data_7716126
loop_
_publ_author_name
'Nielsen, Hannah H.'
'Vilari&#xf1;o, Pol'
'Rodr&#xed;guez, Gemma'
'Trepard, Florian'
'Roubeau, Olivier'
'Arom&#xed;, Guillem'
'Aguil&#xe0;, David'

_publ_section_title
;
 Self-assembly of a supramolecular spin-crossover tetrahedron.
;
_journal_issue 23
_journal_name_full 'Dalton transactions (Cambridge, England : 2003)'
_journal_page_first 9792
_journal_page_last 9797
_journal_paper_doi 10.1039/d4dt00578c
_journal_volume 53
_journal_year 2024
_chemical_formula_moiety '8(C39 H30 Fe N12), 3(Cl4 Fe), 13(B F4), 23(C3 H6 O)'
_chemical_formula_sum 'C381 H378 B13 Cl12 F52 Fe11 N96 O23'
_chemical_formula_weight 8838.1
_space_group_crystal_system monoclinic
_space_group_IT_number 15
_space_group_name_Hall '-C 2yc'
_space_group_name_H-M_alt 'C 1 2/c 1'
_atom_sites_solution_hydrogens geom
_audit_creation_method SHELXL-2019/3
_audit_update_record
;
2024-02-22 deposited with the CCDC.	2024-05-20 downloaded from the CCDC.
;
_cell_angle_alpha 90
_cell_angle_beta 128.243(10)
_cell_angle_gamma 90
_cell_formula_units_Z 4
_cell_length_a 41.41(2)
_cell_length_b 39.35(2)
_cell_length_c 33.45(2)
_cell_measurement_reflns_used 5338
_cell_measurement_temperature 200(2)
_cell_measurement_theta_max 10.43
_cell_measurement_theta_min 2.23
_cell_volume 42809(4)
_computing_cell_refinement 'Bruker SAINT'
_computing_data_collection 'Bruker APEX 3'
_computing_data_reduction 'Bruker SAINT'
_computing_structure_refinement 'SHELXL-2019/2 (Sheldrick, 2019)'
_computing_structure_solution 'SHELXT 2018/2 (Sheldrick, 2018)'
_diffrn_ambient_temperature 200(2)
_diffrn_measured_fraction_theta_full 0.850
_diffrn_measured_fraction_theta_max 0.850
_diffrn_measurement_device_type 'Bruker D8 with PHOTON II detector'
_diffrn_measurement_method 'shutterless /f and /w scans'
_diffrn_radiation_monochromator 'silicon 111'
_diffrn_radiation_source 'Advanced Light Source station 12.2.1'
_diffrn_radiation_type synchrotron
_diffrn_radiation_wavelength 0.7288
_diffrn_reflns_av_R_equivalents 0.1001
_diffrn_reflns_av_unetI/netI 0.0571
_diffrn_reflns_Laue_measured_fraction_full 0.850
_diffrn_reflns_Laue_measured_fraction_max 0.850
_diffrn_reflns_limit_h_max 48
_diffrn_reflns_limit_h_min -48
_diffrn_reflns_limit_k_max 45
_diffrn_reflns_limit_k_min -45
_diffrn_reflns_limit_l_max 38
_diffrn_reflns_limit_l_min -38
_diffrn_reflns_number 386850
_diffrn_reflns_point_group_measured_fraction_full 0.850
_diffrn_reflns_point_group_measured_fraction_max 0.850
_diffrn_reflns_theta_full 25.070
_diffrn_reflns_theta_max 25.070
_diffrn_reflns_theta_min 1.590
_exptl_absorpt_coefficient_mu 0.596
_exptl_absorpt_correction_T_max 0.745
_exptl_absorpt_correction_T_min 0.662
_exptl_absorpt_correction_type multi-scan
_exptl_absorpt_process_details 'SADABS-2016/2 - Bruker AXS'
_exptl_crystal_colour red
_exptl_crystal_density_diffrn 1.370
_exptl_crystal_description block
_exptl_crystal_F_000 18056
_exptl_crystal_size_max 0.140
_exptl_crystal_size_mid 0.130
_exptl_crystal_size_min 0.070
_refine_diff_density_max 0.835
_refine_diff_density_min -0.694
_refine_diff_density_rms 0.084
_refine_ls_extinction_method none
_refine_ls_goodness_of_fit_ref 1.111
_refine_ls_hydrogen_treatment constr
_refine_ls_matrix_type full
_refine_ls_number_parameters 3447
_refine_ls_number_reflns 29962
_refine_ls_number_restraints 5201
_refine_ls_restrained_S_all 1.042
_refine_ls_R_factor_all 0.1363
_refine_ls_R_factor_gt 0.1214
_refine_ls_shift/su_max 0.001
_refine_ls_shift/su_mean 0.000
_refine_ls_structure_factor_coef Fsqd
_refine_ls_weighting_details 'w=1/[\s^2^(Fo^2^)+(0.0817P)^2^+516.7335P] where P=(Fo^2^+2Fc^2^)/3'
_refine_ls_weighting_scheme calc
_refine_ls_wR_factor_gt 0.2927
_refine_ls_wR_factor_ref 0.2987
_reflns_Friedel_coverage 0.000
_reflns_number_gt 24928
_reflns_number_total 29962
_reflns_threshold_expression 'I > 2\s(I)'
_cod_data_source_file d4dt00578c2.cif
_cod_data_source_block Fe4Td_200K
_cod_depositor_comments 'Adding full bibliography for 7716118--7716126.cif.'
_cod_original_cell_volume 42818(41)
_cod_original_sg_symbol_H-M 'C 2/c'
_cod_database_code 7716126
_shelx_shelxl_version_number 2019/3
_shelx_space_group_comment
;
The symmetry employed for this shelxl refinement is uniquely defined
by the following loop, which should always be used as a source of
symmetry information in preference to the above space-group names.
They are only intended as comments.
;
_shelx_estimated_absorpt_t_min 0.927
_shelx_estimated_absorpt_t_max 0.962

loop_
_space_group_symop_operation_xyz
'x, y, z'
'-x, y, -z+1/2'
'x+1/2, y+1/2, z'
'-x+1/2, y+1/2, -z+1/2'
'-x, -y, -z'
'x, -y, z-1/2'
'-x+1/2, -y+1/2, -z'
'x+1/2, -y+1/2, z-1/2'

loop_
_atom_site_label
_atom_site_type_symbol
_atom_site_fract_x
_atom_site_fract_y
_atom_site_fract_z
_atom_site_U_iso_or_equiv
_atom_site_adp_type
_atom_site_occupancy
_atom_site_site_symmetry_order
_atom_site_calc_flag
_atom_site_refinement_flags_posn
_atom_site_refinement_flags_adp
_atom_site_refinement_flags_occupancy
_atom_site_disorder_assembly
_atom_site_disorder_group
Fe1 Fe 0.90905(3) 0.51907(2) 0.80953(4) 0.0392(2) Uani 1 1 d . . . . .
N1 N 0.9625(2) 0.54029(16) 0.8331(3) 0.0523(17) Uani 1 1 d . . . . .
N2 N 0.91473(18) 0.55383(14) 0.8562(2) 0.0389(13) Uani 1 1 d . . . . .
N3 N 0.89513(18) 0.56314(14) 0.8747(2) 0.0367(13) Uani 1 1 d . . . . .
H3A H 0.870850 0.555370 0.863279 0.044 Uiso 1 1 calc R U . . .
N4 N 0.8460(2) 0.62489(18) 0.9339(3) 0.0530(16) Uani 1 1 d . . . . .
N5 N 0.9057(2) 0.48738(16) 0.7597(3) 0.0530(17) Uani 1 1 d . . . . .
N6 N 0.87988(19) 0.54853(14) 0.7487(2) 0.0404(13) Uani 1 1 d . . . . .
N7 N 0.86527(19) 0.58050(14) 0.7362(2) 0.0371(13) Uani 1 1 d . . . . .
H7A H 0.864159 0.594149 0.756124 0.045 Uiso 1 1 calc R U . . .
N8 N 0.7879(3) 0.66833(19) 0.6460(3) 0.0610(17) Uani 1 1 d . U . . .
N9 N 0.9365(2) 0.48555(17) 0.8682(3) 0.0496(16) Uani 1 1 d . . . . .
N10 N 0.86002(19) 0.49650(15) 0.7936(2) 0.0388(13) Uani 1 1 d . . . . .
N11 N 0.81844(19) 0.49763(15) 0.7554(2) 0.0399(13) Uani 1 1 d . . . . .
H11A H 0.805634 0.513111 0.731215 0.048 Uiso 1 1 calc R U . . .
N12 N 0.6873(2) 0.4921(2) 0.6806(3) 0.0624(19) Uani 1 1 d . . . . .
C1 C 0.9847(3) 0.5315(2) 0.8170(4) 0.060(2) Uani 1 1 d . . . . .
H1A H 0.974402 0.514192 0.791958 0.072 Uiso 1 1 calc R U . . .
C2 C 1.0222(3) 0.5471(3) 0.8362(6) 0.084(4) Uani 1 1 d . . . . .
H2A H 1.037323 0.540636 0.824708 0.101 Uiso 1 1 calc R U . . .
C3 C 1.0367(4) 0.5728(3) 0.8733(6) 0.085(4) Uani 1 1 d . . . . .
H3B H 1.061824 0.584145 0.886745 0.102 Uiso 1 1 calc R U . . .
C4 C 1.0141(3) 0.5817(3) 0.8907(5) 0.079(3) Uani 1 1 d . . . . .
H4B H 1.023855 0.598404 0.916387 0.095 Uiso 1 1 calc R U . . .
C5 C 0.9770(2) 0.5651(2) 0.8685(3) 0.0502(19) Uani 1 1 d . . . . .
C6 C 0.9504(2) 0.57196(18) 0.8831(3) 0.0467(18) Uani 1 1 d . . . . .
C7 C 0.9542(2) 0.59227(18) 0.9208(3) 0.0433(16) Uani 1 1 d . . . . .
H7B H 0.976239 0.606717 0.945355 0.052 Uiso 1 1 calc R U . . .
C8 C 0.9169(2) 0.58565(17) 0.9128(3) 0.0400(16) Uani 1 1 d . . . . .
C9 C 0.9020(3) 0.60031(18) 0.9393(3) 0.0437(17) Uani 1 1 d . . . . .
C10 C 0.9288(3) 0.6053(2) 0.9931(3) 0.052(2) Uani 1 1 d . . . . .
H10A H 0.956976 0.599180 1.012719 0.062 Uiso 1 1 calc R U . . .
C11 C 0.9134(3) 0.6191(2) 1.0168(4) 0.061(2) Uani 1 1 d . . . . .
H11B H 0.930591 0.621892 1.052690 0.074 Uiso 1 1 calc R U . . .
C12 C 0.8716(3) 0.6287(2) 0.9858(4) 0.060(2) Uani 1 1 d . . . . .
H12E H 0.860832 0.638126 1.001525 0.072 Uiso 1 1 calc R U . . .
C13 C 0.8608(3) 0.61092(19) 0.9124(3) 0.0470(18) Uani 1 1 d . . . . .
H13A H 0.842578 0.607799 0.876529 0.056 Uiso 1 1 calc R U . . .
C14 C 0.9161(4) 0.4536(2) 0.7678(5) 0.068(3) Uani 1 1 d . . . . .
H14A H 0.928743 0.443836 0.800386 0.081 Uiso 1 1 calc R U . . .
C15 C 0.9081(5) 0.4334(3) 0.7282(6) 0.098(4) Uani 1 1 d . U . . .
H15A H 0.913694 0.409752 0.733780 0.118 Uiso 1 1 calc R U . . .
C16 C 0.8922(6) 0.4470(3) 0.6807(6) 0.108(4) Uani 1 1 d . U . . .
H16A H 0.889033 0.433583 0.654862 0.130 Uiso 1 1 calc R U . . .
C17 C 0.8809(4) 0.4821(3) 0.6727(5) 0.081(3) Uani 1 1 d . . . . .
H17A H 0.868621 0.492603 0.640644 0.098 Uiso 1 1 calc R U . . .
C18 C 0.8885(3) 0.5004(2) 0.7134(4) 0.058(2) Uani 1 1 d . . . . .
C19 C 0.8755(3) 0.5361(2) 0.7074(3) 0.0477(18) Uani 1 1 d . . . . .
C20 C 0.8583(3) 0.5605(2) 0.6686(3) 0.052(2) Uani 1 1 d . . . . .
H20A H 0.852035 0.558182 0.636173 0.063 Uiso 1 1 calc R U . . .
C21 C 0.8523(2) 0.58929(19) 0.6886(3) 0.0429(17) Uani 1 1 d . . . . .
C22 C 0.8338(3) 0.6223(2) 0.6642(3) 0.0468(18) Uani 1 1 d . . . . .
C23 C 0.8433(3) 0.6388(2) 0.6353(4) 0.069(2) Uani 1 1 d . U . . .
H23A H 0.861854 0.628435 0.631239 0.082 Uiso 1 1 calc R U . . .
C24 C 0.8260(4) 0.6697(3) 0.6128(5) 0.075(2) Uani 1 1 d . U . . .
H24A H 0.832363 0.681167 0.593472 0.090 Uiso 1 1 calc R U . . .
C25 C 0.7982(4) 0.6837(3) 0.6198(4) 0.073(2) Uani 1 1 d . U . . .
H25A H 0.786348 0.705220 0.604969 0.088 Uiso 1 1 calc R U . . .
C26 C 0.8064(3) 0.6380(2) 0.6688(3) 0.0534(19) Uani 1 1 d . U . . .
H26A H 0.800127 0.627160 0.688602 0.064 Uiso 1 1 calc R U . . .
C27 C 0.9770(3) 0.4844(2) 0.9102(4) 0.057(2) Uani 1 1 d . . . . .
H27A H 0.995747 0.499057 0.911334 0.069 Uiso 1 1 calc R U . . .
C28 C 0.9921(3) 0.4628(3) 0.9514(5) 0.088(4) Uani 1 1 d . . . . .
H28A H 1.020164 0.463762 0.980799 0.106 Uiso 1 1 calc R U . . .
C29 C 0.9645(3) 0.4394(3) 0.9483(5) 0.079(3) Uani 1 1 d . . . . .
H29A H 0.974265 0.423475 0.974831 0.095 Uiso 1 1 calc R U . . .
C30 C 0.9229(3) 0.4400(3) 0.9061(4) 0.067(2) Uani 1 1 d . . . . .
H30A H 0.903950 0.424822 0.903866 0.080 Uiso 1 1 calc R U . . .
C31 C 0.9097(3) 0.46358(19) 0.8670(3) 0.0489(18) Uani 1 1 d . . . . .
C32 C 0.8668(2) 0.46866(18) 0.8226(3) 0.0429(17) Uani 1 1 d . . . . .
C33 C 0.8299(3) 0.45171(18) 0.8027(3) 0.0466(18) Uani 1 1 d . . . . .
H33A H 0.826307 0.431586 0.815176 0.056 Uiso 1 1 calc R U . . .
C34 C 0.7997(3) 0.47093(19) 0.7603(3) 0.0447(17) Uani 1 1 d . . . . .
C35 C 0.7548(2) 0.4663(2) 0.7251(3) 0.0439(17) Uani 1 1 d . . . . .
C36 C 0.7368(3) 0.4346(3) 0.7075(4) 0.062(2) Uani 1 1 d . U . . .
H36A H 0.753434 0.415053 0.716350 0.074 Uiso 1 1 calc R U . . .
C37 C 0.6944(3) 0.4317(3) 0.6768(4) 0.075(2) Uani 1 1 d . U . . .
H37A H 0.681922 0.409940 0.665326 0.090 Uiso 1 1 calc R U . . .
C38 C 0.6703(3) 0.4604(3) 0.6628(4) 0.074(2) Uani 1 1 d . U . . .
H38A H 0.641180 0.458176 0.640387 0.089 Uiso 1 1 calc R U . . .
C39 C 0.7285(3) 0.4944(2) 0.7099(3) 0.053(2) Uani 1 1 d . . . . .
H39A H 0.740602 0.516303 0.721060 0.064 Uiso 1 1 calc R U . . .
Fe2 Fe 0.80964(4) 0.73953(3) 0.91464(4) 0.0500(3) Uani 1 1 d . . . . .
N13 N 0.8535(2) 0.73290(18) 0.9895(3) 0.0560(18) Uani 1 1 d . . . . .
N14 N 0.8493(2) 0.71336(17) 0.9127(3) 0.0472(15) Uani 1 1 d . . . . .
N15 N 0.8531(2) 0.70183(16) 0.8769(3) 0.0471(15) Uani 1 1 d . . . . .
H15B H 0.833455 0.702858 0.843813 0.057 Uiso 1 1 calc R U . . .
N16 N 0.8875(2) 0.63750(16) 0.8013(3) 0.0470(15) Uani 1 1 d . . . . .
N17 N 0.8341(3) 0.78277(18) 0.9127(3) 0.0571(18) Uani 1 1 d . . . . .
N18 N 0.7706(2) 0.74938(17) 0.8402(3) 0.0478(16) Uani 1 1 d . . . . .
N19 N 0.7359(2) 0.73537(17) 0.7979(2) 0.0481(16) Uani 1 1 d . . . . .
H19A H 0.725691 0.715579 0.797171 0.058 Uiso 1 1 calc R U . . .
N20 N 0.6420(2) 0.7072(2) 0.6368(3) 0.0613(19) Uani 1 1 d . . . . .
N21 N 0.7721(3) 0.76363(19) 0.9251(3) 0.060(2) Uani 1 1 d . . . . .
N22 N 0.7790(2) 0.69988(17) 0.9131(2) 0.0483(16) Uani 1 1 d . . . . .
N23 N 0.7800(2) 0.66547(17) 0.9109(3) 0.0523(17) Uani 1 1 d . . . . .
H23B H 0.794613 0.654120 0.904496 0.063 Uiso 1 1 calc R U . . .
N24 N 0.7378(3) 0.5591(2) 0.8771(3) 0.063(2) Uani 1 1 d . . . . .
C40 C 0.8548(4) 0.7432(3) 1.0285(4) 0.073(3) Uani 1 1 d . . . . .
H40A H 0.831336 0.754652 1.020736 0.088 Uiso 1 1 calc R U . . .
C41 C 0.8875(4) 0.7384(3) 1.0792(4) 0.082(3) Uani 1 1 d . . . . .
H41A H 0.886154 0.746459 1.104941 0.099 Uiso 1 1 calc R U . . .
C42 C 0.9221(5) 0.7219(4) 1.0922(4) 0.101(5) Uani 1 1 d . . . . .
H42A H 0.945079 0.718496 1.126915 0.122 Uiso 1 1 calc R U . . .
C43 C 0.9229(3) 0.7100(3) 1.0529(3) 0.069(3) Uani 1 1 d . . . . .
H43A H 0.946099 0.698005 1.060718 0.083 Uiso 1 1 calc R U . . .
C44 C 0.8889(3) 0.7163(2) 1.0021(3) 0.053(2) Uani 1 1 d . . . . .
C45 C 0.8849(3) 0.70691(19) 0.9574(3) 0.0471(18) Uani 1 1 d . . . . .
C46 C 0.9131(3) 0.69124(19) 0.9515(3) 0.0489(18) Uani 1 1 d . . . . .
H46A H 0.940556 0.684255 0.977489 0.059 Uiso 1 1 calc R U . . .
C47 C 0.8911(2) 0.68864(18) 0.8995(3) 0.0436(17) Uani 1 1 d . . . . .
C48 C 0.9034(2) 0.67434(18) 0.8696(3) 0.0433(17) Uani 1 1 d . . . . .
C49 C 0.9426(3) 0.6798(2) 0.8850(4) 0.059(2) Uani 1 1 d . . . . .
H49A H 0.961742 0.693295 0.914052 0.071 Uiso 1 1 calc R U . . .
C50 C 0.9534(3) 0.6647(2) 0.8564(4) 0.059(2) Uani 1 1 d . . . . .
H50A H 0.979757 0.668704 0.865232 0.070 Uiso 1 1 calc R U . . .
C51 C 0.9255(3) 0.6443(2) 0.8159(4) 0.057(2) Uani 1 1 d . . . . .
H51A H 0.933240 0.634345 0.797028 0.069 Uiso 1 1 calc R U . . .
C52 C 0.8766(3) 0.65322(19) 0.8276(3) 0.0465(18) Uani 1 1 d . . . . .
H52A H 0.849598 0.649723 0.816962 0.056 Uiso 1 1 calc R U . . .
C53 C 0.8690(4) 0.7977(3) 0.9519(4) 0.070(3) Uani 1 1 d . . . . .
H53A H 0.883839 0.787872 0.984790 0.084 Uiso 1 1 calc R U . . .
C54 C 0.8844(4) 0.8281(3) 0.9454(4) 0.076(3) Uani 1 1 d . . . . .
H54A H 0.909353 0.838082 0.973573 0.092 Uiso 1 1 calc R U . . .
C55 C 0.8621(4) 0.8431(3) 0.8965(4) 0.073(3) Uani 1 1 d . . . . .
H55A H 0.871703 0.863172 0.891220 0.088 Uiso 1 1 calc R U . . .
C56 C 0.8255(4) 0.8276(2) 0.8561(4) 0.071(3) Uani 1 1 d . . . . .
H56A H 0.809460 0.837378 0.823051 0.085 Uiso 1 1 calc R U . . .
C57 C 0.8129(3) 0.7975(2) 0.8652(3) 0.057(2) Uani 1 1 d . . . . .
C58 C 0.7764(3) 0.7792(2) 0.8261(4) 0.059(2) Uani 1 1 d . . . . .
C59 C 0.7448(3) 0.7850(2) 0.7734(3) 0.060(2) Uani 1 1 d . . . . .
H59A H 0.741497 0.804089 0.753743 0.072 Uiso 1 1 calc R U . . .
C60 C 0.7193(3) 0.7561(2) 0.7569(3) 0.051(2) Uani 1 1 d . . . . .
C61 C 0.6816(3) 0.7480(2) 0.7044(3) 0.0498(19) Uani 1 1 d . . . . .
C62 C 0.6535(3) 0.7732(3) 0.6736(4) 0.070(2) Uani 1 1 d . U . . .
H62A H 0.657640 0.795899 0.685391 0.084 Uiso 1 1 calc R U . . .
C63 C 0.6192(3) 0.7645(3) 0.6252(4) 0.076(2) Uani 1 1 d . U . . .
H63A H 0.599100 0.781185 0.603653 0.091 Uiso 1 1 calc R U . . .
C64 C 0.6144(3) 0.7322(3) 0.6084(4) 0.070(2) Uani 1 1 d . U . . .
H64A H 0.590442 0.726849 0.575075 0.084 Uiso 1 1 calc R U . . .
C65 C 0.6740(3) 0.7150(2) 0.6844(3) 0.056(2) Uani 1 1 d . . . . .
H65A H 0.692590 0.697365 0.705798 0.067 Uiso 1 1 calc R U . . .
C66 C 0.7688(4) 0.7972(3) 0.9298(4) 0.070(3) Uani 1 1 d . . . . .
H66A H 0.785925 0.812303 0.928269 0.084 Uiso 1 1 calc R U . . .
C67 C 0.7419(4) 0.8108(3) 0.9366(4) 0.085(4) Uani 1 1 d . . . . .
H67A H 0.740883 0.834741 0.939745 0.102 Uiso 1 1 calc R U . . .
C68 C 0.7173(4) 0.7905(3) 0.9389(5) 0.089(4) Uani 1 1 d . . . . .
H68A H 0.699355 0.799755 0.944746 0.106 Uiso 1 1 calc R U . . .
C69 C 0.7182(4) 0.7553(3) 0.9324(4) 0.081(4) Uani 1 1 d . . . . .
H69A H 0.700112 0.740368 0.932375 0.098 Uiso 1 1 calc R U . . .
C70 C 0.7463(3) 0.7427(2) 0.9261(3) 0.062(3) Uani 1 1 d . . . . .
C71 C 0.7526(3) 0.7062(2) 0.9223(4) 0.061(2) Uani 1 1 d . . . . .
C72 C 0.7371(4) 0.6767(3) 0.9265(4) 0.070(3) Uani 1 1 d . . . . .
H72A H 0.717693 0.674727 0.932809 0.083 Uiso 1 1 calc R U . . .
C73 C 0.7553(3) 0.6510(2) 0.9198(3) 0.059(2) Uani 1 1 d . . . . .
C74 C 0.7506(4) 0.6132(2) 0.9184(4) 0.067(3) Uani 1 1 d . . . . .
C75 C 0.7494(5) 0.5972(3) 0.9554(5) 0.098(3) Uani 1 1 d . U . . .
H75A H 0.752671 0.610260 0.981648 0.118 Uiso 1 1 calc R U . . .
C76 C 0.7434(6) 0.5630(3) 0.9530(6) 0.105(3) Uani 1 1 d . U . . .
H76A H 0.743522 0.551780 0.978208 0.126 Uiso 1 1 calc R U . . .
C77 C 0.7371(5) 0.5442(3) 0.9121(6) 0.102(4) Uani 1 1 d . U . . .
H77A H 0.732280 0.520453 0.909934 0.122 Uiso 1 1 calc R U . . .
C78 C 0.7448(3) 0.5926(2) 0.8813(3) 0.053(2) Uani 1 1 d . . . . .
H78A H 0.745913 0.603036 0.856492 0.064 Uiso 1 1 calc R U . . .
Fe3 Fe 0.60933(15) 0.50371(13) 0.7338(2) 0.0541(10) Uani 0.528(10) 1 d . U P A 1
N25 N 0.6029(6) 0.4533(5) 0.7115(9) 0.067(4) Uani 0.528(10) 1 d . U P A 1
N26 N 0.6702(7) 0.4888(5) 0.7734(13) 0.055(4) Uani 0.528(10) 1 d . U P A 1
N27 N 0.7078(10) 0.5038(6) 0.8018(13) 0.042(5) Uani 0.528(10) 1 d . U P A 1
H27B H 0.712229 0.525526 0.809560 0.051 Uiso 0.528(10) 1 calc R U P A 1
N28 N 0.8408(14) 0.5211(11) 0.8756(19) 0.041(5) Uani 0.528(10) 1 d . U P A 1
N29 N 0.6157(6) 0.4925(5) 0.7962(8) 0.066(4) Uani 0.528(10) 1 d . U P A 1
N30 N 0.6230(6) 0.5506(5) 0.7675(7) 0.054(3) Uani 0.528(10) 1 d . U P A 1
N31 N 0.6280(8) 0.5819(5) 0.7586(9) 0.056(4) Uani 0.528(10) 1 d . U P A 1
H31A H 0.627590 0.587671 0.732880 0.067 Uiso 0.528(10) 1 calc R U P A 1
N32 N 0.6748(9) 0.6878(6) 0.7857(10) 0.049(5) Uani 0.528(10) 1 d . U P A 1
N33 N 0.5457(5) 0.5115(5) 0.6895(7) 0.064(3) Uani 0.528(10) 1 d . U P A 1
N34 N 0.5968(6) 0.5215(5) 0.6685(7) 0.051(3) Uani 0.528(10) 1 d . U P A 1
N35 N 0.6157(8) 0.5249(6) 0.6466(8) 0.051(4) Uani 0.528(10) 1 d . U P A 1
H35A H 0.642131 0.521619 0.662872 0.061 Uiso 0.528(10) 1 calc R U P A 1
C79 C 0.5658(7) 0.4343(8) 0.6814(12) 0.093(8) Uani 0.528(10) 1 d . U P A 1
H79A H 0.541250 0.443524 0.673516 0.112 Uiso 0.528(10) 1 calc R U P A 1
C80 C 0.5651(9) 0.4027(7) 0.6637(12) 0.086(6) Uani 0.528(10) 1 d . U P A 1
H80A H 0.539801 0.392197 0.637463 0.103 Uiso 0.528(10) 1 calc R U P A 1
C81 C 0.6010(8) 0.3869(7) 0.6841(13) 0.079(6) Uani 0.528(10) 1 d . U P A 1
H81A H 0.599654 0.364104 0.673683 0.095 Uiso 0.528(10) 1 calc R U P A 1
C82 C 0.6402(11) 0.4011(8) 0.7195(16) 0.091(9) Uani 0.528(10) 1 d . U P A 1
H82A H 0.665613 0.389697 0.734820 0.110 Uiso 0.528(10) 1 calc R U P A 1
C83 C 0.6356(8) 0.4349(7) 0.7284(12) 0.063(5) Uani 0.528(10) 1 d . U P A 1
C84 C 0.6730(11) 0.4564(8) 0.766(2) 0.054(6) Uani 0.528(10) 1 d . U P A 1
C85 C 0.7176(13) 0.4503(11) 0.7944(18) 0.041(5) Uani 0.528(10) 1 d . U P A 1
H85A H 0.729725 0.429215 0.796427 0.049 Uiso 0.528(10) 1 calc R U P A 1
C86 C 0.7382(10) 0.4799(8) 0.8171(11) 0.034(5) Uani 0.528(10) 1 d . U P A 1
C87 C 0.7838(10) 0.4860(7) 0.8550(15) 0.041(5) Uani 0.528(10) 1 d . U P A 1
C88 C 0.8065(10) 0.4648(10) 0.8920(15) 0.053(7) Uani 0.528(10) 1 d . U P A 1
H88A H 0.795065 0.447334 0.899363 0.064 Uiso 0.528(10) 1 calc R U P A 1
C89 C 0.8512(9) 0.4694(6) 0.9218(11) 0.043(5) Uani 0.528(10) 1 d . U P A 1
H89A H 0.870030 0.453905 0.947980 0.052 Uiso 0.528(10) 1 calc R U P A 1
C90 C 0.8659(9) 0.4986(7) 0.9100(10) 0.036(5) Uani 0.528(10) 1 d . U P A 1
H90A H 0.894593 0.501251 0.927961 0.044 Uiso 0.528(10) 1 calc R U P A 1
C91 C 0.7954(11) 0.5146(11) 0.8441(17) 0.044(6) Uani 0.528(10) 1 d . U P A 1
H91A H 0.775722 0.529762 0.817836 0.053 Uiso 0.528(10) 1 calc R U P A 1
C92 C 0.6170(10) 0.4608(7) 0.8160(11) 0.083(6) Uani 0.528(10) 1 d . U P A 1
H92A H 0.617430 0.440794 0.800430 0.100 Uiso 0.528(10) 1 calc R U P A 1
C93 C 0.6177(9) 0.4579(8) 0.8575(11) 0.089(6) Uani 0.528(10) 1 d . U P A 1
H93A H 0.609266 0.436820 0.862096 0.107 Uiso 0.528(10) 1 calc R U P A 1
C94 C 0.6283(10) 0.4805(9) 0.8893(12) 0.087(6) Uani 0.528(10) 1 d . U P A 1
H94A H 0.633997 0.475188 0.920854 0.104 Uiso 0.528(10) 1 calc R U P A 1
C95 C 0.6320(9) 0.5172(8) 0.8766(11) 0.075(5) Uani 0.528(10) 1 d . U P A 1
H95A H 0.638938 0.536522 0.897631 0.090 Uiso 0.528(10) 1 calc R U P A 1
C96 C 0.6231(8) 0.5175(8) 0.8275(11) 0.065(4) Uani 0.528(10) 1 d . U P A 1
C97 C 0.6246(8) 0.5521(6) 0.8092(9) 0.063(5) Uani 0.528(10) 1 d . U P A 1
C98 C 0.6322(7) 0.5859(6) 0.8284(9) 0.053(4) Uani 0.528(10) 1 d . U P A 1
H98A H 0.635327 0.593493 0.857569 0.063 Uiso 0.528(10) 1 calc R U P A 1
C99 C 0.6342(7) 0.6055(6) 0.7947(10) 0.048(4) Uani 0.528(10) 1 d . U P A 1
C100 C 0.6412(9) 0.6409(6) 0.7958(11) 0.053(4) Uani 0.528(10) 1 d . U P A 1
C101 C 0.6212(9) 0.6644(7) 0.8047(12) 0.068(5) Uani 0.528(10) 1 d . U P A 1
H10B H 0.602134 0.656627 0.809512 0.082 Uiso 0.528(10) 1 calc R U P A 1
C102 C 0.6288(7) 0.6997(7) 0.8068(11) 0.063(5) Uani 0.528(10) 1 d . U P A 1
H10C H 0.616521 0.715470 0.815275 0.076 Uiso 0.528(10) 1 calc R U P A 1
C103 C 0.6546(8) 0.7107(8) 0.7963(11) 0.057(5) Uani 0.528(10) 1 d . U P A 1
H10D H 0.658781 0.734396 0.796054 0.069 Uiso 0.528(10) 1 calc R U P A 1
C104 C 0.6685(12) 0.6534(7) 0.7859(14) 0.055(5) Uani 0.528(10) 1 d . U P A 1
H10E H 0.682209 0.637732 0.779444 0.066 Uiso 0.528(10) 1 calc R U P A 1
C105 C 0.5217(7) 0.5039(6) 0.7010(10) 0.080(5) Uani 0.528(10) 1 d . U P A 1
H10F H 0.533470 0.493446 0.732906 0.096 Uiso 0.528(10) 1 calc R U P A 1
C106 C 0.4782(7) 0.5106(7) 0.6678(11) 0.091(5) Uani 0.528(10) 1 d . U P A 1
H10G H 0.461497 0.504676 0.677190 0.109 Uiso 0.528(10) 1 calc R U P A 1
C107 C 0.4616(6) 0.5260(6) 0.6213(10) 0.081(5) Uani 0.528(10) 1 d . U P A 1
H10H H 0.433491 0.532554 0.599902 0.097 Uiso 0.528(10) 1 calc R U P A 1
C108 C 0.4851(7) 0.5319(6) 0.6055(10) 0.074(5) Uani 0.528(10) 1 d . U P A 1
H10I H 0.473498 0.539710 0.572267 0.088 Uiso 0.528(10) 1 calc R U P A 1
C109 C 0.5298(7) 0.5252(6) 0.6443(9) 0.059(4) Uani 0.528(10) 1 d . U P A 1
C110 C 0.5551(7) 0.5284(7) 0.6285(9) 0.058(4) Uani 0.528(10) 1 d . U P A 1
C111 C 0.5498(8) 0.5350(8) 0.5835(8) 0.058(5) Uani 0.528(10) 1 d . U P A 1
H11F H 0.524712 0.539322 0.550639 0.069 Uiso 0.528(10) 1 calc R U P A 1
C112 C 0.5887(10) 0.5339(9) 0.5969(9) 0.057(4) Uani 0.528(10) 1 d . U P A 1
C113 C 0.6017(6) 0.5432(6) 0.5647(6) 0.061(5) Uani 0.528(10) 1 d G U P A 1
C114 C 0.5760(5) 0.5339(5) 0.5136(6) 0.071(6) Uani 0.528(10) 1 d G U P A 1
H11G H 0.551579 0.521424 0.500211 0.085 Uiso 0.528(10) 1 calc R U P A 1
C115 C 0.5859(5) 0.5429(4) 0.4823(5) 0.075(5) Uani 0.528(10) 1 d G U P A 1
H11H H 0.568318 0.536556 0.447379 0.090 Uiso 0.528(10) 1 calc R U P A 1
C116 C 0.6216(5) 0.5612(4) 0.5019(5) 0.065(5) Uani 0.528(10) 1 d G U P A 1
H11I H 0.628408 0.567340 0.480466 0.078 Uiso 0.528(10) 1 calc R U P A 1
N36 N 0.6474(5) 0.5705(4) 0.5530(6) 0.055(5) Uani 0.528(10) 1 d G U P A 1
C117 C 0.6374(6) 0.5615(6) 0.5843(5) 0.051(4) Uani 0.528(10) 1 d G U P A 1
H11J H 0.655022 0.567861 0.619219 0.061 Uiso 0.528(10) 1 calc R U P A 1
Fe13 Fe 0.61573(17) 0.51372(17) 0.7485(2) 0.0550(11) Uani 0.472(10) 1 d . U P A 2
N125 N 0.6018(6) 0.4657(5) 0.7197(8) 0.059(4) Uani 0.472(10) 1 d . U P A 2
N126 N 0.6700(8) 0.4992(6) 0.7753(15) 0.053(4) Uani 0.472(10) 1 d . U P A 2
N127 N 0.7103(11) 0.5100(8) 0.8098(14) 0.044(5) Uani 0.472(10) 1 d . U P A 2
H12A H 0.717570 0.531157 0.820024 0.053 Uiso 0.472(10) 1 calc R U P A 2
N128 N 0.8370(15) 0.5251(12) 0.875(2) 0.038(6) Uani 0.472(10) 1 d . U P A 2
N129 N 0.6244(8) 0.5011(7) 0.8142(9) 0.063(4) Uani 0.472(10) 1 d . U P A 2
N130 N 0.6318(7) 0.5588(5) 0.7823(8) 0.048(3) Uani 0.472(10) 1 d . U P A 2
N131 N 0.6353(8) 0.5917(6) 0.7714(10) 0.052(4) Uani 0.472(10) 1 d . U P A 2
H13B H 0.632746 0.597758 0.744278 0.062 Uiso 0.472(10) 1 calc R U P A 2
N132 N 0.6829(12) 0.6964(9) 0.7972(14) 0.066(6) Uani 0.472(10) 1 d . U P A 2
N133 N 0.5566(5) 0.5260(6) 0.7103(8) 0.063(3) Uani 0.472(10) 1 d . U P A 2
N134 N 0.6023(7) 0.5286(6) 0.6844(7) 0.049(4) Uani 0.472(10) 1 d . U P A 2
N135 N 0.6203(8) 0.5314(7) 0.6610(7) 0.051(5) Uani 0.472(10) 1 d . U P A 2
H13K H 0.646833 0.528876 0.676932 0.061 Uiso 0.472(10) 1 calc R U P A 2
C179 C 0.5653(8) 0.4495(7) 0.6897(11) 0.072(6) Uani 0.472(10) 1 d . U P A 2
H17E H 0.540865 0.461660 0.677290 0.086 Uiso 0.472(10) 1 calc R U P A 2
C180 C 0.5623(8) 0.4149(10) 0.6760(12) 0.087(7) Uani 0.472(10) 1 d . U P A 2
H18D H 0.536642 0.403557 0.659185 0.104 Uiso 0.472(10) 1 calc R U P A 2
C181 C 0.5930(10) 0.3985(8) 0.6857(13) 0.081(7) Uani 0.472(10) 1 d . U P A 2
H18E H 0.588171 0.377386 0.668997 0.097 Uiso 0.472(10) 1 calc R U P A 2
C182 C 0.6342(9) 0.4104(7) 0.7205(13) 0.056(5) Uani 0.472(10) 1 d . U P A 2
H18F H 0.657569 0.397081 0.731669 0.067 Uiso 0.472(10) 1 calc R U P A 2
C183 C 0.6369(8) 0.4459(7) 0.7373(13) 0.056(5) Uani 0.472(10) 1 d . U P A 2
C184 C 0.6758(12) 0.4635(10) 0.770(2) 0.051(5) Uani 0.472(10) 1 d . U P A 2
C185 C 0.7147(16) 0.4525(14) 0.801(2) 0.053(11) Uani 0.472(10) 1 d . U P A 2
H18G H 0.725308 0.430161 0.805919 0.064 Uiso 0.472(10) 1 calc R U P A 2
C186 C 0.7365(12) 0.4844(10) 0.8254(14) 0.041(6) Uani 0.472(10) 1 d . U P A 2
C187 C 0.7801(11) 0.4922(9) 0.8533(16) 0.040(5) Uani 0.472(10) 1 d . U P A 2
C188 C 0.8124(10) 0.4683(11) 0.8970(13) 0.039(5) Uani 0.472(10) 1 d . U P A 2
H18H H 0.804330 0.446928 0.901489 0.047 Uiso 0.472(10) 1 calc R U P A 2
C189 C 0.8515(12) 0.4779(7) 0.9282(13) 0.044(6) Uani 0.472(10) 1 d . U P A 2
H18I H 0.870926 0.465501 0.958417 0.052 Uiso 0.472(10) 1 calc R U P A 2
C190 C 0.8629(10) 0.5050(8) 0.9165(12) 0.035(5) Uani 0.472(10) 1 d . U P A 2
H19B H 0.891217 0.510912 0.938654 0.042 Uiso 0.472(10) 1 calc R U P A 2
C191 C 0.8008(11) 0.5189(11) 0.8492(18) 0.036(5) Uani 0.472(10) 1 d . U P A 2
H19C H 0.783430 0.534306 0.822089 0.043 Uiso 0.472(10) 1 calc R U P A 2
C192 C 0.6261(9) 0.4704(7) 0.8333(11) 0.069(5) Uani 0.472(10) 1 d . U P A 2
H19D H 0.617803 0.451759 0.810770 0.083 Uiso 0.472(10) 1 calc R U P A 2
C193 C 0.6375(10) 0.4622(8) 0.8791(10) 0.074(6) Uani 0.472(10) 1 d . U P A 2
H19E H 0.641146 0.439557 0.891041 0.089 Uiso 0.472(10) 1 calc R U P A 2
C194 C 0.6439(9) 0.4924(7) 0.9090(10) 0.068(5) Uani 0.472(10) 1 d . U P A 2
H19F H 0.646488 0.489665 0.939127 0.081 Uiso 0.472(10) 1 calc R U P A 2
C195 C 0.6462(8) 0.5237(7) 0.8950(10) 0.060(5) Uani 0.472(10) 1 d . U P A 2
H19G H 0.654858 0.542534 0.917222 0.072 Uiso 0.472(10) 1 calc R U P A 2
C196 C 0.6357(7) 0.5276(6) 0.8476(10) 0.052(4) Uani 0.472(10) 1 d . U P A 2
C197 C 0.6356(7) 0.5603(7) 0.8255(9) 0.049(4) Uani 0.472(10) 1 d . U P A 2
C198 C 0.6442(8) 0.5956(6) 0.8432(10) 0.055(5) Uani 0.472(10) 1 d . U P A 2
H19H H 0.649363 0.604077 0.873238 0.067 Uiso 0.472(10) 1 calc R U P A 2
C199 C 0.6434(9) 0.6138(7) 0.8084(11) 0.052(5) Uani 0.472(10) 1 d . U P A 2
C200 C 0.6484(10) 0.6499(7) 0.8060(13) 0.050(5) Uani 0.472(10) 1 d . U P A 2
C201 C 0.6310(9) 0.6737(8) 0.8191(11) 0.056(5) Uani 0.472(10) 1 d . U P A 2
H20E H 0.612619 0.666951 0.825593 0.067 Uiso 0.472(10) 1 calc R U P A 2
C202 C 0.6425(10) 0.7090(7) 0.8223(13) 0.069(6) Uani 0.472(10) 1 d . U P A 2
H20F H 0.633436 0.725923 0.833676 0.083 Uiso 0.472(10) 1 calc R U P A 2
C203 C 0.6667(11) 0.7176(9) 0.8086(14) 0.067(6) Uani 0.472(10) 1 d . U P A 2
H20G H 0.671650 0.741011 0.807697 0.080 Uiso 0.472(10) 1 calc R U P A 2
C204 C 0.6725(12) 0.6626(9) 0.7941(18) 0.056(6) Uani 0.472(10) 1 d . U P A 2
H20H H 0.682840 0.646932 0.782939 0.067 Uiso 0.472(10) 1 calc R U P A 2
C205 C 0.5359(7) 0.5299(7) 0.7317(10) 0.075(5) Uani 0.472(10) 1 d . U P A 2
H20I H 0.550295 0.528221 0.767390 0.090 Uiso 0.472(10) 1 calc R U P A 2
C206 C 0.4941(7) 0.5364(8) 0.6989(11) 0.087(6) Uani 0.472(10) 1 d . U P A 2
H20J H 0.479203 0.534816 0.711859 0.105 Uiso 0.472(10) 1 calc R U P A 2
C207 C 0.4741(8) 0.5443(9) 0.6517(12) 0.090(6) Uani 0.472(10) 1 d . U P A 2
H20K H 0.446047 0.550670 0.632583 0.107 Uiso 0.472(10) 1 calc R U P A 2
C208 C 0.4925(8) 0.5439(9) 0.6267(11) 0.082(6) Uani 0.472(10) 1 d . U P A 2
H20L H 0.477857 0.548410 0.591501 0.099 Uiso 0.472(10) 1 calc R U P A 2
C209 C 0.5342(7) 0.5362(8) 0.6602(10) 0.065(5) Uani 0.472(10) 1 d . U P A 2
C210 C 0.5618(9) 0.5341(8) 0.6451(9) 0.058(5) Uani 0.472(10) 1 d . U P A 2
C211 C 0.5541(9) 0.5412(10) 0.5983(11) 0.063(6) Uani 0.472(10) 1 d . U P A 2
H21D H 0.528715 0.546705 0.566339 0.075 Uiso 0.472(10) 1 calc R U P A 2
C212 C 0.5922(11) 0.5383(11) 0.6102(11) 0.059(5) Uani 0.472(10) 1 d . U P A 2
C213 C 0.6050(7) 0.5371(7) 0.5762(6) 0.054(4) Uani 0.472(10) 1 d G U P A 2
C214 C 0.5824(5) 0.5234(5) 0.5275(6) 0.064(5) Uani 0.472(10) 1 d G U P A 2
H21E H 0.558866 0.509865 0.514927 0.077 Uiso 0.472(10) 1 calc R U P A 2
C215 C 0.5942(5) 0.5295(4) 0.4973(5) 0.063(5) Uani 0.472(10) 1 d G U P A 2
H21F H 0.578802 0.520083 0.464077 0.076 Uiso 0.472(10) 1 calc R U P A 2
C216 C 0.6287(4) 0.5493(4) 0.5158(5) 0.046(4) Uani 0.472(10) 1 d G U P A 2
H21G H 0.636763 0.553430 0.495146 0.055 Uiso 0.472(10) 1 calc R U P A 2
N136 N 0.6513(5) 0.5630(4) 0.5645(5) 0.047(4) Uani 0.472(10) 1 d G U P A 2
C217 C 0.6394(7) 0.5570(6) 0.5947(5) 0.054(5) Uani 0.472(10) 1 d G U P A 2
H21H H 0.654853 0.566344 0.627914 0.064 Uiso 0.472(10) 1 calc R U P A 2
Fe4 Fe 0.64452(14) 0.67252(12) 0.50298(15) 0.0435(8) Uani 0.532(8) 1 d . U P B 1
N37 N 0.6060(6) 0.6420(6) 0.4418(6) 0.053(3) Uani 0.532(8) 1 d . U P B 1
N38 N 0.6143(6) 0.6508(5) 0.5238(7) 0.043(3) Uani 0.532(8) 1 d . U P B 1
N39 N 0.6124(9) 0.6504(7) 0.5632(10) 0.045(4) Uani 0.532(8) 1 d . U P B 1
H39E H 0.630459 0.660422 0.592634 0.054 Uiso 0.532(8) 1 calc R U P B 1
N41 N 0.6043(5) 0.7115(4) 0.4760(6) 0.050(3) Uani 0.532(8) 1 d . U P B 1
N42 N 0.6766(6) 0.7021(5) 0.5641(7) 0.048(4) Uani 0.532(8) 1 d . U P B 1
N43 N 0.7141(6) 0.7036(4) 0.6100(8) 0.044(4) Uani 0.532(8) 1 d . U P B 1
H43B H 0.731110 0.686262 0.624567 0.053 Uiso 0.532(8) 1 calc R U P B 1
N44 N 0.8082(9) 0.7256(9) 0.7703(11) 0.056(6) Uani 0.532(8) 1 d . U P B 1
N45 N 0.6728(5) 0.6909(4) 0.4762(6) 0.049(3) Uani 0.532(8) 1 d . U P B 1
N46 N 0.6875(6) 0.6375(5) 0.5302(8) 0.044(4) Uani 0.532(8) 1 d . U P B 1
N47 N 0.6973(8) 0.6086(7) 0.5558(11) 0.037(4) Uani 0.532(8) 1 d . U P B 1
H47A H 0.686727 0.601610 0.570429 0.045 Uiso 0.532(8) 1 calc R U P B 1
N48 N 0.7758(11) 0.5234(9) 0.6591(11) 0.052(6) Uani 0.532(8) 1 d . U P B 1
C118 C 0.6053(6) 0.6381(5) 0.3998(7) 0.062(4) Uani 0.532(8) 1 d . U P B 1
H11K H 0.623638 0.651025 0.397755 0.074 Uiso 0.532(8) 1 calc R U P B 1
C119 C 0.5784(7) 0.6159(7) 0.3616(10) 0.068(5) Uani 0.532(8) 1 d . U P B 1
H11L H 0.577767 0.615069 0.332684 0.082 Uiso 0.532(8) 1 calc R U P B 1
C120 C 0.5532(6) 0.5954(6) 0.3622(7) 0.073(4) Uani 0.532(8) 1 d . U P B 1
H12F H 0.536699 0.578933 0.336298 0.087 Uiso 0.532(8) 1 calc R U P B 1
C121 C 0.5523(6) 0.5994(5) 0.4048(7) 0.071(4) Uani 0.532(8) 1 d . U P B 1
H12G H 0.533880 0.586701 0.406807 0.085 Uiso 0.532(8) 1 calc R U P B 1
C122 C 0.5797(6) 0.6229(5) 0.4426(6) 0.054(3) Uani 0.532(8) 1 d . U P B 1
C123 C 0.5836(6) 0.6295(5) 0.4883(7) 0.049(3) Uani 0.532(8) 1 d . U P B 1
C124 C 0.5610(6) 0.6171(6) 0.5049(8) 0.058(4) Uani 0.532(8) 1 d . U P B 1
H12H H 0.538398 0.601798 0.487708 0.070 Uiso 0.532(8) 1 calc R U P B 1
C125 C 0.5797(8) 0.6328(8) 0.5520(9) 0.053(4) Uani 0.532(8) 1 d D U P B 1
C126 C 0.5720(6) 0.6271(7) 0.5893(6) 0.056(4) Uani 0.532(8) 1 d DG U P B 1
C127 C 0.5317(5) 0.6272(6) 0.5722(5) 0.063(5) Uani 0.532(8) 1 d G U P B 1
H12I H 0.509580 0.629663 0.536956 0.076 Uiso 0.532(8) 1 calc R U P B 1
C128 C 0.5238(4) 0.6238(7) 0.6068(7) 0.072(6) Uani 0.532(8) 1 d G U P B 1
H12J H 0.496230 0.623842 0.595118 0.086 Uiso 0.532(8) 1 calc R U P B 1
C129 C 0.5561(6) 0.6202(6) 0.6584(6) 0.072(6) Uani 0.532(8) 1 d G U P B 1
H12K H 0.550721 0.617820 0.681993 0.086 Uiso 0.532(8) 1 calc R U P B 1
N40 N 0.5964(5) 0.6201(6) 0.6754(5) 0.060(5) Uani 0.532(8) 1 d G U P B 1
C130 C 0.6044(4) 0.6235(7) 0.6409(7) 0.061(5) Uani 0.532(8) 1 d G U P B 1
H13C H 0.631915 0.623444 0.652546 0.074 Uiso 0.532(8) 1 calc R U P B 1
C131 C 0.5656(7) 0.7130(6) 0.4289(8) 0.069(5) Uani 0.532(8) 1 d . U P B 1
H13E H 0.555943 0.693375 0.407766 0.083 Uiso 0.532(8) 1 calc R U P B 1
C132 C 0.5413(7) 0.7399(7) 0.4115(10) 0.084(7) Uani 0.532(8) 1 d . U P B 1
H13F H 0.515603 0.740484 0.378349 0.101 Uiso 0.532(8) 1 calc R U P B 1
C133 C 0.5562(7) 0.7690(7) 0.4465(11) 0.077(7) Uani 0.532(8) 1 d . U P B 1
H13G H 0.538598 0.788113 0.436140 0.093 Uiso 0.532(8) 1 calc R U P B 1
C134 C 0.5953(8) 0.7699(7) 0.4946(11) 0.063(6) Uani 0.532(8) 1 d . U P B 1
H13H H 0.605578 0.788771 0.516998 0.076 Uiso 0.532(8) 1 calc R U P B 1
C135 C 0.6186(7) 0.7381(6) 0.5061(10) 0.061(6) Uani 0.532(8) 1 d . U P B 1
C136 C 0.6614(7) 0.7355(6) 0.5562(8) 0.047(5) Uani 0.532(8) 1 d . U P B 1
C137 C 0.6861(7) 0.7556(6) 0.5966(10) 0.050(5) Uani 0.532(8) 1 d . U P B 1
H13I H 0.680477 0.778071 0.600972 0.059 Uiso 0.532(8) 1 calc R U P B 1
C138 C 0.7226(7) 0.7364(6) 0.6318(7) 0.037(4) Uani 0.532(8) 1 d . U P B 1
C139 C 0.7595(7) 0.7428(6) 0.6838(9) 0.042(4) Uani 0.532(8) 1 d . U P B 1
C140 C 0.7770(9) 0.7744(7) 0.6924(10) 0.062(6) Uani 0.532(8) 1 d . U P B 1
H14E H 0.765654 0.790866 0.666116 0.074 Uiso 0.532(8) 1 calc R U P B 1
C141 C 0.8110(9) 0.7808(7) 0.7401(12) 0.065(6) Uani 0.532(8) 1 d . U P B 1
H14F H 0.824219 0.802206 0.747717 0.078 Uiso 0.532(8) 1 calc R U P B 1
C142 C 0.8282(10) 0.7554(9) 0.7808(10) 0.055(6) Uani 0.532(8) 1 d . U P B 1
H14G H 0.852979 0.759826 0.813856 0.066 Uiso 0.532(8) 1 calc R U P B 1
C143 C 0.7757(11) 0.7202(12) 0.7232(11) 0.044(5) Uani 0.532(8) 1 d . U P B 1
H14H H 0.762229 0.698884 0.715703 0.053 Uiso 0.532(8) 1 calc R U P B 1
C144 C 0.6625(7) 0.7185(4) 0.4470(8) 0.062(4) Uani 0.532(8) 1 d . U P B 1
H14I H 0.640621 0.732394 0.439658 0.075 Uiso 0.532(8) 1 calc R U P B 1
C145 C 0.6823(7) 0.7278(5) 0.4268(9) 0.078(5) Uani 0.532(8) 1 d . U P B 1
H14J H 0.673928 0.747542 0.406124 0.093 Uiso 0.532(8) 1 calc R U P B 1
C146 C 0.7145(8) 0.7078(6) 0.4374(8) 0.075(5) Uani 0.532(8) 1 d . U P B 1
H14K H 0.727543 0.713367 0.422777 0.090 Uiso 0.532(8) 1 calc R U P B 1
C147 C 0.7280(7) 0.6791(6) 0.4699(9) 0.063(4) Uani 0.532(8) 1 d . U P B 1
H14L H 0.751587 0.666266 0.480847 0.076 Uiso 0.532(8) 1 calc R U P B 1
C148 C 0.7034(6) 0.6709(5) 0.4850(7) 0.046(3) Uani 0.532(8) 1 d . U P B 1
C149 C 0.7106(6) 0.6394(5) 0.5142(8) 0.047(4) Uani 0.532(8) 1 d . U P B 1
C150 C 0.7346(7) 0.6103(6) 0.5285(10) 0.044(5) Uani 0.532(8) 1 d . U P B 1
H15F H 0.752761 0.604802 0.521104 0.053 Uiso 0.532(8) 1 calc R U P B 1
C151 C 0.7264(9) 0.5909(7) 0.5562(13) 0.041(5) Uani 0.532(8) 1 d . U P B 1
C152 C 0.7466(17) 0.5604(11) 0.5855(11) 0.045(5) Uani 0.532(8) 1 d . U P B 1
C153 C 0.7582(14) 0.5325(10) 0.5617(15) 0.055(6) Uani 0.532(8) 1 d . U P B 1
H15G H 0.752048 0.535800 0.529461 0.066 Uiso 0.532(8) 1 calc R U P B 1
C154 C 0.7766(9) 0.5049(11) 0.5885(16) 0.056(6) Uani 0.532(8) 1 d . U P B 1
H15H H 0.784727 0.487999 0.576071 0.067 Uiso 0.532(8) 1 calc R U P B 1
C155 C 0.7845(10) 0.5000(11) 0.6354(16) 0.052(6) Uani 0.532(8) 1 d . U P B 1
H15I H 0.796720 0.479098 0.652485 0.063 Uiso 0.532(8) 1 calc R U P B 1
C156 C 0.7585(12) 0.5538(14) 0.6326(12) 0.039(5) Uani 0.532(8) 1 d . U P B 1
H15J H 0.754689 0.571334 0.648924 0.047 Uiso 0.532(8) 1 calc R U P B 1
Fe14 Fe 0.65727(16) 0.68339(13) 0.51051(15) 0.0416(9) Uani 0.468(8) 1 d . U P B 2
N137 N 0.6207(6) 0.6580(5) 0.4462(6) 0.057(3) Uani 0.468(8) 1 d . U P B 2
N138 N 0.6231(7) 0.6599(6) 0.5240(8) 0.047(3) Uani 0.468(8) 1 d . U P B 2
N139 N 0.6181(9) 0.6583(8) 0.5599(12) 0.045(4) Uani 0.468(8) 1 d . U P B 2
H13J H 0.634480 0.668614 0.589453 0.054 Uiso 0.468(8) 1 calc R U P B 2
N141 N 0.6185(5) 0.7234(6) 0.4828(7) 0.045(3) Uani 0.468(8) 1 d . U P B 2
N142 N 0.6864(6) 0.7114(5) 0.5710(7) 0.033(3) Uani 0.468(8) 1 d . U P B 2
N143 N 0.7229(6) 0.7125(5) 0.6180(7) 0.037(4) Uani 0.468(8) 1 d . U P B 2
H14N H 0.739875 0.695072 0.630642 0.044 Uiso 0.468(8) 1 calc R U P B 2
N144 N 0.8186(9) 0.7288(10) 0.7830(9) 0.042(5) Uani 0.468(8) 1 d . U P B 2
N145 N 0.6923(5) 0.7023(4) 0.4932(6) 0.042(3) Uani 0.468(8) 1 d . U P B 2
N146 N 0.6978(6) 0.6464(5) 0.5362(8) 0.039(4) Uani 0.468(8) 1 d . U P B 2
N147 N 0.7054(11) 0.6150(9) 0.5570(15) 0.045(5) Uani 0.468(8) 1 d . U P B 2
H14P H 0.693316 0.606672 0.569129 0.053 Uiso 0.468(8) 1 calc R U P B 2
N148 N 0.7687(11) 0.5258(10) 0.6494(12) 0.041(5) Uani 0.468(8) 1 d . U P B 2
C218 C 0.6244(7) 0.6581(6) 0.4080(7) 0.063(4) Uani 0.468(8) 1 d . U P B 2
H21I H 0.647183 0.669148 0.413347 0.075 Uiso 0.468(8) 1 calc R U P B 2
C219 C 0.5940(9) 0.6415(7) 0.3599(8) 0.083(6) Uani 0.468(8) 1 d . U P B 2
H21J H 0.595601 0.642525 0.332759 0.100 Uiso 0.468(8) 1 calc R U P B 2
C220 C 0.5623(11) 0.6242(9) 0.3546(12) 0.090(8) Uani 0.468(8) 1 d . U P B 2
H22A H 0.540197 0.614800 0.322699 0.109 Uiso 0.468(8) 1 calc R U P B 2
C221 C 0.5637(8) 0.6208(7) 0.3968(8) 0.078(5) Uani 0.468(8) 1 d . U P B 2
H22B H 0.545254 0.605525 0.395391 0.094 Uiso 0.468(8) 1 calc R U P B 2
C222 C 0.5905(9) 0.6386(9) 0.4399(9) 0.059(5) Uani 0.468(8) 1 d . U P B 2
C223 C 0.5915(8) 0.6431(7) 0.4855(9) 0.061(5) Uani 0.468(8) 1 d . U P B 2
C224 C 0.5658(9) 0.6288(7) 0.4958(9) 0.063(5) Uani 0.468(8) 1 d . U P B 2
H22C H 0.541500 0.615582 0.474216 0.075 Uiso 0.468(8) 1 calc R U P B 2
C225 C 0.5856(11) 0.6393(8) 0.5466(12) 0.052(4) Uani 0.468(8) 1 d D U P B 2
C226 C 0.5742(8) 0.6341(9) 0.5806(10) 0.060(5) Uani 0.468(8) 1 d D U P B 2
C227 C 0.5308(9) 0.6332(11) 0.5590(11) 0.072(6) Uani 0.468(8) 1 d . U P B 2
H22D H 0.509605 0.639519 0.524696 0.086 Uiso 0.468(8) 1 calc R U P B 2
C228 C 0.5227(8) 0.6231(10) 0.5895(10) 0.071(6) Uani 0.468(8) 1 d . U P B 2
H22E H 0.494780 0.621630 0.576131 0.085 Uiso 0.468(8) 1 calc R U P B 2
C229 C 0.5551(8) 0.6138(7) 0.6440(9) 0.056(5) Uani 0.468(8) 1 d . U P B 2
H22F H 0.547664 0.608233 0.664957 0.067 Uiso 0.468(8) 1 calc R U P B 2
N140 N 0.5936(6) 0.6134(6) 0.6627(8) 0.050(4) Uani 0.468(8) 1 d . U P B 2
C230 C 0.6014(8) 0.6240(10) 0.6307(12) 0.061(5) Uani 0.468(8) 1 d . U P B 2
H23F H 0.629576 0.624416 0.644858 0.073 Uiso 0.468(8) 1 calc R U P B 2
C231 C 0.5813(6) 0.7257(7) 0.4348(8) 0.058(4) Uani 0.468(8) 1 d . U P B 2
H23G H 0.572022 0.706908 0.412256 0.070 Uiso 0.468(8) 1 calc R U P B 2
C232 C 0.5572(8) 0.7546(8) 0.4186(10) 0.071(6) Uani 0.468(8) 1 d . U P B 2
H23H H 0.532497 0.756383 0.384629 0.086 Uiso 0.468(8) 1 calc R U P B 2
C233 C 0.5705(8) 0.7824(7) 0.4549(10) 0.067(6) Uani 0.468(8) 1 d . U P B 2
H23I H 0.554454 0.802418 0.444959 0.081 Uiso 0.468(8) 1 calc R U P B 2
C234 C 0.6074(8) 0.7790(8) 0.5046(12) 0.060(7) Uani 0.468(8) 1 d . U P B 2
H23J H 0.616407 0.795892 0.529883 0.072 Uiso 0.468(8) 1 calc R U P B 2
C235 C 0.6302(6) 0.7493(6) 0.5149(8) 0.046(4) Uani 0.468(8) 1 d . U P B 2
C236 C 0.6716(8) 0.7446(7) 0.5678(11) 0.043(5) Uani 0.468(8) 1 d . U P B 2
C237 C 0.6991(7) 0.7633(6) 0.6105(9) 0.042(4) Uani 0.468(8) 1 d . U P B 2
H23K H 0.696102 0.786474 0.615653 0.050 Uiso 0.468(8) 1 calc R U P B 2
C238 C 0.7327(9) 0.7423(7) 0.6454(11) 0.048(6) Uani 0.468(8) 1 d . U P B 2
C239 C 0.7713(9) 0.7480(8) 0.6979(9) 0.044(5) Uani 0.468(8) 1 d . U P B 2
C240 C 0.7895(9) 0.7785(7) 0.7086(11) 0.049(5) Uani 0.468(8) 1 d . U P B 2
H24B H 0.779671 0.795459 0.683264 0.059 Uiso 0.468(8) 1 calc R U P B 2
C241 C 0.8234(9) 0.7838(8) 0.7586(9) 0.052(5) Uani 0.468(8) 1 d . U P B 2
H24C H 0.837268 0.805053 0.768403 0.062 Uiso 0.468(8) 1 calc R U P B 2
C242 C 0.8378(13) 0.7580(11) 0.7955(12) 0.060(7) Uani 0.468(8) 1 d . U P B 2
H24D H 0.861511 0.761892 0.829600 0.072 Uiso 0.468(8) 1 calc R U P B 2
C243 C 0.7844(14) 0.7226(13) 0.7334(15) 0.047(7) Uani 0.468(8) 1 d . U P B 2
H24E H 0.770409 0.701432 0.724043 0.056 Uiso 0.468(8) 1 calc R U P B 2
C244 C 0.6877(7) 0.7322(5) 0.4720(9) 0.059(4) Uani 0.468(8) 1 d . U P B 2
H24F H 0.666542 0.747151 0.464587 0.070 Uiso 0.468(8) 1 calc R U P B 2
C245 C 0.7144(9) 0.7425(6) 0.4602(10) 0.077(5) Uani 0.468(8) 1 d . U P B 2
H24G H 0.712068 0.764670 0.447509 0.092 Uiso 0.468(8) 1 calc R U P B 2
C246 C 0.7419(8) 0.7212(7) 0.4668(10) 0.073(5) Uani 0.468(8) 1 d . U P B 2
H24H H 0.758054 0.727642 0.456761 0.087 Uiso 0.468(8) 1 calc R U P B 2
C247 C 0.7475(8) 0.6892(7) 0.4886(10) 0.063(5) Uani 0.468(8) 1 d . U P B 2
H24I H 0.768226 0.674078 0.495195 0.075 Uiso 0.468(8) 1 calc R U P B 2
C248 C 0.7214(7) 0.6803(5) 0.5004(8) 0.048(4) Uani 0.468(8) 1 d . U P B 2
C249 C 0.7234(7) 0.6486(6) 0.5234(8) 0.040(4) Uani 0.468(8) 1 d . U P B 2
C250 C 0.7463(8) 0.6179(7) 0.5355(11) 0.044(5) Uani 0.468(8) 1 d . U P B 2
H25B H 0.765709 0.612585 0.530093 0.053 Uiso 0.468(8) 1 calc R U P B 2
C251 C 0.7335(11) 0.5979(8) 0.5570(16) 0.042(5) Uani 0.468(8) 1 d . U P B 2
C252 C 0.7449(18) 0.5599(12) 0.5759(14) 0.045(5) Uani 0.468(8) 1 d . U P B 2
C253 C 0.7501(15) 0.5376(10) 0.5565(17) 0.051(6) Uani 0.468(8) 1 d . U P B 2
H25C H 0.745279 0.541567 0.525199 0.061 Uiso 0.468(8) 1 calc R U P B 2
C254 C 0.7639(10) 0.5045(12) 0.5803(17) 0.056(7) Uani 0.468(8) 1 d . U P B 2
H25D H 0.765238 0.485918 0.563269 0.068 Uiso 0.468(8) 1 calc R U P B 2
C255 C 0.7751(12) 0.5005(13) 0.6290(17) 0.048(6) Uani 0.468(8) 1 d . U P B 2
H25E H 0.787204 0.479873 0.647218 0.058 Uiso 0.468(8) 1 calc R U P B 2
C256 C 0.7515(16) 0.5534(16) 0.6237(16) 0.045(6) Uani 0.468(8) 1 d . U P B 2
H25F H 0.742860 0.569876 0.635978 0.054 Uiso 0.468(8) 1 calc R U P B 2
Fe5 Fe 0.74439(3) 0.61157(3) 0.74166(4) 0.0402(3) Uani 1 1 d . . . . .
Cl1 Cl 0.70117(7) 0.57812(6) 0.74152(9) 0.0581(5) Uani 1 1 d . . . . .
Cl2 Cl 0.76499(6) 0.65336(5) 0.79716(8) 0.0518(5) Uani 1 1 d . . . . .
Cl3 Cl 0.79817(6) 0.58147(5) 0.76314(8) 0.0473(4) Uani 1 1 d . . . . .
Cl4 Cl 0.71290(7) 0.63328(6) 0.66437(8) 0.0552(5) Uani 1 1 d . . . . .
Fe6 Fe 1.000000 0.36000(8) 0.250000 0.0995(9) Uani 1 2 d DS T P . .
Cl5A Cl 0.9834(4) 0.3276(2) 0.1847(3) 0.157(4) Uani 0.91(3) 1 d D U P C 1
Cl5B Cl 0.957(3) 0.337(3) 0.1722(17) 0.19(3) Uani 0.09(3) 1 d D U P C 2
Cl6 Cl 1.05223(12) 0.39187(12) 0.27344(18) 0.1164(13) Uani 1 1 d . . . . .
F1 F 0.8479(5) 0.4685(3) 0.0684(4) 0.210(5) Uani 1 1 d D U . . .
F2 F 0.7903(4) 0.4651(3) -0.0120(5) 0.201(4) Uani 1 1 d D U . . .
F3 F 0.8471(4) 0.4402(3) 0.0087(4) 0.158(4) Uani 1 1 d D U . . .
F4 F 0.8146(4) 0.4182(3) 0.0379(5) 0.172(4) Uani 1 1 d D U . . .
B1 B 0.8249(5) 0.4473(3) 0.0259(5) 0.149(4) Uani 1 1 d D U . . .
F5 F 0.5461(10) 0.5855(11) 0.0016(10) 0.157(7) Uani 0.296(12) 1 d D U P D 1
F6 F 0.5286(10) 0.5542(8) 0.0402(14) 0.167(8) Uani 0.296(12) 1 d D U P D 1
F7 F 0.5320(10) 0.6099(9) 0.0487(13) 0.165(8) Uani 0.296(12) 1 d D U P D 1
F8 F 0.5891(6) 0.5805(9) 0.0860(10) 0.128(6) Uani 0.296(12) 1 d D U P D 1
B2 B 0.5492(7) 0.5823(7) 0.0443(10) 0.146(6) Uani 0.296(12) 1 d D U P D 1
F55 F 0.5430(4) 0.5578(5) 0.0046(5) 0.148(4) Uani 0.704(12) 1 d D U P D 2
F56 F 0.5118(3) 0.5694(4) 0.0383(6) 0.157(5) Uani 0.704(12) 1 d D U P D 2
F57 F 0.5588(5) 0.6038(4) 0.0510(6) 0.176(6) Uani 0.704(12) 1 d D U P D 2
F58 F 0.5773(3) 0.5526(4) 0.0880(5) 0.154(5) Uani 0.704(12) 1 d D U P D 2
B12 B 0.5485(4) 0.5705(4) 0.0463(6) 0.139(4) Uani 0.704(12) 1 d D U P D 2
F9 F 0.8379(5) 0.6531(4) 0.0517(5) 0.211(5) Uani 1 1 d D U . . .
F10 F 0.8616(6) 0.6426(5) 0.1306(6) 0.258(7) Uani 1 1 d D U . . .
F11 F 0.8828(6) 0.6133(5) 0.0950(6) 0.265(7) Uani 1 1 d D U . . .
F12 F 0.8212(6) 0.6064(5) 0.0714(8) 0.342(10) Uani 1 1 d D U . . .
B3 B 0.8510(6) 0.6296(4) 0.0871(6) 0.210(6) Uani 1 1 d D U . . .
F15 F 0.7306(2) 0.6361(2) 0.2689(3) 0.122(2) Uani 1 1 d D U . . .
F16 F 0.7860(2) 0.60831(15) 0.3344(3) 0.104(2) Uani 1 1 d D U . . .
F17 F 0.7892(3) 0.6364(2) 0.2790(4) 0.131(3) Uani 1 1 d D U . . .
F18 F 0.7846(2) 0.66619(14) 0.3329(3) 0.0916(18) Uani 1 1 d D U . . .
B5 B 0.7728(3) 0.6369(2) 0.3048(4) 0.081(2) Uani 1 1 d D U . . .
F19 F 0.8908(5) 0.8481(5) 1.1040(6) 0.280(7) Uani 1 1 d D U . . .
F20 F 0.8568(5) 0.8353(4) 1.0229(6) 0.216(5) Uani 1 1 d D U . . .
F21 F 0.8264(6) 0.8652(4) 1.0476(7) 0.245(6) Uani 1 1 d D U . . .
F22 F 0.8404(4) 0.8110(3) 1.0673(5) 0.183(4) Uani 1 1 d D U . . .
B6 B 0.8538(5) 0.8396(4) 1.0603(6) 0.197(5) Uani 1 1 d D U . . .
F23 F 0.9854(3) 0.6422(2) 1.4811(3) 0.142(3) Uani 1 1 d D U . . .
F24 F 0.9691(3) 0.6944(2) 1.4889(4) 0.134(3) Uani 1 1 d D U . . .
F25 F 0.9625(3) 0.6500(2) 1.5261(3) 0.125(3) Uani 1 1 d D U . . .
F26 F 0.9187(3) 0.6579(3) 1.4401(4) 0.179(4) Uani 1 1 d D U . . .
B7 B 0.9587(3) 0.6600(3) 1.4837(4) 0.102(3) Uani 1 1 d D U . . .
F27 F 0.4792(4) 0.5688(4) 0.2435(5) 0.095(4) Uani 0.5 1 d D U P E -1
F28 F 0.5272(4) 0.5929(4) 0.2421(5) 0.104(4) Uani 0.5 1 d D U P E -1
F29 F 0.5357(5) 0.5400(4) 0.2693(6) 0.137(6) Uani 0.5 1 d D U P E -1
F30 F 0.4864(4) 0.5524(3) 0.1862(5) 0.096(4) Uani 0.5 1 d D U P E -1
B8 B 0.5066(6) 0.5627(5) 0.2338(14) 0.079(3) Uani 0.5 1 d D U P E -1
O1S O 0.9228(4) 0.5245(4) 0.0296(6) 0.148(4) Uani 1 1 d . U . . .
C1S C 0.9020(8) 0.5296(5) 0.0419(9) 0.138(5) Uani 1 1 d . U . . .
C2S C 0.9245(10) 0.5295(8) 0.1000(10) 0.214(9) Uani 1 1 d . U . . .
H2SA H 0.904604 0.533951 0.106181 0.321 Uiso 1 1 calc R U . . .
H2SB H 0.937433 0.507357 0.114279 0.321 Uiso 1 1 calc R U . . .
H2SC H 0.945605 0.547299 0.116323 0.321 Uiso 1 1 calc R U . . .
C3S C 0.8543(7) 0.5407(4) 0.0029(9) 0.141(5) Uani 1 1 d . U . . .
H3SA H 0.843321 0.543420 0.021618 0.211 Uiso 1 1 calc R U . . .
H3SB H 0.851914 0.562225 -0.013383 0.211 Uiso 1 1 calc R U . . .
H3SC H 0.838567 0.523084 -0.023194 0.211 Uiso 1 1 calc R U . . .
O2S O 0.3627(8) 0.5405(5) 0.5237(7) 0.238(8) Uani 1 1 d D U . . .
C4S C 0.3509(8) 0.5555(6) 0.4858(8) 0.270(11) Uani 1 1 d D U . . .
C5S C 0.3175(12) 0.5414(10) 0.4369(9) 0.356(18) Uani 1 1 d D U . . .
H5SA H 0.311368 0.556565 0.409683 0.534 Uiso 1 1 calc R U . . .
H5SB H 0.325446 0.519036 0.432808 0.534 Uiso 1 1 calc R U . . .
H5SC H 0.293048 0.539201 0.435064 0.534 Uiso 1 1 calc R U . . .
C6S C 0.3709(12) 0.5862(8) 0.4883(12) 0.305(15) Uani 1 1 d D U . . .
H6SA H 0.357147 0.594950 0.453811 0.458 Uiso 1 1 calc R U . . .
H6SB H 0.369331 0.603179 0.508475 0.458 Uiso 1 1 calc R U . . .
H6SC H 0.399746 0.581374 0.504286 0.458 Uiso 1 1 calc R U . . .
O3S O 0.6601(8) 0.6186(5) 0.3633(11) 0.243(7) Uani 1 1 d . U . . .
C7S C 0.6894(11) 0.6193(7) 0.3654(13) 0.183(6) Uani 1 1 d . U . . .
C8S C 0.7176(10) 0.5926(7) 0.3985(11) 0.194(8) Uani 1 1 d . U . . .
H8SA H 0.742007 0.593440 0.399957 0.291 Uiso 1 1 calc R U . . .
H8SB H 0.725898 0.595770 0.432731 0.291 Uiso 1 1 calc R U . . .
H8SC H 0.704123 0.570476 0.385141 0.291 Uiso 1 1 calc R U . . .
C9S C 0.7041(11) 0.6464(7) 0.3522(13) 0.217(8) Uani 1 1 d . U . . .
H9SA H 0.729454 0.639320 0.358197 0.325 Uiso 1 1 calc R U . . .
H9SB H 0.683241 0.652117 0.316226 0.325 Uiso 1 1 calc R U . . .
H9SC H 0.709665 0.666297 0.373220 0.325 Uiso 1 1 calc R U . . .
O4S O 0.8266(6) 0.6825(5) 0.5060(7) 0.195(6) Uani 1 1 d . U . . .
C10S C 0.8455(7) 0.6590(6) 0.5050(9) 0.161(6) Uani 1 1 d . U . . .
C11S C 0.8850(7) 0.6480(6) 0.5555(8) 0.165(7) Uani 1 1 d . U . . .
H11C H 0.897327 0.629185 0.549863 0.247 Uiso 1 1 calc R U . . .
H11D H 0.904296 0.667144 0.570976 0.247 Uiso 1 1 calc R U . . .
H11E H 0.879054 0.640541 0.578221 0.247 Uiso 1 1 calc R U . . .
C12S C 0.8354(7) 0.6431(6) 0.4616(9) 0.168(6) Uani 1 1 d . U . . .
H12B H 0.855451 0.625205 0.471247 0.252 Uiso 1 1 calc R U . . .
H12C H 0.807884 0.633128 0.442712 0.252 Uiso 1 1 calc R U . . .
H12D H 0.835628 0.659844 0.440032 0.252 Uiso 1 1 calc R U . . .
O5S O 0.9601(7) 0.6083(5) 1.3504(10) 0.264(9) Uani 1 1 d D U . . .
C13S C 0.9452(8) 0.6349(5) 1.3485(12) 0.221(9) Uani 1 1 d D U . . .
C14S C 0.9024(8) 0.6368(7) 1.3278(15) 0.255(11) Uani 1 1 d D U . . .
H14B H 0.895464 0.660360 1.329245 0.383 Uiso 1 1 calc R U . . .
H14C H 0.884810 0.629054 1.292356 0.383 Uiso 1 1 calc R U . . .
H14D H 0.897931 0.622302 1.347827 0.383 Uiso 1 1 calc R U . . .
C15S C 0.9709(11) 0.6645(5) 1.3734(14) 0.272(14) Uani 1 1 d D U . . .
H15C H 0.953798 0.683922 1.368063 0.408 Uiso 1 1 calc R U . . .
H15D H 0.991273 0.660062 1.409934 0.408 Uiso 1 1 calc R U . . .
H15E H 0.984983 0.669604 1.359015 0.408 Uiso 1 1 calc R U . . .
O6S O 0.5818(7) 0.6966(6) 0.1385(9) 0.164(10) Uani 0.525(13) 1 d D U P F 1
C16S C 0.5512(7) 0.6999(6) 0.0955(10) 0.134(9) Uani 0.525(13) 1 d D U P F 1
C17S C 0.5197(8) 0.6747(8) 0.0735(14) 0.165(14) Uani 0.525(13) 1 d D U P F 1
H17B H 0.496912 0.681138 0.038395 0.248 Uiso 0.525(13) 1 calc R U P F 1
H17C H 0.530861 0.652731 0.073485 0.248 Uiso 0.525(13) 1 calc R U P F 1
H17D H 0.509708 0.672903 0.093366 0.248 Uiso 0.525(13) 1 calc R U P F 1
C18S C 0.5470(9) 0.7282(6) 0.0654(11) 0.135(9) Uani 0.525(13) 1 d D U P F 1
H18A H 0.520244 0.726982 0.031460 0.202 Uiso 0.525(13) 1 calc R U P F 1
H18B H 0.548803 0.749491 0.081918 0.202 Uiso 0.525(13) 1 calc R U P F 1
H18C H 0.568984 0.727443 0.062299 0.202 Uiso 0.525(13) 1 calc R U P F 1
O7S O 0.5253(14) 0.6982(13) -0.0945(19) 0.27(2) Uiso 0.475(13) 1 d D U P F 2
C19S C 0.4980(13) 0.7120(10) -0.0978(16) 0.26(2) Uiso 0.475(13) 1 d D U P F 2
C20S C 0.4570(13) 0.7136(17) -0.1457(19) 0.24(2) Uiso 0.475(13) 1 d D U P F 2
H20B H 0.438904 0.725842 -0.141104 0.361 Uiso 0.475(13) 1 calc R U P F 2
H20C H 0.457716 0.725468 -0.170890 0.361 Uiso 0.475(13) 1 calc R U P F 2
H20D H 0.446518 0.690468 -0.157678 0.361 Uiso 0.475(13) 1 calc R U P F 2
C21S C 0.506(2) 0.727(2) -0.053(2) 0.30(3) Uiso 0.475(13) 1 d D U P F 2
H21A H 0.480235 0.737619 -0.062696 0.453 Uiso 0.475(13) 1 calc R U P F 2
H21B H 0.515312 0.710054 -0.027217 0.453 Uiso 0.475(13) 1 calc R U P F 2
H21C H 0.526724 0.745116 -0.040018 0.453 Uiso 0.475(13) 1 calc R U P F 2

loop_
_atom_site_aniso_label
_atom_site_aniso_U_11
_atom_site_aniso_U_22
_atom_site_aniso_U_33
_atom_site_aniso_U_23
_atom_site_aniso_U_13
_atom_site_aniso_U_12
Fe1 0.0428(6) 0.0316(5) 0.0549(6) 0.0043(4) 0.0361(5) 0.0044(4)
N1 0.054(4) 0.037(3) 0.086(5) 0.005(3) 0.053(4) 0.006(3)
N2 0.038(3) 0.033(3) 0.049(3) 0.014(3) 0.029(3) 0.005(2)
N3 0.036(3) 0.030(3) 0.045(3) 0.004(2) 0.025(3) 0.006(2)
N4 0.060(4) 0.050(4) 0.055(4) 0.004(3) 0.039(4) 0.009(3)
N5 0.069(5) 0.034(3) 0.080(5) -0.003(3) 0.058(4) 0.002(3)
N6 0.044(3) 0.033(3) 0.055(4) -0.006(3) 0.037(3) -0.001(3)
N7 0.047(3) 0.030(3) 0.044(3) 0.002(2) 0.033(3) 0.006(2)
N8 0.082(5) 0.059(4) 0.067(4) 0.021(3) 0.059(4) 0.026(3)
N9 0.042(4) 0.047(4) 0.062(4) 0.010(3) 0.033(3) 0.008(3)
N10 0.041(3) 0.038(3) 0.041(3) 0.006(3) 0.027(3) 0.004(3)
N11 0.046(4) 0.040(3) 0.044(3) 0.000(3) 0.033(3) 0.000(3)
N12 0.041(4) 0.070(5) 0.063(5) -0.006(4) 0.026(4) -0.007(3)
C1 0.058(5) 0.047(5) 0.100(7) -0.003(4) 0.061(5) 0.003(4)
C2 0.068(7) 0.078(7) 0.145(11) -0.014(7) 0.086(8) -0.007(5)
C3 0.066(7) 0.081(7) 0.135(11) -0.015(7) 0.076(8) -0.016(6)
C4 0.058(6) 0.062(6) 0.132(10) -0.026(6) 0.066(7) -0.021(5)
C5 0.039(4) 0.047(4) 0.070(5) 0.007(4) 0.036(4) 0.006(3)
C6 0.036(4) 0.033(4) 0.077(5) 0.009(4) 0.037(4) 0.002(3)
C7 0.041(4) 0.036(4) 0.050(4) 0.004(3) 0.027(4) 0.003(3)
C8 0.041(4) 0.030(3) 0.045(4) 0.007(3) 0.025(3) 0.002(3)
C9 0.054(5) 0.031(4) 0.057(5) 0.004(3) 0.040(4) 0.002(3)
C10 0.048(5) 0.046(4) 0.041(4) 0.007(3) 0.017(4) 0.010(4)
C11 0.082(7) 0.052(5) 0.049(5) 0.001(4) 0.040(5) 0.007(5)
C12 0.083(7) 0.050(5) 0.064(6) 0.001(4) 0.055(5) 0.009(5)
C13 0.049(4) 0.044(4) 0.051(4) 0.004(3) 0.032(4) 0.006(3)
C14 0.099(8) 0.039(4) 0.112(8) 0.007(5) 0.089(7) 0.013(5)
C15 0.168(11) 0.036(5) 0.153(9) -0.002(5) 0.131(10) 0.018(6)
C16 0.189(12) 0.047(5) 0.148(10) -0.011(5) 0.134(10) 0.011(6)
C17 0.113(9) 0.069(6) 0.093(8) -0.018(6) 0.079(8) 0.005(6)
C18 0.097(7) 0.032(4) 0.084(6) -0.005(4) 0.076(6) 0.003(4)
C19 0.057(5) 0.049(4) 0.055(5) -0.002(4) 0.044(4) 0.003(4)
C20 0.070(6) 0.053(5) 0.063(5) -0.001(4) 0.056(5) 0.005(4)
C21 0.052(4) 0.042(4) 0.053(4) 0.011(3) 0.042(4) 0.006(3)
C22 0.056(5) 0.050(4) 0.051(4) 0.011(3) 0.041(4) 0.013(4)
C23 0.091(6) 0.064(5) 0.096(6) 0.033(4) 0.080(5) 0.030(4)
C24 0.103(6) 0.069(5) 0.095(6) 0.039(4) 0.082(5) 0.031(4)
C25 0.093(5) 0.070(5) 0.089(5) 0.043(4) 0.073(4) 0.037(4)
C26 0.072(5) 0.056(4) 0.056(4) 0.018(3) 0.052(4) 0.015(4)
C27 0.041(4) 0.039(4) 0.076(6) 0.013(4) 0.028(4) 0.009(3)
C28 0.054(6) 0.085(8) 0.083(8) 0.029(6) 0.021(5) 0.005(5)
C29 0.055(6) 0.081(7) 0.085(7) 0.038(6) 0.036(5) 0.021(5)
C30 0.059(6) 0.067(6) 0.069(6) 0.021(5) 0.037(5) 0.006(5)
C31 0.051(5) 0.039(4) 0.064(5) 0.014(4) 0.039(4) 0.012(3)
C32 0.047(4) 0.034(4) 0.055(4) 0.011(3) 0.036(4) 0.008(3)
C33 0.058(5) 0.029(3) 0.065(5) 0.003(3) 0.044(4) -0.003(3)
C34 0.054(5) 0.039(4) 0.059(5) -0.005(3) 0.043(4) -0.007(3)
C35 0.044(4) 0.048(4) 0.043(4) -0.004(3) 0.029(4) -0.004(3)
C36 0.070(4) 0.068(5) 0.056(5) -0.013(4) 0.043(4) -0.021(4)
C37 0.072(4) 0.071(5) 0.070(5) -0.023(4) 0.038(4) -0.030(4)
C38 0.059(5) 0.080(5) 0.071(6) -0.015(5) 0.033(4) -0.029(4)
C39 0.054(5) 0.060(5) 0.048(4) -0.011(4) 0.033(4) -0.015(4)
Fe2 0.0643(8) 0.0490(6) 0.0447(6) 0.0029(5) 0.0378(6) 0.0199(5)
N13 0.073(5) 0.050(4) 0.055(4) -0.003(3) 0.044(4) 0.013(3)
N14 0.056(4) 0.048(4) 0.047(4) -0.003(3) 0.037(3) 0.006(3)
N15 0.053(4) 0.049(4) 0.045(3) 0.000(3) 0.033(3) 0.013(3)
N16 0.058(4) 0.039(3) 0.061(4) 0.002(3) 0.045(4) 0.010(3)
N17 0.080(5) 0.047(4) 0.050(4) -0.004(3) 0.043(4) 0.016(4)
N18 0.055(4) 0.047(4) 0.054(4) 0.004(3) 0.040(4) 0.015(3)
N19 0.058(4) 0.047(4) 0.043(4) 0.005(3) 0.033(3) 0.021(3)
N20 0.051(4) 0.071(5) 0.050(4) 0.010(4) 0.026(4) 0.016(4)
N21 0.089(6) 0.056(4) 0.052(4) 0.014(3) 0.052(4) 0.034(4)
N22 0.062(4) 0.054(4) 0.039(3) 0.010(3) 0.036(3) 0.027(3)
N23 0.071(5) 0.052(4) 0.052(4) 0.016(3) 0.047(4) 0.025(3)
N24 0.068(5) 0.058(5) 0.082(5) 0.012(4) 0.055(5) 0.017(4)
C40 0.086(7) 0.090(7) 0.045(5) 0.008(5) 0.041(5) 0.029(6)
C41 0.108(9) 0.092(8) 0.052(6) -0.006(5) 0.052(6) 0.020(7)
C42 0.118(10) 0.124(11) 0.042(5) 0.000(6) 0.039(6) 0.039(9)
C43 0.073(6) 0.072(6) 0.042(5) -0.001(4) 0.026(5) 0.018(5)
C44 0.064(5) 0.047(4) 0.043(4) 0.003(3) 0.031(4) 0.007(4)
C45 0.052(5) 0.040(4) 0.049(4) 0.001(3) 0.031(4) 0.009(3)
C46 0.049(5) 0.038(4) 0.052(5) -0.003(3) 0.028(4) 0.005(3)
C47 0.046(4) 0.032(4) 0.056(5) 0.003(3) 0.033(4) 0.005(3)
C48 0.052(4) 0.030(3) 0.059(5) -0.001(3) 0.040(4) 0.001(3)
C49 0.053(5) 0.047(5) 0.086(6) -0.013(4) 0.047(5) -0.006(4)
C50 0.055(5) 0.059(5) 0.077(6) -0.011(4) 0.049(5) -0.007(4)
C51 0.071(6) 0.039(4) 0.088(7) 0.003(4) 0.063(5) 0.004(4)
C52 0.053(5) 0.037(4) 0.060(5) 0.004(3) 0.041(4) 0.008(3)
C53 0.085(7) 0.077(7) 0.062(6) 0.008(5) 0.053(6) 0.020(6)
C54 0.095(8) 0.059(6) 0.068(6) 0.000(5) 0.046(6) 0.013(5)
C55 0.080(7) 0.060(6) 0.082(7) 0.008(5) 0.051(6) 0.012(5)
C56 0.082(7) 0.045(5) 0.080(7) 0.007(5) 0.047(6) 0.012(5)
C57 0.068(6) 0.046(5) 0.051(5) 0.012(4) 0.035(4) 0.027(4)
C58 0.080(6) 0.048(5) 0.062(5) 0.017(4) 0.051(5) 0.026(4)
C59 0.072(6) 0.046(5) 0.054(5) 0.014(4) 0.034(5) 0.021(4)
C60 0.061(5) 0.049(5) 0.040(4) 0.006(3) 0.029(4) 0.022(4)
C61 0.060(5) 0.052(4) 0.041(4) 0.006(3) 0.033(4) 0.014(4)
C62 0.081(6) 0.071(5) 0.055(4) 0.018(4) 0.040(4) 0.039(4)
C63 0.071(5) 0.084(5) 0.062(4) 0.018(4) 0.036(4) 0.034(5)
C64 0.064(5) 0.083(5) 0.063(5) 0.014(4) 0.039(4) 0.018(4)
C65 0.062(5) 0.061(5) 0.047(5) 0.014(4) 0.035(4) 0.019(4)
C66 0.089(7) 0.071(6) 0.057(5) -0.003(5) 0.048(5) 0.025(5)
C67 0.128(10) 0.074(7) 0.075(7) 0.012(5) 0.074(8) 0.044(7)
C68 0.123(10) 0.090(8) 0.102(9) 0.029(7) 0.094(9) 0.054(8)
C69 0.134(10) 0.064(6) 0.093(7) 0.035(5) 0.093(8) 0.055(7)
C70 0.093(7) 0.063(5) 0.056(5) 0.019(4) 0.060(5) 0.035(5)
C71 0.091(7) 0.059(5) 0.072(6) 0.014(4) 0.070(6) 0.027(5)
C72 0.103(8) 0.068(6) 0.084(7) 0.018(5) 0.081(7) 0.032(6)
C73 0.075(6) 0.069(6) 0.055(5) 0.015(4) 0.052(5) 0.026(5)
C74 0.101(8) 0.053(5) 0.080(6) 0.027(5) 0.072(6) 0.030(5)
C75 0.175(10) 0.074(5) 0.089(7) 0.029(5) 0.103(7) 0.034(6)
C76 0.179(10) 0.078(5) 0.108(7) 0.023(5) 0.114(7) 0.018(6)
C77 0.164(10) 0.075(6) 0.120(8) 0.021(5) 0.115(8) 0.034(7)
C78 0.060(5) 0.063(5) 0.053(5) 0.013(4) 0.043(4) 0.020(4)
Fe3 0.0391(18) 0.057(2) 0.062(3) -0.0118(16) 0.0287(19) -0.0094(15)
N25 0.050(6) 0.061(7) 0.089(10) -0.015(6) 0.042(7) -0.006(5)
N26 0.043(5) 0.044(10) 0.075(9) 0.005(9) 0.036(5) -0.006(5)
N27 0.043(5) 0.040(7) 0.048(9) -0.006(6) 0.030(5) -0.001(5)
N28 0.043(8) 0.041(8) 0.045(7) -0.006(6) 0.030(5) -0.004(6)
N29 0.056(8) 0.065(8) 0.075(7) -0.006(6) 0.039(7) -0.009(7)
N30 0.053(8) 0.061(6) 0.060(8) -0.008(5) 0.041(7) -0.006(6)
N31 0.059(11) 0.056(7) 0.059(9) -0.013(6) 0.039(9) -0.005(8)
N32 0.064(11) 0.049(11) 0.059(11) 0.003(8) 0.049(10) 0.015(8)
N33 0.049(5) 0.075(10) 0.077(7) -0.019(7) 0.044(5) -0.005(6)
N34 0.032(6) 0.058(9) 0.055(6) -0.021(6) 0.023(6) -0.018(6)
N35 0.044(7) 0.063(10) 0.049(8) -0.036(8) 0.030(7) -0.021(7)
C79 0.049(7) 0.069(12) 0.122(14) -0.043(12) 0.032(9) 0.000(8)
C80 0.076(8) 0.074(9) 0.096(9) -0.028(7) 0.047(7) 0.004(7)
C81 0.065(9) 0.064(12) 0.108(12) -0.033(11) 0.053(9) -0.006(8)
C82 0.069(9) 0.071(11) 0.090(12) -0.032(11) 0.027(10) 0.005(8)
C83 0.047(6) 0.059(10) 0.073(11) -0.007(9) 0.033(7) -0.004(7)
C84 0.050(6) 0.048(10) 0.067(10) -0.008(9) 0.038(8) -0.009(6)
C85 0.046(6) 0.045(8) 0.051(11) -0.006(7) 0.040(6) -0.008(5)
C86 0.043(5) 0.047(9) 0.035(9) -0.007(7) 0.036(6) 0.001(5)
C87 0.042(5) 0.042(8) 0.044(7) -0.003(6) 0.030(5) -0.003(5)
C88 0.044(8) 0.043(10) 0.061(11) 0.002(8) 0.027(7) -0.008(8)
C89 0.044(7) 0.036(10) 0.054(9) -0.008(8) 0.032(6) 0.003(8)
C90 0.036(7) 0.044(10) 0.038(8) -0.017(6) 0.027(6) -0.001(6)
C91 0.042(8) 0.046(11) 0.040(11) -0.004(9) 0.023(8) -0.004(7)
C92 0.091(13) 0.076(10) 0.081(11) -0.013(8) 0.053(11) -0.034(11)
C93 0.089(14) 0.094(11) 0.085(12) -0.007(9) 0.053(11) -0.023(12)
C94 0.097(14) 0.092(13) 0.079(11) 0.000(9) 0.059(11) -0.024(11)
C95 0.073(14) 0.086(11) 0.078(10) -0.007(9) 0.053(11) -0.019(10)
C96 0.063(10) 0.069(8) 0.069(8) -0.004(7) 0.043(9) -0.013(9)
C97 0.067(11) 0.060(7) 0.054(9) -0.010(6) 0.033(9) -0.011(8)
C98 0.052(10) 0.058(9) 0.058(9) -0.004(7) 0.038(8) 0.001(8)
C99 0.042(10) 0.059(7) 0.057(10) -0.006(7) 0.037(9) 0.001(7)
C100 0.052(10) 0.057(8) 0.057(11) -0.001(8) 0.038(9) 0.005(8)
C101 0.067(13) 0.065(10) 0.083(15) -0.003(10) 0.052(11) 0.006(9)
C102 0.058(11) 0.067(11) 0.090(14) -0.010(10) 0.058(11) 0.011(10)
C103 0.074(13) 0.059(11) 0.069(12) -0.011(9) 0.059(11) 0.008(9)
C104 0.062(10) 0.051(10) 0.053(11) 0.002(10) 0.036(9) 0.003(9)
C105 0.065(7) 0.093(12) 0.101(10) -0.016(9) 0.060(7) -0.017(8)
C106 0.062(8) 0.121(15) 0.111(11) -0.021(11) 0.063(9) -0.013(10)
C107 0.049(8) 0.100(13) 0.101(10) -0.030(9) 0.051(8) -0.013(8)
C108 0.042(7) 0.093(13) 0.091(10) -0.019(9) 0.043(7) 0.000(8)
C109 0.040(6) 0.064(10) 0.074(8) -0.018(8) 0.036(6) -0.005(7)
C110 0.037(7) 0.072(11) 0.056(8) -0.020(9) 0.025(6) -0.012(8)
C111 0.045(7) 0.070(12) 0.047(8) -0.025(9) 0.023(7) -0.017(8)
C112 0.043(8) 0.070(11) 0.052(8) -0.026(9) 0.026(8) -0.019(7)
C113 0.050(8) 0.069(11) 0.058(8) -0.009(8) 0.031(7) -0.017(8)
C114 0.054(9) 0.085(14) 0.049(8) 0.006(9) 0.020(7) -0.010(9)
C115 0.078(8) 0.076(9) 0.063(7) -0.007(7) 0.040(6) -0.008(7)
C116 0.067(8) 0.064(9) 0.057(7) 0.001(6) 0.035(6) -0.004(6)
N36 0.061(7) 0.059(8) 0.058(7) -0.003(6) 0.044(6) -0.006(6)
C117 0.054(8) 0.054(10) 0.049(8) -0.005(8) 0.035(7) -0.010(7)
Fe13 0.043(2) 0.072(3) 0.062(3) -0.0210(19) 0.039(2) -0.0225(19)
N125 0.055(6) 0.063(7) 0.077(8) -0.022(6) 0.050(6) -0.021(6)
N126 0.050(5) 0.052(10) 0.069(8) -0.014(9) 0.042(5) -0.015(6)
N127 0.043(6) 0.055(10) 0.051(11) -0.011(8) 0.037(7) -0.012(7)
N128 0.036(7) 0.042(9) 0.041(7) 0.003(6) 0.026(5) 0.002(6)
N129 0.078(11) 0.060(8) 0.066(7) -0.017(6) 0.052(8) -0.019(9)
N130 0.054(8) 0.060(7) 0.051(8) -0.012(5) 0.043(7) -0.012(6)
N131 0.051(10) 0.064(8) 0.067(10) -0.012(7) 0.050(10) -0.013(9)
N132 0.075(13) 0.056(12) 0.074(15) 0.008(10) 0.050(11) 0.004(9)
N133 0.049(6) 0.084(10) 0.070(7) -0.016(7) 0.044(5) -0.016(6)
N134 0.036(6) 0.064(9) 0.055(6) -0.032(6) 0.032(6) -0.032(6)
N135 0.038(7) 0.072(12) 0.037(7) -0.041(8) 0.020(7) -0.030(7)
C179 0.058(8) 0.066(11) 0.098(13) -0.041(10) 0.051(8) -0.020(8)
C180 0.062(9) 0.082(13) 0.111(13) -0.061(12) 0.051(9) -0.017(10)
C181 0.058(10) 0.070(13) 0.087(12) -0.044(11) 0.032(10) -0.005(9)
C182 0.059(8) 0.045(10) 0.074(10) -0.008(10) 0.047(8) -0.019(8)
C183 0.054(7) 0.048(9) 0.074(11) -0.011(8) 0.043(7) -0.022(6)
C184 0.050(6) 0.046(10) 0.061(11) 0.003(10) 0.036(7) -0.017(6)
C185 0.050(8) 0.055(9) 0.049(15) -0.010(10) 0.028(11) -0.011(7)
C186 0.046(6) 0.056(10) 0.044(11) -0.020(8) 0.040(7) -0.011(6)
C187 0.043(6) 0.049(9) 0.039(7) -0.001(7) 0.032(5) -0.003(5)
C188 0.047(7) 0.047(8) 0.039(7) 0.000(6) 0.035(5) -0.006(6)
C189 0.047(6) 0.040(9) 0.043(8) -0.001(7) 0.027(5) 0.000(7)
C190 0.038(7) 0.040(9) 0.036(8) -0.007(6) 0.028(5) 0.000(6)
C191 0.040(7) 0.040(9) 0.035(8) -0.004(6) 0.027(6) -0.005(6)
C192 0.083(12) 0.066(9) 0.072(9) -0.024(7) 0.055(10) -0.037(10)
C193 0.088(14) 0.074(10) 0.064(10) -0.029(9) 0.049(10) -0.045(11)
C194 0.082(13) 0.077(11) 0.070(10) -0.018(8) 0.060(10) -0.027(10)
C195 0.062(13) 0.070(9) 0.062(9) -0.018(8) 0.045(10) -0.022(9)
C196 0.056(10) 0.057(8) 0.069(8) -0.012(6) 0.052(8) -0.011(8)
C197 0.052(10) 0.065(8) 0.057(9) -0.015(6) 0.047(9) -0.020(8)
C198 0.057(12) 0.062(9) 0.056(10) -0.020(7) 0.038(9) -0.022(9)
C199 0.048(11) 0.056(8) 0.055(11) -0.014(7) 0.033(9) -0.005(8)
C200 0.054(11) 0.055(8) 0.059(11) -0.005(8) 0.044(9) 0.006(8)
C201 0.067(12) 0.058(11) 0.068(13) -0.023(9) 0.054(10) -0.007(9)
C202 0.077(15) 0.056(10) 0.084(15) -0.008(10) 0.055(11) -0.001(10)
C203 0.077(15) 0.050(12) 0.079(15) 0.009(11) 0.051(12) 0.010(10)
C204 0.053(11) 0.056(12) 0.077(14) -0.002(11) 0.050(10) 0.008(11)
C205 0.057(8) 0.103(14) 0.089(10) -0.006(10) 0.058(7) -0.011(9)
C206 0.061(9) 0.123(16) 0.104(11) 0.021(12) 0.065(9) 0.000(10)
C207 0.052(9) 0.136(16) 0.095(10) -0.002(12) 0.053(8) -0.006(10)
C208 0.047(8) 0.128(16) 0.074(10) -0.014(11) 0.039(7) -0.014(10)
C209 0.037(6) 0.092(13) 0.069(8) -0.027(9) 0.033(6) -0.021(8)
C210 0.045(7) 0.071(12) 0.060(8) -0.018(10) 0.033(7) -0.023(8)
C211 0.041(8) 0.085(15) 0.059(9) -0.024(12) 0.029(8) -0.012(9)
C212 0.039(8) 0.081(13) 0.055(8) -0.013(10) 0.027(8) -0.022(9)
C213 0.044(8) 0.064(11) 0.048(8) -0.002(8) 0.025(7) -0.006(7)
C214 0.053(10) 0.070(13) 0.055(10) -0.001(9) 0.026(8) -0.012(9)
C215 0.058(9) 0.069(12) 0.037(8) -0.016(8) 0.016(7) -0.002(8)
C216 0.053(8) 0.045(9) 0.031(7) 0.011(6) 0.022(7) 0.011(7)
N136 0.057(8) 0.042(8) 0.028(6) 0.005(6) 0.019(6) -0.005(6)
C217 0.061(9) 0.061(12) 0.052(8) 0.001(8) 0.041(8) -0.006(8)
Fe4 0.040(2) 0.052(2) 0.0397(15) 0.0104(13) 0.0249(15) 0.0037(14)
N37 0.057(9) 0.057(8) 0.040(5) 0.001(5) 0.028(6) -0.005(6)
N38 0.046(7) 0.049(8) 0.038(6) 0.002(5) 0.028(5) -0.001(5)
N39 0.045(9) 0.060(13) 0.039(6) 0.010(7) 0.030(6) 0.002(7)
N41 0.040(7) 0.059(7) 0.042(6) 0.013(5) 0.022(5) 0.005(5)
N42 0.037(7) 0.054(8) 0.046(6) 0.003(5) 0.023(5) 0.001(5)
N43 0.038(7) 0.039(7) 0.048(6) 0.013(5) 0.024(4) -0.001(5)
N44 0.034(14) 0.053(9) 0.053(11) 0.002(10) 0.013(9) 0.005(9)
N45 0.051(7) 0.047(7) 0.049(7) 0.017(5) 0.031(6) 0.006(5)
N46 0.052(8) 0.049(8) 0.038(7) 0.012(6) 0.032(6) 0.005(6)
N47 0.047(10) 0.046(10) 0.032(6) 0.011(6) 0.030(7) 0.004(7)
N48 0.053(12) 0.039(8) 0.037(9) 0.005(7) 0.015(8) 0.007(7)
C118 0.071(9) 0.064(9) 0.044(7) 0.001(6) 0.032(6) 0.001(7)
C119 0.060(11) 0.083(13) 0.042(8) -0.007(8) 0.021(8) 0.001(8)
C120 0.064(10) 0.088(11) 0.055(8) -0.010(8) 0.031(8) -0.002(8)
C121 0.069(10) 0.071(10) 0.054(8) -0.015(7) 0.029(7) -0.008(7)
C122 0.053(8) 0.052(9) 0.039(6) 0.004(5) 0.019(6) -0.004(6)
C123 0.045(8) 0.050(9) 0.048(6) -0.002(6) 0.027(6) -0.004(6)
C124 0.047(8) 0.060(11) 0.064(8) 0.004(8) 0.033(7) -0.002(7)
C125 0.034(8) 0.067(12) 0.054(7) 0.012(8) 0.026(6) 0.000(7)
C126 0.041(7) 0.072(12) 0.065(7) 0.014(8) 0.038(6) 0.000(8)
C127 0.044(7) 0.089(13) 0.058(10) 0.035(10) 0.033(7) 0.012(8)
C128 0.044(7) 0.114(13) 0.073(11) 0.020(12) 0.044(7) 0.019(9)
C129 0.061(8) 0.117(14) 0.065(10) -0.016(11) 0.053(8) 0.002(9)
N40 0.053(6) 0.074(9) 0.055(7) -0.009(6) 0.035(5) 0.003(6)
C130 0.041(8) 0.083(12) 0.060(8) 0.001(10) 0.031(7) -0.001(9)
C131 0.045(9) 0.063(10) 0.062(9) 0.017(7) 0.014(7) 0.004(7)
C132 0.047(11) 0.080(13) 0.074(11) 0.002(9) 0.012(9) 0.016(8)
C133 0.043(10) 0.076(12) 0.067(11) 0.011(9) 0.011(9) 0.015(9)
C134 0.042(11) 0.070(11) 0.060(11) 0.006(8) 0.023(8) 0.014(9)
C135 0.054(10) 0.056(9) 0.046(8) 0.017(6) 0.016(7) 0.010(7)
C136 0.048(9) 0.052(9) 0.033(8) 0.011(5) 0.021(5) 0.015(7)
C137 0.038(10) 0.051(9) 0.047(10) 0.005(6) 0.020(7) 0.014(8)
C138 0.036(8) 0.048(9) 0.031(7) 0.011(5) 0.022(6) 0.008(6)
C139 0.032(10) 0.045(8) 0.046(9) 0.008(6) 0.022(7) 0.008(7)
C140 0.049(14) 0.054(9) 0.047(11) 0.005(8) 0.011(8) -0.006(8)
C141 0.050(16) 0.061(10) 0.052(14) 0.005(10) 0.016(11) -0.009(9)
C142 0.040(13) 0.049(10) 0.043(12) 0.000(10) 0.010(9) 0.010(9)
C143 0.034(13) 0.060(10) 0.038(10) 0.008(9) 0.022(9) 0.000(9)
C144 0.089(11) 0.044(8) 0.062(9) 0.010(6) 0.051(8) 0.011(7)
C145 0.089(11) 0.068(10) 0.084(11) 0.024(8) 0.057(9) 0.000(8)
C146 0.100(11) 0.087(11) 0.069(10) 0.024(8) 0.068(9) 0.006(9)
C147 0.067(10) 0.075(11) 0.070(11) 0.014(8) 0.053(9) -0.002(8)
C148 0.052(8) 0.053(8) 0.048(8) 0.008(6) 0.039(7) 0.001(6)
C149 0.042(9) 0.047(8) 0.050(9) 0.015(7) 0.028(7) 0.000(6)
C150 0.044(10) 0.054(10) 0.054(10) 0.008(8) 0.040(9) -0.003(7)
C151 0.050(10) 0.053(10) 0.041(7) 0.013(8) 0.039(7) 0.006(8)
C152 0.057(9) 0.055(7) 0.027(9) 0.000(7) 0.028(9) 0.013(7)
C153 0.061(15) 0.070(11) 0.041(9) 0.002(7) 0.036(10) 0.023(8)
C154 0.052(14) 0.054(8) 0.052(12) 0.000(8) 0.028(11) 0.015(10)
C155 0.049(14) 0.044(8) 0.050(11) 0.004(8) 0.024(11) 0.004(10)
C156 0.040(11) 0.046(8) 0.020(9) 0.001(8) 0.013(8) 0.004(8)
Fe14 0.042(2) 0.050(2) 0.0327(15) 0.0015(13) 0.0232(16) -0.0061(15)
N137 0.056(8) 0.070(9) 0.031(5) 0.001(5) 0.019(5) -0.005(6)
N138 0.043(7) 0.057(9) 0.041(6) -0.003(6) 0.026(6) -0.008(6)
N139 0.030(9) 0.054(12) 0.044(7) 0.013(8) 0.020(6) -0.004(7)
N141 0.039(7) 0.064(8) 0.034(6) 0.011(6) 0.025(5) 0.002(6)
N142 0.038(7) 0.042(7) 0.029(5) 0.008(4) 0.025(5) 0.001(5)
N143 0.037(7) 0.035(7) 0.033(5) 0.003(5) 0.019(4) -0.005(5)
N144 0.026(12) 0.059(10) 0.036(9) -0.001(9) 0.016(9) 0.000(9)
N145 0.051(7) 0.041(7) 0.039(7) 0.001(5) 0.031(6) -0.004(5)
N146 0.047(8) 0.052(8) 0.029(7) 0.002(6) 0.029(6) -0.005(6)
N147 0.051(11) 0.052(10) 0.052(8) 0.005(7) 0.042(8) -0.004(8)
N148 0.046(12) 0.051(10) 0.034(10) 0.002(7) 0.029(10) -0.011(9)
C218 0.071(11) 0.073(12) 0.039(7) -0.009(7) 0.032(7) -0.001(8)
C219 0.102(13) 0.088(13) 0.042(8) -0.020(9) 0.036(9) -0.014(11)
C220 0.099(15) 0.090(15) 0.038(9) -0.018(10) 0.021(11) -0.023(12)
C221 0.075(10) 0.075(11) 0.053(7) -0.012(7) 0.024(7) -0.023(8)
C222 0.061(11) 0.058(11) 0.038(6) -0.005(7) 0.021(7) -0.010(8)
C223 0.050(9) 0.071(12) 0.049(7) 0.000(8) 0.024(6) -0.014(8)
C224 0.052(10) 0.065(12) 0.055(8) 0.003(8) 0.025(7) -0.020(8)
C225 0.041(9) 0.052(11) 0.057(7) 0.001(8) 0.028(6) -0.013(8)
C226 0.036(7) 0.078(13) 0.062(8) 0.012(9) 0.028(7) -0.009(8)
C227 0.044(7) 0.105(16) 0.061(11) 0.026(12) 0.030(7) 0.004(10)
C228 0.045(8) 0.115(14) 0.059(12) 0.006(12) 0.036(7) 0.007(9)
C229 0.055(8) 0.080(12) 0.051(10) -0.002(9) 0.042(8) 0.012(8)
N140 0.045(6) 0.052(8) 0.056(7) -0.009(6) 0.033(5) 0.002(5)
C230 0.043(9) 0.075(12) 0.065(9) 0.011(10) 0.034(7) 0.006(10)
C231 0.035(9) 0.076(11) 0.045(8) 0.007(7) 0.015(6) -0.001(7)
C232 0.051(11) 0.084(13) 0.047(9) 0.013(8) 0.014(9) 0.012(9)
C233 0.040(11) 0.077(12) 0.050(10) 0.012(9) 0.011(9) 0.009(9)
C234 0.035(11) 0.061(11) 0.054(10) 0.012(8) 0.012(8) 0.015(9)
C235 0.033(8) 0.060(10) 0.040(7) 0.008(6) 0.021(6) 0.009(7)
C236 0.038(9) 0.049(9) 0.037(9) 0.008(6) 0.021(6) 0.010(8)
C237 0.042(11) 0.040(8) 0.042(9) 0.009(6) 0.025(6) 0.004(7)
C238 0.041(11) 0.045(9) 0.040(9) -0.002(6) 0.015(6) 0.000(7)
C239 0.038(11) 0.055(10) 0.033(8) -0.002(6) 0.018(6) -0.005(8)
C240 0.031(14) 0.061(10) 0.032(12) 0.001(9) 0.008(9) -0.007(9)
C241 0.040(13) 0.057(10) 0.024(10) 0.003(8) 0.002(8) -0.001(8)
C242 0.050(15) 0.052(11) 0.039(12) 0.005(10) 0.008(11) -0.002(9)
C243 0.031(15) 0.055(10) 0.036(10) 0.002(9) 0.012(9) 0.004(10)
C244 0.074(10) 0.053(9) 0.066(10) 0.014(8) 0.052(9) 0.008(8)
C245 0.103(13) 0.074(11) 0.082(11) 0.036(10) 0.071(10) 0.018(9)
C246 0.085(12) 0.087(11) 0.078(11) 0.035(10) 0.067(10) 0.009(9)
C247 0.075(11) 0.076(11) 0.069(11) 0.022(9) 0.060(10) 0.009(9)
C248 0.048(9) 0.052(8) 0.050(9) 0.012(7) 0.033(8) -0.003(7)
C249 0.047(9) 0.055(9) 0.038(8) 0.005(7) 0.037(8) -0.003(7)
C250 0.045(11) 0.052(10) 0.050(10) 0.005(8) 0.037(9) -0.002(8)
C251 0.050(10) 0.049(8) 0.043(8) -0.002(7) 0.038(8) -0.004(8)
C252 0.054(10) 0.055(8) 0.037(11) 0.009(8) 0.035(11) 0.007(8)
C253 0.058(16) 0.061(10) 0.039(9) 0.004(8) 0.032(11) 0.014(10)
C254 0.062(17) 0.054(9) 0.043(12) -0.006(8) 0.027(13) 0.009(13)
C255 0.049(11) 0.042(8) 0.044(8) -0.001(6) 0.024(8) 0.002(7)
C256 0.059(16) 0.048(9) 0.037(12) -0.001(10) 0.034(12) 0.003(11)
Fe5 0.0397(6) 0.0464(6) 0.0396(5) 0.0037(4) 0.0271(5) 0.0052(4)
Cl1 0.0497(11) 0.0671(13) 0.0657(13) 0.0077(10) 0.0399(10) -0.0001(10)
Cl2 0.0561(12) 0.0535(11) 0.0493(10) -0.0024(8) 0.0344(9) 0.0075(9)
Cl3 0.0462(10) 0.0500(10) 0.0547(11) 0.0037(8) 0.0358(9) 0.0078(8)
Cl4 0.0590(12) 0.0647(12) 0.0440(10) 0.0085(9) 0.0329(10) 0.0117(10)
Fe6 0.108(2) 0.1055(19) 0.138(2) 0.000 0.103(2) 0.000
Cl5A 0.203(8) 0.169(6) 0.204(6) -0.075(5) 0.179(6) -0.077(5)
Cl5B 0.25(6) 0.25(6) 0.19(4) -0.02(4) 0.20(4) -0.03(5)
Cl6 0.087(2) 0.149(3) 0.149(3) -0.020(3) 0.090(2) -0.003(2)
F1 0.354(14) 0.194(10) 0.161(7) -0.047(7) 0.199(8) -0.087(10)
F2 0.248(11) 0.205(11) 0.208(9) 0.003(8) 0.170(8) -0.007(8)
F3 0.233(9) 0.176(9) 0.165(8) -0.012(6) 0.174(8) -0.045(7)
F4 0.210(10) 0.200(8) 0.186(9) -0.006(6) 0.162(8) -0.069(7)
B1 0.242(11) 0.165(10) 0.135(7) -0.015(5) 0.164(7) -0.045(7)
F5 0.095(11) 0.194(15) 0.132(8) 0.015(11) 0.046(8) 0.011(12)
F6 0.080(10) 0.197(11) 0.159(11) 0.032(11) 0.042(9) 0.005(9)
F7 0.089(10) 0.203(11) 0.158(12) 0.016(12) 0.054(10) 0.031(10)
F8 0.077(7) 0.170(14) 0.132(8) 0.025(12) 0.062(7) 0.012(8)
B2 0.078(7) 0.185(11) 0.147(8) 0.020(9) 0.056(6) 0.014(7)
F55 0.083(7) 0.182(11) 0.142(7) 0.010(8) 0.051(6) 0.006(8)
F56 0.064(5) 0.195(11) 0.172(9) 0.033(9) 0.054(6) 0.044(6)
F57 0.109(8) 0.183(10) 0.162(9) -0.003(7) 0.048(8) -0.006(7)
F58 0.064(6) 0.215(11) 0.141(7) 0.024(8) 0.042(6) 0.043(7)
B12 0.074(6) 0.181(10) 0.140(7) 0.030(8) 0.055(6) 0.014(7)
F9 0.276(13) 0.225(11) 0.202(9) 0.039(8) 0.183(10) 0.111(9)
F10 0.353(17) 0.269(15) 0.209(9) 0.036(9) 0.203(11) 0.076(12)
F11 0.332(13) 0.303(16) 0.227(12) 0.110(10) 0.207(11) 0.162(11)
F12 0.292(14) 0.320(17) 0.282(16) 0.058(11) 0.113(14) -0.022(12)
B3 0.249(10) 0.229(10) 0.197(8) 0.028(6) 0.160(7) 0.052(7)
F15 0.116(4) 0.099(5) 0.107(5) 0.013(4) 0.046(3) 0.015(4)
F16 0.128(5) 0.059(3) 0.116(5) 0.028(3) 0.070(4) 0.015(4)
F17 0.205(7) 0.101(5) 0.156(7) 0.004(5) 0.146(7) 0.010(6)
F18 0.115(5) 0.057(3) 0.106(4) 0.008(3) 0.070(4) 0.018(3)
B5 0.109(5) 0.051(4) 0.098(7) 0.015(3) 0.071(4) 0.010(5)
F19 0.278(11) 0.371(18) 0.219(10) -0.038(12) 0.167(9) -0.074(10)
F20 0.302(13) 0.213(12) 0.258(10) -0.071(10) 0.236(10) -0.052(10)
F21 0.325(13) 0.197(9) 0.305(15) -0.044(10) 0.241(11) 0.018(10)
F22 0.252(11) 0.203(8) 0.184(9) -0.040(7) 0.180(9) 0.013(8)
B6 0.232(9) 0.230(9) 0.208(8) -0.031(7) 0.175(7) 0.001(6)
F23 0.167(7) 0.146(6) 0.110(6) 0.042(5) 0.084(5) 0.092(6)
F24 0.175(8) 0.095(4) 0.132(7) 0.026(4) 0.094(6) 0.026(4)
F25 0.126(6) 0.132(6) 0.128(5) 0.053(5) 0.083(5) 0.043(5)
F26 0.103(5) 0.208(10) 0.132(5) 0.064(7) 0.026(5) 0.010(5)
B7 0.104(6) 0.090(5) 0.085(6) 0.031(6) 0.045(4) 0.050(5)
F27 0.075(8) 0.107(10) 0.100(10) -0.005(8) 0.053(8) 0.002(6)
F28 0.078(8) 0.099(7) 0.098(9) -0.008(6) 0.036(7) -0.029(7)
F29 0.099(10) 0.105(9) 0.145(10) 0.031(9) 0.045(9) 0.045(8)
F30 0.073(7) 0.092(8) 0.112(7) -0.029(6) 0.053(6) -0.003(6)
B8 0.069(10) 0.071(9) 0.090(8) 0.013(7) 0.046(7) 0.005(6)
O1S 0.155(9) 0.169(10) 0.168(10) -0.053(8) 0.124(8) -0.039(8)
C1S 0.188(11) 0.120(10) 0.170(10) -0.015(9) 0.142(9) 0.003(10)
C2S 0.287(19) 0.231(19) 0.177(10) 0.012(15) 0.170(12) 0.045(18)
C3S 0.187(10) 0.088(9) 0.214(13) 0.002(10) 0.157(11) 0.002(10)
O2S 0.38(2) 0.257(18) 0.184(12) -0.022(12) 0.225(16) -0.038(17)
C4S 0.40(3) 0.28(2) 0.164(13) -0.034(14) 0.193(17) -0.102(18)
C5S 0.43(3) 0.33(3) 0.192(13) -0.03(2) 0.13(2) -0.10(2)
C6S 0.43(3) 0.27(3) 0.21(2) -0.009(17) 0.20(2) -0.10(2)
O3S 0.258(16) 0.210(15) 0.38(2) -0.044(14) 0.254(16) -0.055(12)
C7S 0.268(16) 0.160(14) 0.258(16) -0.048(12) 0.231(14) -0.035(12)
C8S 0.276(19) 0.178(16) 0.203(19) -0.070(12) 0.185(16) -0.033(13)
C9S 0.30(2) 0.199(18) 0.27(2) -0.054(15) 0.235(17) -0.076(16)
O4S 0.205(12) 0.223(14) 0.239(13) 0.107(10) 0.178(11) 0.117(10)
C10S 0.188(12) 0.202(13) 0.179(10) 0.107(9) 0.157(9) 0.101(9)
C11S 0.204(15) 0.206(17) 0.159(10) 0.081(11) 0.150(10) 0.105(12)
C12S 0.176(15) 0.210(16) 0.162(10) 0.085(11) 0.126(11) 0.061(13)
O5S 0.36(2) 0.162(12) 0.36(2) -0.118(15) 0.270(19) -0.070(14)
C13S 0.34(2) 0.126(11) 0.31(2) -0.092(13) 0.254(19) -0.087(13)
C14S 0.32(2) 0.153(17) 0.33(3) -0.035(18) 0.22(2) -0.053(15)
C15S 0.36(3) 0.141(13) 0.31(3) -0.079(17) 0.20(2) -0.097(16)
O6S 0.114(15) 0.125(15) 0.19(2) -0.033(13) 0.063(12) -0.024(13)
C16S 0.104(14) 0.118(15) 0.172(19) -0.041(12) 0.082(12) -0.012(11)
C17S 0.103(17) 0.126(19) 0.19(3) -0.020(17) 0.055(15) -0.015(13)
C18S 0.121(17) 0.102(15) 0.20(2) -0.031(13) 0.110(16) 0.016(13)

loop_
_atom_type_symbol
_atom_type_description
_atom_type_scat_dispersion_real
_atom_type_scat_dispersion_imag
_atom_type_scat_source
C C 0.0034 0.0017 'XDISP Program in WinGX L.J. Farrugia, J.Appl.Cryst. 2012,45,849-854'
H H 0.0000 0.0000 'XDISP Program in WinGX L.J. Farrugia, J.Appl.Cryst. 2012,45,849-854'
B B 0.0017 0.0007 'XDISP Program in WinGX L.J. Farrugia, J.Appl.Cryst. 2012,45,849-854'
N N 0.0065 0.0035 'XDISP Program in WinGX L.J. Farrugia, J.Appl.Cryst. 2012,45,849-854'
O O 0.0115 0.0064 'XDISP Program in WinGX L.J. Farrugia, J.Appl.Cryst. 2012,45,849-854'
F F 0.0185 0.0109 'XDISP Program in WinGX L.J. Farrugia, J.Appl.Cryst. 2012,45,849-854'
Cl Cl 0.1549 0.1679 'XDISP Program in WinGX L.J. Farrugia, J.Appl.Cryst. 2012,45,849-854'
Fe Fe 0.3511 0.8892 'XDISP Program in WinGX L.J. Farrugia, J.Appl.Cryst. 2012,45,849-854'

loop_
_geom_angle_atom_site_label_1
_geom_angle_atom_site_label_2
_geom_angle_atom_site_label_3
_geom_angle
_geom_angle_site_symmetry_1
_geom_angle_site_symmetry_3
_geom_angle_publ_flag
N10 Fe1 N6 96.7(2) . . ?
N10 Fe1 N2 97.2(2) . . ?
N6 Fe1 N2 96.0(2) . . ?
N10 Fe1 N1 174.2(3) . . ?
N6 Fe1 N1 89.0(3) . . ?
N2 Fe1 N1 80.8(3) . . ?
N10 Fe1 N5 88.0(3) . . ?
N6 Fe1 N5 80.0(3) . . ?
N2 Fe1 N5 173.8(3) . . ?
N1 Fe1 N5 94.4(3) . . ?
N10 Fe1 N9 80.5(3) . . ?
N6 Fe1 N9 175.3(3) . . ?
N2 Fe1 N9 88.0(3) . . ?
N1 Fe1 N9 94.0(3) . . ?
N5 Fe1 N9 96.2(3) . . ?
C5 N1 C1 119.0(7) . . ?
C5 N1 Fe1 115.2(5) . . ?
C1 N1 Fe1 125.8(6) . . ?
N3 N2 C6 105.7(6) . . ?
N3 N2 Fe1 138.0(5) . . ?
C6 N2 Fe1 115.7(5) . . ?
C8 N3 N2 112.1(6) . . ?
C8 N3 H3A 124.0 . . ?
N2 N3 H3A 124.0 . . ?
C13 N4 C12 118.6(8) . . ?
C18 N5 C14 118.3(8) . . ?
C18 N5 Fe1 115.7(5) . . ?
C14 N5 Fe1 125.7(7) . . ?
N7 N6 C19 105.5(6) . . ?
N7 N6 Fe1 137.7(5) . . ?
C19 N6 Fe1 116.4(5) . . ?
N6 N7 C21 112.0(6) . . ?
N6 N7 H7A 124.0 . . ?
C21 N7 H7A 124.0 . . ?
C25 N8 C26 117.5(7) . . ?
C27 N9 C31 117.3(7) . . ?
C27 N9 Fe1 127.7(6) . . ?
C31 N9 Fe1 114.7(5) . . ?
N11 N10 C32 105.9(6) . . ?
N11 N10 Fe1 136.8(5) . . ?
C32 N10 Fe1 116.4(5) . . ?
N10 N11 C34 109.8(6) . . ?
N10 N11 H11A 125.1 . . ?
C34 N11 H11A 125.1 . . ?
C39 N12 C38 117.3(9) . . ?
N1 C1 C2 122.1(9) . . ?
N1 C1 H1A 119.0 . . ?
C2 C1 H1A 119.0 . . ?
C1 C2 C3 117.7(9) . . ?
C1 C2 H2A 121.2 . . ?
C3 C2 H2A 121.2 . . ?
C2 C3 C4 120.4(9) . . ?
C2 C3 H3B 119.8 . . ?
C4 C3 H3B 119.8 . . ?
C5 C4 C3 117.1(10) . . ?
C5 C4 H4B 121.4 . . ?
C3 C4 H4B 121.4 . . ?
N1 C5 C4 123.6(8) . . ?
N1 C5 C6 113.8(7) . . ?
C4 C5 C6 122.6(9) . . ?
N2 C6 C7 111.1(7) . . ?
N2 C6 C5 114.2(7) . . ?
C7 C6 C5 134.6(7) . . ?
C6 C7 C8 102.7(7) . . ?
C6 C7 H7B 128.6 . . ?
C8 C7 H7B 128.6 . . ?
N3 C8 C7 108.3(7) . . ?
N3 C8 C9 123.0(7) . . ?
C7 C8 C9 128.7(7) . . ?
C13 C9 C10 116.9(7) . . ?
C13 C9 C8 121.4(7) . . ?
C10 C9 C8 121.7(7) . . ?
C11 C10 C9 119.9(8) . . ?
C11 C10 H10A 120.1 . . ?
C9 C10 H10A 120.1 . . ?
C10 C11 C12 118.0(8) . . ?
C10 C11 H11B 121.0 . . ?
C12 C11 H11B 121.0 . . ?
N4 C12 C11 122.4(8) . . ?
N4 C12 H12E 118.8 . . ?
C11 C12 H12E 118.8 . . ?
N4 C13 C9 124.2(8) . . ?
N4 C13 H13A 117.9 . . ?
C9 C13 H13A 117.9 . . ?
N5 C14 C15 120.1(10) . . ?
N5 C14 H14A 119.9 . . ?
C15 C14 H14A 119.9 . . ?
C14 C15 C16 122.0(9) . . ?
C14 C15 H15A 119.0 . . ?
C16 C15 H15A 119.0 . . ?
C15 C16 C17 116.9(11) . . ?
C15 C16 H16A 121.5 . . ?
C17 C16 H16A 121.5 . . ?
C18 C17 C16 117.8(12) . . ?
C18 C17 H17A 121.1 . . ?
C16 C17 H17A 121.1 . . ?
N5 C18 C17 124.6(9) . . ?
N5 C18 C19 114.1(7) . . ?
C17 C18 C19 121.2(9) . . ?
N6 C19 C20 111.3(7) . . ?
N6 C19 C18 113.4(7) . . ?
C20 C19 C18 135.3(7) . . ?
C19 C20 C21 104.3(7) . . ?
C19 C20 H20A 127.9 . . ?
C21 C20 H20A 127.9 . . ?
N7 C21 C20 106.9(6) . . ?
N7 C21 C22 124.1(6) . . ?
C20 C21 C22 128.9(7) . . ?
C26 C22 C23 117.9(7) . . ?
C26 C22 C21 121.2(7) . . ?
C23 C22 C21 120.9(7) . . ?
C24 C23 C22 120.6(8) . . ?
C24 C23 H23A 119.7 . . ?
C22 C23 H23A 119.7 . . ?
C23 C24 C25 117.1(8) . . ?
C23 C24 H24A 121.5 . . ?
C25 C24 H24A 121.5 . . ?
N8 C25 C24 123.7(8) . . ?
N8 C25 H25A 118.2 . . ?
C24 C25 H25A 118.2 . . ?
N8 C26 C22 123.2(7) . . ?
N8 C26 H26A 118.4 . . ?
C22 C26 H26A 118.4 . . ?
N9 C27 C28 123.5(9) . . ?
N9 C27 H27A 118.2 . . ?
C28 C27 H27A 118.2 . . ?
C27 C28 C29 118.1(10) . . ?
C27 C28 H28A 120.9 . . ?
C29 C28 H28A 120.9 . . ?
C30 C29 C28 119.9(9) . . ?
C30 C29 H29A 120.0 . . ?
C28 C29 H29A 120.0 . . ?
C29 C30 C31 118.3(9) . . ?
C29 C30 H30A 120.9 . . ?
C31 C30 H30A 120.9 . . ?
N9 C31 C30 122.7(8) . . ?
N9 C31 C32 113.1(7) . . ?
C30 C31 C32 124.1(8) . . ?
N10 C32 C33 111.1(7) . . ?
N10 C32 C31 114.5(7) . . ?
C33 C32 C31 134.4(7) . . ?
C34 C33 C32 104.7(6) . . ?
C34 C33 H33A 127.7 . . ?
C32 C33 H33A 127.7 . . ?
N11 C34 C33 108.5(7) . . ?
N11 C34 C35 121.7(7) . . ?
C33 C34 C35 129.9(7) . . ?
C36 C35 C39 117.5(8) . . ?
C36 C35 C34 122.2(8) . . ?
C39 C35 C34 120.3(7) . . ?
C35 C36 C37 119.5(10) . . ?
C35 C36 H36A 120.2 . . ?
C37 C36 H36A 120.2 . . ?
C36 C37 C38 120.1(9) . . ?
C36 C37 H37A 120.0 . . ?
C38 C37 H37A 120.0 . . ?
N12 C38 C37 121.5(9) . . ?
N12 C38 H38A 119.2 . . ?
C37 C38 H38A 119.2 . . ?
N12 C39 C35 124.0(8) . . ?
N12 C39 H39A 118.0 . . ?
C35 C39 H39A 118.0 . . ?
N14 Fe2 N22 97.0(3) . . ?
N14 Fe2 N18 96.2(3) . . ?
N22 Fe2 N18 96.3(3) . . ?
N14 Fe2 N17 89.7(3) . . ?
N22 Fe2 N17 172.8(3) . . ?
N18 Fe2 N17 80.2(3) . . ?
N14 Fe2 N13 81.0(3) . . ?
N22 Fe2 N13 90.0(3) . . ?
N18 Fe2 N13 173.4(3) . . ?
N17 Fe2 N13 93.8(3) . . ?
N14 Fe2 N21 172.9(3) . . ?
N22 Fe2 N21 80.0(3) . . ?
N18 Fe2 N21 90.5(3) . . ?
N17 Fe2 N21 93.7(3) . . ?
N13 Fe2 N21 92.5(3) . . ?
C40 N13 C44 116.2(8) . . ?
C40 N13 Fe2 129.8(7) . . ?
C44 N13 Fe2 113.9(5) . . ?
C45 N14 N15 106.0(6) . . ?
C45 N14 Fe2 115.5(5) . . ?
N15 N14 Fe2 138.2(5) . . ?
C47 N15 N14 111.0(6) . . ?
C47 N15 H15B 124.5 . . ?
N14 N15 H15B 124.5 . . ?
C51 N16 C52 117.0(7) . . ?
C53 N17 C57 118.2(9) . . ?
C53 N17 Fe2 126.9(7) . . ?
C57 N17 Fe2 114.9(6) . . ?
C58 N18 N19 106.9(7) . . ?
C58 N18 Fe2 115.3(6) . . ?
N19 N18 Fe2 137.5(5) . . ?
C60 N19 N18 110.9(7) . . ?
C60 N19 H19A 124.6 . . ?
N18 N19 H19A 124.6 . . ?
C65 N20 C64 117.1(9) . . ?
C66 N21 C70 116.7(8) . . ?
C66 N21 Fe2 128.6(8) . . ?
C70 N21 Fe2 114.7(5) . . ?
C71 N22 N23 104.8(7) . . ?
C71 N22 Fe2 116.8(6) . . ?
N23 N22 Fe2 137.9(5) . . ?
C73 N23 N22 110.7(6) . . ?
C73 N23 H23B 124.6 . . ?
N22 N23 H23B 124.6 . . ?
C77 N24 C78 117.9(9) . . ?
N13 C40 C41 125.1(10) . . ?
N13 C40 H40A 117.4 . . ?
C41 C40 H40A 117.4 . . ?
C42 C41 C40 119.3(9) . . ?
C42 C41 H41A 120.3 . . ?
C40 C41 H41A 120.3 . . ?
C41 C42 C43 118.8(10) . . ?
C41 C42 H42A 120.6 . . ?
C43 C42 H42A 120.6 . . ?
C44 C43 C42 118.9(10) . . ?
C44 C43 H43A 120.6 . . ?
C42 C43 H43A 120.6 . . ?
C43 C44 N13 121.6(8) . . ?
C43 C44 C45 126.2(9) . . ?
N13 C44 C45 112.2(7) . . ?
N14 C45 C46 110.9(7) . . ?
N14 C45 C44 117.1(7) . . ?
C46 C45 C44 132.0(8) . . ?
C47 C46 C45 104.4(7) . . ?
C47 C46 H46A 127.8 . . ?
C45 C46 H46A 127.8 . . ?
N15 C47 C46 107.7(7) . . ?
N15 C47 C48 122.2(7) . . ?
C46 C47 C48 130.1(7) . . ?
C49 C48 C52 119.0(7) . . ?
C49 C48 C47 120.2(7) . . ?
C52 C48 C47 120.7(7) . . ?
C48 C49 C50 118.3(8) . . ?
C48 C49 H49A 120.8 . . ?
C50 C49 H49A 120.8 . . ?
C51 C50 C49 119.2(8) . . ?
C51 C50 H50A 120.4 . . ?
C49 C50 H50A 120.4 . . ?
N16 C51 C50 123.5(8) . . ?
N16 C51 H51A 118.2 . . ?
C50 C51 H51A 118.2 . . ?
N16 C52 C48 122.8(8) . . ?
N16 C52 H52A 118.6 . . ?
C48 C52 H52A 118.6 . . ?
N17 C53 C54 121.9(9) . . ?
N17 C53 H53A 119.1 . . ?
C54 C53 H53A 119.1 . . ?
C55 C54 C53 119.1(11) . . ?
C55 C54 H54A 120.4 . . ?
C53 C54 H54A 120.4 . . ?
C56 C55 C54 118.6(11) . . ?
C56 C55 H55A 120.7 . . ?
C54 C55 H55A 120.7 . . ?
C55 C56 C57 119.0(10) . . ?
C55 C56 H56A 120.5 . . ?
C57 C56 H56A 120.5 . . ?
N17 C57 C56 123.2(9) . . ?
N17 C57 C58 113.4(8) . . ?
C56 C57 C58 123.4(8) . . ?
N18 C58 C59 110.5(9) . . ?
N18 C58 C57 115.8(8) . . ?
C59 C58 C57 133.7(9) . . ?
C60 C59 C58 104.3(8) . . ?
C60 C59 H59A 127.9 . . ?
C58 C59 H59A 127.9 . . ?
N19 C60 C59 107.4(7) . . ?
N19 C60 C61 124.5(8) . . ?
C59 C60 C61 128.0(7) . . ?
C62 C61 C65 118.0(9) . . ?
C62 C61 C60 120.6(8) . . ?
C65 C61 C60 121.4(7) . . ?
C63 C62 C61 118.5(10) . . ?
C63 C62 H62A 120.7 . . ?
C61 C62 H62A 120.7 . . ?
C64 C63 C62 120.0(9) . . ?
C64 C63 H63A 120.0 . . ?
C62 C63 H63A 120.0 . . ?
C63 C64 N20 123.2(10) . . ?
C63 C64 H64A 118.4 . . ?
N20 C64 H64A 118.4 . . ?
N20 C65 C61 123.0(8) . . ?
N20 C65 H65A 118.5 . . ?
C61 C65 H65A 118.5 . . ?
N21 C66 C67 123.5(12) . . ?
N21 C66 H66A 118.2 . . ?
C67 C66 H66A 118.2 . . ?
C68 C67 C66 120.1(11) . . ?
C68 C67 H67A 120.0 . . ?
C66 C67 H67A 120.0 . . ?
C67 C68 C69 119.2(10) . . ?
C67 C68 H68A 120.4 . . ?
C69 C68 H68A 120.4 . . ?
C70 C69 C68 118.4(12) . . ?
C70 C69 H69A 120.8 . . ?
C68 C69 H69A 120.8 . . ?
N21 C70 C69 122.0(9) . . ?
N21 C70 C71 113.7(7) . . ?
C69 C70 C71 124.2(10) . . ?
N22 C71 C72 111.8(8) . . ?
N22 C71 C70 114.3(8) . . ?
C72 C71 C70 133.9(8) . . ?
C73 C72 C71 105.5(8) . . ?
C73 C72 H72A 127.2 . . ?
C71 C72 H72A 127.2 . . ?
N23 C73 C72 107.2(9) . . ?
N23 C73 C74 120.7(7) . . ?
C72 C73 C74 132.0(9) . . ?
C78 C74 C75 116.6(9) . . ?
C78 C74 C73 124.2(8) . . ?
C75 C74 C73 119.1(9) . . ?
C76 C75 C74 119.3(11) . . ?
C76 C75 H75A 120.4 . . ?
C74 C75 H75A 120.4 . . ?
C75 C76 C77 119.2(11) . . ?
C75 C76 H76A 120.4 . . ?
C77 C76 H76A 120.4 . . ?
N24 C77 C76 121.7(12) . . ?
N24 C77 H77A 119.2 . . ?
C76 C77 H77A 119.2 . . ?
N24 C78 C74 125.4(8) . . ?
N24 C78 H78A 117.3 . . ?
C74 C78 H78A 117.3 . . ?
N29 Fe3 N34 170.7(9) . . ?
N29 Fe3 N30 79.2(8) . . ?
N34 Fe3 N30 94.6(8) . . ?
N29 Fe3 N25 94.0(9) . . ?
N34 Fe3 N25 92.9(8) . . ?
N30 Fe3 N25 170.8(9) . . ?
N29 Fe3 N26 87.1(13) . . ?
N34 Fe3 N26 100.5(13) . . ?
N30 Fe3 N26 95.3(9) . . ?
N25 Fe3 N26 78.1(8) . . ?
N29 Fe3 N33 93.8(8) . . ?
N34 Fe3 N33 79.5(8) . . ?
N30 Fe3 N33 93.2(8) . . ?
N25 Fe3 N33 93.5(7) . . ?
N26 Fe3 N33 171.5(8) . . ?
C83 N25 C79 113(2) . . ?
C83 N25 Fe3 120.1(17) . . ?
C79 N25 Fe3 126.7(17) . . ?
C84 N26 N27 111(2) . . ?
C84 N26 Fe3 112(2) . . ?
N27 N26 Fe3 137.3(17) . . ?
N26 N27 C86 110(2) . . ?
N26 N27 H27B 124.8 . . ?
C86 N27 H27B 124.8 . . ?
C90 N28 C91 118(4) . . ?
C96 N29 C92 111(2) . . ?
C96 N29 Fe3 118.7(16) . . ?
C92 N29 Fe3 129.6(19) . . ?
N31 N30 C97 106.0(18) . . ?
N31 N30 Fe3 138.6(16) . . ?
C97 N30 Fe3 115.2(15) . . ?
N30 N31 C99 113(2) . . ?
N30 N31 H31A 123.4 . . ?
C99 N31 H31A 123.4 . . ?
C104 N32 C103 119(2) . . ?
C105 N33 C109 119.6(19) . . ?
C105 N33 Fe3 127.8(18) . . ?
C109 N33 Fe3 112.6(13) . . ?
N35 N34 C110 104.2(18) . . ?
N35 N34 Fe3 139.4(16) . . ?
C110 N34 Fe3 115.6(17) . . ?
C112 N35 N34 112(2) . . ?
C112 N35 H35A 124.1 . . ?
N34 N35 H35A 124.1 . . ?
C80 C79 N25 120(2) . . ?
C80 C79 H79A 119.8 . . ?
N25 C79 H79A 119.8 . . ?
C81 C80 C79 119(3) . . ?
C81 C80 H80A 120.6 . . ?
C79 C80 H80A 120.6 . . ?
C80 C81 C82 126(2) . . ?
C80 C81 H81A 117.2 . . ?
C82 C81 H81A 117.2 . . ?
C83 C82 C81 109(3) . . ?
C83 C82 H82A 125.7 . . ?
C81 C82 H82A 125.7 . . ?
N25 C83 C82 132(3) . . ?
N25 C83 C84 108(2) . . ?
C82 C83 C84 120(2) . . ?
N26 C84 C85 105(3) . . ?
N26 C84 C83 122(3) . . ?
C85 C84 C83 132(3) . . ?
C86 C85 C84 109(3) . . ?
C86 C85 H85A 125.7 . . ?
C84 C85 H85A 125.7 . . ?
C85 C86 N27 105(3) . . ?
C85 C86 C87 129(3) . . ?
N27 C86 C87 125(2) . . ?
C88 C87 C91 129(3) . . ?
C88 C87 C86 119(3) . . ?
C91 C87 C86 112(3) . . ?
C87 C88 C89 116(3) . . ?
C87 C88 H88A 122.2 . . ?
C89 C88 H88A 122.2 . . ?
C90 C89 C88 118(3) . . ?
C90 C89 H89A 120.9 . . ?
C88 C89 H89A 120.9 . . ?
N28 C90 C89 122(3) . . ?
N28 C90 H90A 118.8 . . ?
C89 C90 H90A 118.8 . . ?
C87 C91 N28 117(4) . . ?
C87 C91 H91A 121.7 . . ?
N28 C91 H91A 121.7 . . ?
C93 C92 N29 121(3) . . ?
C93 C92 H92A 119.3 . . ?
N29 C92 H92A 119.3 . . ?
C94 C93 C92 126(3) . . ?
C94 C93 H93A 117.1 . . ?
C92 C93 H93A 117.1 . . ?
C93 C94 C95 118(3) . . ?
C93 C94 H94A 120.8 . . ?
C95 C94 H94A 120.8 . . ?
C96 C95 C94 109(2) . . ?
C96 C95 H95A 125.6 . . ?
C94 C95 H95A 125.6 . . ?
N29 C96 C95 132(2) . . ?
N29 C96 C97 113(2) . . ?
C95 C96 C97 115(3) . . ?
N30 C97 C98 111(2) . . ?
N30 C97 C96 113(2) . . ?
C98 C97 C96 135(2) . . ?
C99 C98 C97 105(2) . . ?
C99 C98 H98A 127.6 . . ?
C97 C98 H98A 127.6 . . ?
C98 C99 N31 105(2) . . ?
C98 C99 C100 129(2) . . ?
N31 C99 C100 126(2) . . ?
C101 C100 C99 121(3) . . ?
C101 C100 C104 118(2) . . ?
C99 C100 C104 120(2) . . ?
C100 C101 C102 121(3) . . ?
C100 C101 H10B 119.3 . . ?
C102 C101 H10B 119.3 . . ?
C103 C102 C101 118(2) . . ?
C103 C102 H10C 120.8 . . ?
C101 C102 H10C 120.8 . . ?
C102 C103 N32 122(2) . . ?
C102 C103 H10D 118.9 . . ?
N32 C103 H10D 118.9 . . ?
N32 C104 C100 121(3) . . ?
N32 C104 H10E 119.6 . . ?
C100 C104 H10E 119.6 . . ?
N33 C105 C106 123(2) . . ?
N33 C105 H10F 118.3 . . ?
C106 C105 H10F 118.3 . . ?
C107 C106 C105 117(2) . . ?
C107 C106 H10G 121.3 . . ?
C105 C106 H10G 121.3 . . ?
C108 C107 C106 121(2) . . ?
C108 C107 H10H 119.3 . . ?
C106 C107 H10H 119.3 . . ?
C107 C108 C109 115(2) . . ?
C107 C108 H10I 122.4 . . ?
C109 C108 H10I 122.4 . . ?
N33 C109 C110 119.3(19) . . ?
N33 C109 C108 122.5(19) . . ?
C110 C109 C108 117(2) . . ?
C111 C110 N34 110(2) . . ?
C111 C110 C109 138(2) . . ?
N34 C110 C109 112(2) . . ?
C112 C111 C110 106(2) . . ?
C112 C111 H11F 127.2 . . ?
C110 C111 H11F 127.2 . . ?
N35 C112 C111 108(2) . . ?
N35 C112 C113 123(2) . . ?
C111 C112 C113 128(2) . . ?
C114 C113 C117 120.0 . . ?
C114 C113 C112 118.0(14) . . ?
C117 C113 C112 122.0(14) . . ?
C115 C114 C113 120.0 . . ?
C115 C114 H11G 120.0 . . ?
C113 C114 H11G 120.0 . . ?
C114 C115 C116 120.0 . . ?
C114 C115 H11H 120.0 . . ?
C116 C115 H11H 120.0 . . ?
N36 C116 C115 120.0 . . ?
N36 C116 H11I 120.0 . . ?
C115 C116 H11I 120.0 . . ?
C117 N36 C116 120.0 . . ?
N36 C117 C113 120.0 . . ?
N36 C117 H11J 120.0 . . ?
C113 C117 H11J 120.0 . . ?
N126 Fe13 N134 93.4(16) . . ?
N126 Fe13 N130 96.8(9) . . ?
N134 Fe13 N130 97.1(9) . . ?
N126 Fe13 N133 171.0(12) . . ?
N134 Fe13 N133 79.6(9) . . ?
N130 Fe13 N133 89.7(9) . . ?
N126 Fe13 N125 81.5(9) . . ?
N134 Fe13 N125 87.4(9) . . ?
N130 Fe13 N125 175.2(10) . . ?
N133 Fe13 N125 92.6(9) . . ?
N126 Fe13 N129 92.8(15) . . ?
N134 Fe13 N129 173.6(11) . . ?
N130 Fe13 N129 80.3(9) . . ?
N133 Fe13 N129 94.4(10) . . ?
N125 Fe13 N129 95.3(10) . . ?
C179 N125 C183 116(2) . . ?
C179 N125 Fe13 130.6(18) . . ?
C183 N125 Fe13 113.3(14) . . ?
N127 N126 C184 101(2) . . ?
N127 N126 Fe13 139(2) . . ?
C184 N126 Fe13 118(2) . . ?
C186 N127 N126 111(2) . . ?
C186 N127 H12A 124.3 . . ?
N126 N127 H12A 124.3 . . ?
C191 N128 C190 117(5) . . ?
C192 N129 C196 114(2) . . ?
C192 N129 Fe13 130(2) . . ?
C196 N129 Fe13 115.5(17) . . ?
C197 N130 N131 106.2(18) . . ?
C197 N130 Fe13 115.0(17) . . ?
N131 N130 Fe13 138.1(16) . . ?
C199 N131 N130 111(2) . . ?
C199 N131 H13B 124.3 . . ?
N130 N131 H13B 124.3 . . ?
C203 N132 C204 117(3) . . ?
C209 N133 C205 115(2) . . ?
C209 N133 Fe13 119.0(14) . . ?
C205 N133 Fe13 125.8(16) . . ?
C210 N134 N135 102.3(19) . . ?
C210 N134 Fe13 117.1(16) . . ?
N135 N134 Fe13 139.7(18) . . ?
C212 N135 N134 112(2) . . ?
C212 N135 H13K 123.9 . . ?
N134 N135 H13K 123.9 . . ?
N125 C179 C180 122(3) . . ?
N125 C179 H17E 119.1 . . ?
C180 C179 H17E 119.1 . . ?
C181 C180 C179 122(3) . . ?
C181 C180 H18D 119.0 . . ?
C179 C180 H18D 119.0 . . ?
C180 C181 C182 123(3) . . ?
C180 C181 H18E 118.6 . . ?
C182 C181 H18E 118.6 . . ?
C181 C182 C183 113(2) . . ?
C181 C182 H18F 123.5 . . ?
C183 C182 H18F 123.5 . . ?
N125 C183 C184 115(2) . . ?
N125 C183 C182 123(2) . . ?
C184 C183 C182 122(3) . . ?
C185 C184 C183 132(4) . . ?
C185 C184 N126 116(3) . . ?
C183 C184 N126 111(3) . . ?
C184 C185 C186 101(3) . . ?
C184 C185 H18G 129.7 . . ?
C186 C185 H18G 129.7 . . ?
N127 C186 C187 119(3) . . ?
N127 C186 C185 111(3) . . ?
C187 C186 C185 129(3) . . ?
C191 C187 C186 133(3) . . ?
C191 C187 C188 109(3) . . ?
C186 C187 C188 119(3) . . ?
C189 C188 C187 119(3) . . ?
C189 C188 H18H 120.3 . . ?
C187 C188 H18H 120.3 . . ?
C190 C189 C188 119(3) . . ?
C190 C189 H18I 120.5 . . ?
C188 C189 H18I 120.5 . . ?
C189 C190 N128 125(4) . . ?
C189 C190 H19B 117.6 . . ?
N128 C190 H19B 117.6 . . ?
N128 C191 C187 130(4) . . ?
N128 C191 H19C 114.9 . . ?
C187 C191 H19C 114.9 . . ?
C193 C192 N129 130(2) . . ?
C193 C192 H19D 115.2 . . ?
N129 C192 H19D 115.2 . . ?
C192 C193 C194 112(3) . . ?
C192 C193 H19E 124.0 . . ?
C194 C193 H19E 124.0 . . ?
C195 C194 C193 122(2) . . ?
C195 C194 H19F 119.2 . . ?
C193 C194 H19F 119.2 . . ?
C194 C195 C196 118(2) . . ?
C194 C195 H19G 121.0 . . ?
C196 C195 H19G 121.0 . . ?
C195 C196 N129 124(2) . . ?
C195 C196 C197 125(2) . . ?
N129 C196 C197 111(2) . . ?
N130 C197 C198 108(2) . . ?
N130 C197 C196 117(2) . . ?
C198 C197 C196 134(2) . . ?
C199 C198 C197 106(2) . . ?
C199 C198 H19H 126.8 . . ?
C197 C198 H19H 126.8 . . ?
C198 C199 N131 108(2) . . ?
C198 C199 C200 130(2) . . ?
N131 C199 C200 122(3) . . ?
C204 C200 C201 117(2) . . ?
C204 C200 C199 122(2) . . ?
C201 C200 C199 121(3) . . ?
C200 C201 C202 117(2) . . ?
C200 C201 H20E 121.5 . . ?
C202 C201 H20E 121.5 . . ?
C203 C202 C201 119(3) . . ?
C203 C202 H20F 120.6 . . ?
C201 C202 H20F 120.6 . . ?
N132 C203 C202 125(3) . . ?
N132 C203 H20G 117.6 . . ?
C202 C203 H20G 117.6 . . ?
C200 C204 N132 125(3) . . ?
C200 C204 H20H 117.3 . . ?
N132 C204 H20H 117.3 . . ?
C206 C205 N133 118(2) . . ?
C206 C205 H20I 121.1 . . ?
N133 C205 H20I 121.1 . . ?
C207 C206 C205 124(2) . . ?
C207 C206 H20J 118.1 . . ?
C205 C206 H20J 118.1 . . ?
C206 C207 C208 123(2) . . ?
C206 C207 H20K 118.6 . . ?
C208 C207 H20K 118.6 . . ?
C209 C208 C207 112(3) . . ?
C209 C208 H20L 124.0 . . ?
C207 C208 H20L 124.0 . . ?
N133 C209 C208 127(2) . . ?
N133 C209 C210 108(2) . . ?
C208 C209 C210 124(2) . . ?
N134 C210 C211 113(2) . . ?
N134 C210 C209 115(2) . . ?
C211 C210 C209 131(3) . . ?
C212 C211 C210 103(2) . . ?
C212 C211 H21D 128.3 . . ?
C210 C211 H21D 128.3 . . ?
N135 C212 C211 109(2) . . ?
N135 C212 C213 120(3) . . ?
C211 C212 C213 131(3) . . ?
C214 C213 C217 120.0 . . ?
C214 C213 C212 126.4(17) . . ?
C217 C213 C212 112.7(17) . . ?
C215 C214 C213 120.0 . . ?
C215 C214 H21E 120.0 . . ?
C213 C214 H21E 120.0 . . ?
C214 C215 C216 120.0 . . ?
C214 C215 H21F 120.0 . . ?
C216 C215 H21F 120.0 . . ?
N136 C216 C215 120.0 . . ?
N136 C216 H21G 120.0 . . ?
C215 C216 H21G 120.0 . . ?
C216 N136 C217 120.0 . . ?
N136 C217 C213 120.0 . . ?
N136 C217 H21H 120.0 . . ?
C213 C217 H21H 120.0 . . ?
N38 Fe4 N46 97.0(7) . . ?
N38 Fe4 N42 93.2(8) . . ?
N46 Fe4 N42 95.5(8) . . ?
N38 Fe4 N45 174.1(7) . . ?
N46 Fe4 N45 81.3(6) . . ?
N42 Fe4 N45 92.6(8) . . ?
N38 Fe4 N41 87.7(7) . . ?
N46 Fe4 N41 174.7(7) . . ?
N42 Fe4 N41 81.7(8) . . ?
N45 Fe4 N41 94.2(6) . . ?
N38 Fe4 N37 79.9(8) . . ?
N46 Fe4 N37 88.5(9) . . ?
N42 Fe4 N37 172.4(9) . . ?
N45 Fe4 N37 94.4(7) . . ?
N41 Fe4 N37 94.8(8) . . ?
C122 N37 C118 116.8(18) . . ?
C122 N37 Fe4 117.0(12) . . ?
C118 N37 Fe4 126.2(16) . . ?
C123 N38 N39 104.7(17) . . ?
C123 N38 Fe4 114.4(14) . . ?
N39 N38 Fe4 140.9(16) . . ?
C125 N39 N38 113(2) . . ?
C125 N39 H39E 123.7 . . ?
N38 N39 H39E 123.7 . . ?
C135 N41 C131 119.6(17) . . ?
C135 N41 Fe4 114.0(13) . . ?
C131 N41 Fe4 126.2(14) . . ?
N43 N42 C136 103.9(15) . . ?
N43 N42 Fe4 139.7(17) . . ?
C136 N42 Fe4 114.6(13) . . ?
N42 N43 C138 111.8(17) . . ?
N42 N43 H43B 124.1 . . ?
C138 N43 H43B 124.1 . . ?
C143 N44 C142 118(3) . . ?
C144 N45 C148 117.4(15) . . ?
C144 N45 Fe4 127.5(13) . . ?
C148 N45 Fe4 114.7(10) . . ?
N47 N46 C149 106.9(18) . . ?
N47 N46 Fe4 136.6(16) . . ?
C149 N46 Fe4 115.7(13) . . ?
N46 N47 C151 111.0(17) . . ?
N46 N47 H47A 124.5 . . ?
C151 N47 H47A 124.5 . . ?
C156 N48 C155 115(3) . . ?
C119 C118 N37 120(2) . . ?
C119 C118 H11K 119.8 . . ?
N37 C118 H11K 119.8 . . ?
C120 C119 C118 124(3) . . ?
C120 C119 H11L 117.8 . . ?
C118 C119 H11L 117.8 . . ?
C119 C120 C121 116(2) . . ?
C119 C120 H12F 121.8 . . ?
C121 C120 H12F 121.8 . . ?
C122 C121 C120 117(2) . . ?
C122 C121 H12G 121.3 . . ?
C120 C121 H12G 121.3 . . ?
N37 C122 C121 124.4(18) . . ?
N37 C122 C123 110.9(17) . . ?
C121 C122 C123 125(2) . . ?
N38 C123 C124 110.5(17) . . ?
N38 C123 C122 118(2) . . ?
C124 C123 C122 131.9(19) . . ?
C125 C124 C123 104.2(18) . . ?
C125 C124 H12H 127.9 . . ?
C123 C124 H12H 127.9 . . ?
N39 C125 C124 107.6(18) . . ?
N39 C125 C126 123.0(19) . . ?
C124 C125 C126 128(2) . . ?
C127 C126 C130 120.0 . . ?
C127 C126 C125 118.9(13) . . ?
C130 C126 C125 121.0(13) . . ?
C126 C127 C128 120.0 . . ?
C126 C127 H12I 120.0 . . ?
C128 C127 H12I 120.0 . . ?
C129 C128 C127 120.0 . . ?
C129 C128 H12J 120.0 . . ?
C127 C128 H12J 120.0 . . ?
N40 C129 C128 120.0 . . ?
N40 C129 H12K 120.0 . . ?
C128 C129 H12K 120.0 . . ?
C129 N40 C130 120.0 . . ?
N40 C130 C126 120.0 . . ?
N40 C130 H13C 120.0 . . ?
C126 C130 H13C 120.0 . . ?
C132 C131 N41 124(2) . . ?
C132 C131 H13E 118.0 . . ?
N41 C131 H13E 118.0 . . ?
C131 C132 C133 116(2) . . ?
C131 C132 H13F 121.8 . . ?
C133 C132 H13F 121.8 . . ?
C134 C133 C132 123(2) . . ?
C134 C133 H13G 118.5 . . ?
C132 C133 H13G 118.5 . . ?
C133 C134 C135 112(2) . . ?
C133 C134 H13H 123.8 . . ?
C135 C134 H13H 123.8 . . ?
N41 C135 C134 124.3(19) . . ?
N41 C135 C136 117(2) . . ?
C134 C135 C136 118(2) . . ?
C137 C136 N42 112.8(17) . . ?
C137 C136 C135 136(2) . . ?
N42 C136 C135 110.7(18) . . ?
C136 C137 C138 106.3(19) . . ?
C136 C137 H13I 126.9 . . ?
C138 C137 H13I 126.9 . . ?
N43 C138 C137 104.8(17) . . ?
N43 C138 C139 120.9(18) . . ?
C137 C138 C139 133(2) . . ?
C143 C139 C140 120(2) . . ?
C143 C139 C138 124(2) . . ?
C140 C139 C138 115.6(19) . . ?
C141 C140 C139 116(2) . . ?
C141 C140 H14E 121.8 . . ?
C139 C140 H14E 121.8 . . ?
C140 C141 C142 122(2) . . ?
C140 C141 H14F 119.2 . . ?
C142 C141 H14F 119.2 . . ?
N44 C142 C141 119(2) . . ?
N44 C142 H14G 120.6 . . ?
C141 C142 H14G 120.6 . . ?
N44 C143 C139 125(3) . . ?
N44 C143 H14H 117.4 . . ?
C139 C143 H14H 117.4 . . ?
N45 C144 C145 123.2(19) . . ?
N45 C144 H14I 118.4 . . ?
C145 C144 H14I 118.4 . . ?
C146 C145 C144 119.1(17) . . ?
C146 C145 H14J 120.5 . . ?
C144 C145 H14J 120.5 . . ?
C145 C146 C147 120.2(17) . . ?
C145 C146 H14K 119.9 . . ?
C147 C146 H14K 119.9 . . ?
C148 C147 C146 115.1(19) . . ?
C148 C147 H14L 122.5 . . ?
C146 C147 H14L 122.5 . . ?
N45 C148 C147 124.5(16) . . ?
N45 C148 C149 114.0(15) . . ?
C147 C148 C149 121.4(17) . . ?
N46 C149 C150 110.2(16) . . ?
N46 C149 C148 113.5(18) . . ?
C150 C149 C148 136(2) . . ?
C149 C150 C151 105(2) . . ?
C149 C150 H15F 127.4 . . ?
C151 C150 H15F 127.4 . . ?
N47 C151 C150 106.6(19) . . ?
N47 C151 C152 124(3) . . ?
C150 C151 C152 129(3) . . ?
C156 C152 C151 126(4) . . ?
C156 C152 C153 116(3) . . ?
C151 C152 C153 117(3) . . ?
C154 C153 C152 117(3) . . ?
C154 C153 H15G 121.5 . . ?
C152 C153 H15G 121.5 . . ?
C153 C154 C155 121(4) . . ?
C153 C154 H15H 119.6 . . ?
C155 C154 H15H 119.6 . . ?
N48 C155 C154 125(3) . . ?
N48 C155 H15I 117.3 . . ?
C154 C155 H15I 117.3 . . ?
C152 C156 N48 125(4) . . ?
C152 C156 H15J 117.4 . . ?
N48 C156 H15J 117.4 . . ?
N142 Fe14 N138 95.7(8) . . ?
N142 Fe14 N137 172.1(9) . . ?
N138 Fe14 N137 80.5(9) . . ?
N142 Fe14 N146 98.8(9) . . ?
N138 Fe14 N146 95.3(9) . . ?
N137 Fe14 N146 88.4(8) . . ?
N142 Fe14 N145 89.8(8) . . ?
N138 Fe14 N145 173.3(8) . . ?
N137 Fe14 N145 94.5(8) . . ?
N146 Fe14 N145 80.1(7) . . ?
N142 Fe14 N141 80.8(8) . . ?
N138 Fe14 N141 89.4(9) . . ?
N137 Fe14 N141 92.2(8) . . ?
N146 Fe14 N141 175.3(8) . . ?
N145 Fe14 N141 95.2(7) . . ?
C222 N137 C218 118(2) . . ?
C222 N137 Fe14 117.7(14) . . ?
C218 N137 Fe14 123.9(17) . . ?
C223 N138 N139 104.0(19) . . ?
C223 N138 Fe14 115.7(17) . . ?
N139 N138 Fe14 139.7(17) . . ?
N138 N139 C225 114(2) . . ?
N138 N139 H13J 123.0 . . ?
C225 N139 H13J 123.0 . . ?
C235 N141 C231 118(2) . . ?
C235 N141 Fe14 115.8(13) . . ?
C231 N141 Fe14 125.7(18) . . ?
N143 N142 C236 100.4(17) . . ?
N143 N142 Fe14 139.5(17) . . ?
C236 N142 Fe14 119.0(16) . . ?
N142 N143 C238 117(2) . . ?
N142 N143 H14N 121.5 . . ?
C238 N143 H14N 121.5 . . ?
C242 N144 C243 121(3) . . ?
C244 N145 C248 118.4(16) . . ?
C244 N145 Fe14 126.2(14) . . ?
C248 N145 Fe14 115.1(12) . . ?
N147 N146 C249 104(2) . . ?
N147 N146 Fe14 139.7(18) . . ?
C249 N146 Fe14 115.5(15) . . ?
C251 N147 N146 113(2) . . ?
C251 N147 H14P 123.7 . . ?
N146 N147 H14P 123.7 . . ?
C256 N148 C255 120(4) . . ?
N137 C218 C219 121(2) . . ?
N137 C218 H21I 119.7 . . ?
C219 C218 H21I 119.7 . . ?
C220 C219 C218 118(2) . . ?
C220 C219 H21J 121.1 . . ?
C218 C219 H21J 121.1 . . ?
C221 C220 C219 119(3) . . ?
C221 C220 H22A 120.7 . . ?
C219 C220 H22A 120.7 . . ?
C222 C221 C220 122(3) . . ?
C222 C221 H22B 119.0 . . ?
C220 C221 H22B 119.0 . . ?
C221 C222 N137 122(3) . . ?
C221 C222 C223 129(3) . . ?
N137 C222 C223 109(2) . . ?
N138 C223 C224 114(2) . . ?
N138 C223 C222 116(2) . . ?
C224 C223 C222 130(2) . . ?
C225 C224 C223 102(2) . . ?
C225 C224 H22C 129.0 . . ?
C223 C224 H22C 129.0 . . ?
N139 C225 C224 106(2) . . ?
N139 C225 C226 123(2) . . ?
C224 C225 C226 131(3) . . ?
C230 C226 C227 115(2) . . ?
C230 C226 C225 124(2) . . ?
C227 C226 C225 120(2) . . ?
C228 C227 C226 117(2) . . ?
C228 C227 H22D 121.7 . . ?
C226 C227 H22D 121.7 . . ?
C227 C228 C229 124(2) . . ?
C227 C228 H22E 118.2 . . ?
C229 C228 H22E 118.2 . . ?
N140 C229 C228 120(2) . . ?
N140 C229 H22F 120.1 . . ?
C228 C229 H22F 120.1 . . ?
C229 N140 C230 115.7(19) . . ?
N140 C230 C226 129(2) . . ?
N140 C230 H23F 115.4 . . ?
C226 C230 H23F 115.4 . . ?
N141 C231 C232 122(2) . . ?
N141 C231 H23G 119.2 . . ?
C232 C231 H23G 119.2 . . ?
C231 C232 C233 119(2) . . ?
C231 C232 H23H 120.7 . . ?
C233 C232 H23H 120.7 . . ?
C234 C233 C232 119(2) . . ?
C234 C233 H23I 120.4 . . ?
C232 C233 H23I 120.4 . . ?
C233 C234 C235 116(3) . . ?
C233 C234 H23J 122.0 . . ?
C235 C234 H23J 122.0 . . ?
N141 C235 C234 125.7(19) . . ?
N141 C235 C236 115.4(19) . . ?
C234 C235 C236 119(2) . . ?
C237 C236 N142 112.0(19) . . ?
C237 C236 C235 139(2) . . ?
N142 C236 C235 109(2) . . ?
C236 C237 C238 108(2) . . ?
C236 C237 H23K 126.0 . . ?
C238 C237 H23K 126.0 . . ?
N143 C238 C237 102.4(19) . . ?
N143 C238 C239 125(2) . . ?
C237 C238 C239 133(2) . . ?
C240 C239 C243 124(2) . . ?
C240 C239 C238 118(2) . . ?
C243 C239 C238 118(3) . . ?
C239 C240 C241 116(2) . . ?
C239 C240 H24B 121.9 . . ?
C241 C240 H24B 121.9 . . ?
C240 C241 C242 121(2) . . ?
C240 C241 H24C 119.6 . . ?
C242 C241 H24C 119.6 . . ?
N144 C242 C241 120(2) . . ?
N144 C242 H24D 119.8 . . ?
C241 C242 H24D 119.8 . . ?
N144 C243 C239 118(3) . . ?
N144 C243 H24E 121.0 . . ?
C239 C243 H24E 121.0 . . ?
N145 C244 C245 120.8(19) . . ?
N145 C244 H24F 119.6 . . ?
C245 C244 H24F 119.6 . . ?
C246 C245 C244 120(2) . . ?
C246 C245 H24G 119.8 . . ?
C244 C245 H24G 119.8 . . ?
C245 C246 C247 120.4(19) . . ?
C245 C246 H24H 119.8 . . ?
C247 C246 H24H 119.8 . . ?
C246 C247 C248 117(2) . . ?
C246 C247 H24I 121.3 . . ?
C248 C247 H24I 121.3 . . ?
N145 C248 C247 122.2(18) . . ?
N145 C248 C249 113.3(17) . . ?
C247 C248 C249 124(2) . . ?
N146 C249 C250 111.2(18) . . ?
N146 C249 C248 114.9(19) . . ?
C250 C249 C248 133.9(19) . . ?
C251 C250 C249 103(2) . . ?
C251 C250 H25B 128.3 . . ?
C249 C250 H25B 128.3 . . ?
N147 C251 C250 109(3) . . ?
N147 C251 C252 121(3) . . ?
C250 C251 C252 130(3) . . ?
C253 C252 C256 119(4) . . ?
C253 C252 C251 126(4) . . ?
C256 C252 C251 114(4) . . ?
C252 C253 C254 121(4) . . ?
C252 C253 H25C 119.7 . . ?
C254 C253 H25C 119.7 . . ?
C255 C254 C253 118(4) . . ?
C255 C254 H25D 120.8 . . ?
C253 C254 H25D 120.8 . . ?
N148 C255 C254 119(4) . . ?
N148 C255 H25E 120.4 . . ?
C254 C255 H25E 120.4 . . ?
N148 C256 C252 122(4) . . ?
N148 C256 H25F 119.1 . . ?
C252 C256 H25F 119.1 . . ?
Cl3 Fe5 Cl2 109.68(9) . . ?
Cl3 Fe5 Cl1 109.36(10) . . ?
Cl2 Fe5 Cl1 109.47(10) . . ?
Cl3 Fe5 Cl4 109.36(9) . . ?
Cl2 Fe5 Cl4 109.47(10) . . ?
Cl1 Fe5 Cl4 109.49(10) . . ?
Cl6 Fe6 Cl6 109.9(3) . 2_755 ?
Cl6 Fe6 Cl5B 85(4) . 2_755 ?
Cl6 Fe6 Cl5B 123(2) 2_755 2_755 ?
Cl6 Fe6 Cl5B 123(2) . . ?
Cl6 Fe6 Cl5B 85(4) 2_755 . ?
Cl5B Fe6 Cl5B 133(6) 2_755 . ?
Cl6 Fe6 Cl5A 108.4(2) . . ?
Cl6 Fe6 Cl5A 109.8(4) 2_755 . ?
Cl6 Fe6 Cl5A 109.8(4) . 2_755 ?
Cl6 Fe6 Cl5A 108.4(2) 2_755 2_755 ?
Cl5A Fe6 Cl5A 110.5(5) . 2_755 ?
F4 B1 F2 111.3(11) . . ?
F4 B1 F3 111.1(10) . . ?
F2 B1 F3 107.4(10) . . ?
F4 B1 F1 110.2(9) . . ?
F2 B1 F1 107.3(11) . . ?
F3 B1 F1 109.4(10) . . ?
F8 B2 F6 110.8(13) . . ?
F8 B2 F5 110.5(13) . . ?
F6 B2 F5 109.0(13) . . ?
F8 B2 F7 108.6(13) . . ?
F6 B2 F7 108.9(13) . . ?
F5 B2 F7 108.9(13) . . ?
F58 B12 F57 111.9(12) . . ?
F58 B12 F55 110.3(12) . . ?
F57 B12 F55 108.5(12) . . ?
F58 B12 F56 110.4(12) . . ?
F57 B12 F56 106.6(12) . . ?
F55 B12 F56 109.0(12) . . ?
F9 B3 F10 112.6(13) . . ?
F9 B3 F11 108.7(12) . . ?
F10 B3 F11 110.5(13) . . ?
F9 B3 F12 110.7(13) . . ?
F10 B3 F12 106.6(12) . . ?
F11 B3 F12 107.6(13) . . ?
F16 B5 F18 112.4(8) . . ?
F16 B5 F15 109.6(8) . . ?
F18 B5 F15 109.8(8) . . ?
F16 B5 F17 107.9(8) . . ?
F18 B5 F17 109.5(8) . . ?
F15 B5 F17 107.5(9) . . ?
F22 B6 F20 110.2(12) . . ?
F22 B6 F19 109.5(12) . . ?
F20 B6 F19 110.2(12) . . ?
F22 B6 F21 108.5(12) . . ?
F20 B6 F21 109.9(12) . . ?
F19 B6 F21 108.5(12) . . ?
F23 B7 F26 113.4(10) . . ?
F23 B7 F25 109.7(8) . . ?
F26 B7 F25 111.6(10) . . ?
F23 B7 F24 108.0(10) . . ?
F26 B7 F24 105.4(8) . . ?
F25 B7 F24 108.5(9) . . ?
F30 B8 F29 113.9(19) . . ?
F30 B8 F27 109.8(18) . . ?
F29 B8 F27 108(2) . . ?
F30 B8 F28 110.9(18) . . ?
F29 B8 F28 106.4(18) . . ?
F27 B8 F28 107.2(19) . . ?
O1S C1S C2S 116(2) . . ?
O1S C1S C3S 124(2) . . ?
C2S C1S C3S 119.8(17) . . ?
C1S C2S H2SA 109.5 . . ?
C1S C2S H2SB 109.5 . . ?
H2SA C2S H2SB 109.5 . . ?
C1S C2S H2SC 109.5 . . ?
H2SA C2S H2SC 109.5 . . ?
H2SB C2S H2SC 109.5 . . ?
C1S C3S H3SA 109.5 . . ?
C1S C3S H3SB 109.5 . . ?
H3SA C3S H3SB 109.5 . . ?
C1S C3S H3SC 109.5 . . ?
H3SA C3S H3SC 109.5 . . ?
H3SB C3S H3SC 109.5 . . ?
O2S C4S C6S 120.7(17) . . ?
O2S C4S C5S 119.1(17) . . ?
C6S C4S C5S 120.1(19) . . ?
C4S C5S H5SA 109.5 . . ?
C4S C5S H5SB 109.5 . . ?
H5SA C5S H5SB 109.5 . . ?
C4S C5S H5SC 109.5 . . ?
H5SA C5S H5SC 109.5 . . ?
H5SB C5S H5SC 109.5 . . ?
C4S C6S H6SA 109.5 . . ?
C4S C6S H6SB 109.5 . . ?
H6SA C6S H6SB 109.5 . . ?
C4S C6S H6SC 109.5 . . ?
H6SA C6S H6SC 109.5 . . ?
H6SB C6S H6SC 109.5 . . ?
O3S C7S C9S 128(3) . . ?
O3S C7S C8S 110(3) . . ?
C9S C7S C8S 119(3) . . ?
C7S C8S H8SA 109.5 . . ?
C7S C8S H8SB 109.5 . . ?
H8SA C8S H8SB 109.5 . . ?
C7S C8S H8SC 109.5 . . ?
H8SA C8S H8SC 109.5 . . ?
H8SB C8S H8SC 109.5 . . ?
C7S C9S H9SA 109.5 . . ?
C7S C9S H9SB 109.5 . . ?
H9SA C9S H9SB 109.5 . . ?
C7S C9S H9SC 109.5 . . ?
H9SA C9S H9SC 109.5 . . ?
H9SB C9S H9SC 109.5 . . ?
O4S C10S C12S 126(2) . . ?
O4S C10S C11S 117(2) . . ?
C12S C10S C11S 117.2(18) . . ?
C10S C11S H11C 109.5 . . ?
C10S C11S H11D 109.5 . . ?
H11C C11S H11D 109.5 . . ?
C10S C11S H11E 109.5 . . ?
H11C C11S H11E 109.5 . . ?
H11D C11S H11E 109.5 . . ?
C10S C12S H12B 109.5 . . ?
C10S C12S H12C 109.5 . . ?
H12B C12S H12C 109.5 . . ?
C10S C12S H12D 109.5 . . ?
H12B C12S H12D 109.5 . . ?
H12C C12S H12D 109.5 . . ?
O5S C13S C15S 120.2(19) . . ?
O5S C13S C14S 120.6(17) . . ?
C15S C13S C14S 119(2) . . ?
C13S C14S H14B 109.5 . . ?
C13S C14S H14C 109.5 . . ?
H14B C14S H14C 109.5 . . ?
C13S C14S H14D 109.5 . . ?
H14B C14S H14D 109.5 . . ?
H14C C14S H14D 109.5 . . ?
C13S C15S H15C 109.5 . . ?
C13S C15S H15D 109.5 . . ?
H15C C15S H15D 109.5 . . ?
C13S C15S H15E 109.5 . . ?
H15C C15S H15E 109.5 . . ?
H15D C15S H15E 109.5 . . ?
O6S C16S C17S 119.7(17) . . ?
O6S C16S C18S 120.2(16) . . ?
C17S C16S C18S 120.0(18) . . ?
C16S C17S H17B 109.5 . . ?
C16S C17S H17C 109.5 . . ?
H17B C17S H17C 109.5 . . ?
C16S C17S H17D 109.5 . . ?
H17B C17S H17D 109.5 . . ?
H17C C17S H17D 109.5 . . ?
C16S C18S H18A 109.5 . . ?
C16S C18S H18B 109.5 . . ?
H18A C18S H18B 109.5 . . ?
C16S C18S H18C 109.5 . . ?
H18A C18S H18C 109.5 . . ?
H18B C18S H18C 109.5 . . ?
O7S C19S C20S 121.1(18) . . ?
O7S C19S C21S 120.0(18) . . ?
C20S C19S C21S 118.9(19) . . ?
C19S C20S H20B 109.5 . . ?
C19S C20S H20C 109.5 . . ?
H20B C20S H20C 109.5 . . ?
C19S C20S H20D 109.5 . . ?
H20B C20S H20D 109.5 . . ?
H20C C20S H20D 109.5 . . ?
C19S C21S H21A 109.5 . . ?
C19S C21S H21B 109.5 . . ?
H21A C21S H21B 109.5 . . ?
C19S C21S H21C 109.5 . . ?
H21A C21S H21C 109.5 . . ?
H21B C21S H21C 109.5 . . ?

loop_
_geom_bond_atom_site_label_1
_geom_bond_atom_site_label_2
_geom_bond_distance
_geom_bond_site_symmetry_2
_geom_bond_publ_flag
Fe1 N10 1.964(6) . ?
Fe1 N6 1.975(7) . ?
Fe1 N2 1.977(7) . ?
Fe1 N1 2.016(7) . ?
Fe1 N5 2.016(7) . ?
Fe1 N9 2.030(7) . ?
N1 C5 1.353(12) . ?
N1 C1 1.367(11) . ?
N2 N3 1.342(8) . ?
N2 C6 1.362(10) . ?
N3 C8 1.340(10) . ?
N3 H3A 0.8800 . ?
N4 C13 1.320(11) . ?
N4 C12 1.374(12) . ?
N5 C18 1.344(12) . ?
N5 C14 1.373(11) . ?
N6 N7 1.345(8) . ?
N6 C19 1.367(10) . ?
N7 C21 1.371(9) . ?
N7 H7A 0.8800 . ?
N8 C25 1.338(12) . ?
N8 C26 1.369(11) . ?
N9 C27 1.368(11) . ?
N9 C31 1.387(11) . ?
N10 N11 1.370(9) . ?
N10 C32 1.371(9) . ?
N11 C34 1.377(9) . ?
N11 H11A 0.8800 . ?
N12 C39 1.345(11) . ?
N12 C38 1.372(13) . ?
C1 C2 1.402(14) . ?
C1 H1A 0.9500 . ?
C2 C3 1.416(17) . ?
C2 H2A 0.9500 . ?
C3 C4 1.420(15) . ?
C3 H3B 0.9500 . ?
C4 C5 1.388(12) . ?
C4 H4B 0.9500 . ?
C5 C6 1.481(11) . ?
C6 C7 1.418(12) . ?
C7 C8 1.420(11) . ?
C7 H7B 0.9500 . ?
C8 C9 1.474(11) . ?
C9 C13 1.414(11) . ?
C9 C10 1.426(12) . ?
C10 C11 1.399(13) . ?
C10 H10A 0.9500 . ?
C11 C12 1.412(14) . ?
C11 H11B 0.9500 . ?
C12 H12E 0.9500 . ?
C13 H13A 0.9500 . ?
C14 C15 1.395(16) . ?
C14 H14A 0.9500 . ?
C15 C16 1.40(2) . ?
C15 H15A 0.9500 . ?
C16 C17 1.428(16) . ?
C16 H16A 0.9500 . ?
C17 C18 1.394(13) . ?
C17 H17A 0.9500 . ?
C18 C19 1.472(11) . ?
C19 C20 1.405(12) . ?
C20 C21 1.414(11) . ?
C20 H20A 0.9500 . ?
C21 C22 1.472(11) . ?
C22 C26 1.377(11) . ?
C22 C23 1.412(11) . ?
C23 C24 1.375(13) . ?
C23 H23A 0.9500 . ?
C24 C25 1.418(14) . ?
C24 H24A 0.9500 . ?
C25 H25A 0.9500 . ?
C26 H26A 0.9500 . ?
C27 C28 1.394(14) . ?
C27 H27A 0.9500 . ?
C28 C29 1.422(16) . ?
C28 H28A 0.9500 . ?
C29 C30 1.395(15) . ?
C29 H29A 0.9500 . ?
C30 C31 1.412(12) . ?
C30 H30A 0.9500 . ?
C31 C32 1.462(12) . ?
C32 C33 1.399(11) . ?
C33 C34 1.397(12) . ?
C33 H33A 0.9500 . ?
C34 C35 1.470(11) . ?
C35 C36 1.383(12) . ?
C35 C39 1.406(12) . ?
C36 C37 1.385(15) . ?
C36 H36A 0.9500 . ?
C37 C38 1.386(16) . ?
C37 H37A 0.9500 . ?
C38 H38A 0.9500 . ?
C39 H39A 0.9500 . ?
Fe2 N14 1.974(6) . ?
Fe2 N22 1.993(8) . ?
Fe2 N18 1.994(7) . ?
Fe2 N17 2.001(8) . ?
Fe2 N13 2.002(8) . ?
Fe2 N21 2.027(7) . ?
N13 C40 1.336(11) . ?
N13 C44 1.408(12) . ?
N14 C45 1.321(11) . ?
N14 N15 1.376(9) . ?
N15 C47 1.359(10) . ?
N15 H15B 0.8800 . ?
N16 C51 1.353(11) . ?
N16 C52 1.363(10) . ?
N17 C53 1.345(14) . ?
N17 C57 1.380(11) . ?
N18 C58 1.341(11) . ?
N18 N19 1.362(10) . ?
N19 C60 1.360(10) . ?
N19 H19A 0.8800 . ?
N20 C65 1.332(12) . ?
N20 C64 1.354(12) . ?
N21 C66 1.348(12) . ?
N21 C70 1.366(13) . ?
N22 C71 1.331(10) . ?
N22 N23 1.358(10) . ?
N23 C73 1.353(12) . ?
N23 H23B 0.8800 . ?
N24 C77 1.323(14) . ?
N24 C78 1.340(12) . ?
C40 C41 1.379(15) . ?
C40 H40A 0.9500 . ?
C41 C42 1.378(18) . ?
C41 H41A 0.9500 . ?
C42 C43 1.414(15) . ?
C42 H42A 0.9500 . ?
C43 C44 1.404(13) . ?
C43 H43A 0.9500 . ?
C44 C45 1.447(12) . ?
C45 C46 1.438(11) . ?
C46 C47 1.381(12) . ?
C46 H46A 0.9500 . ?
C47 C48 1.486(11) . ?
C48 C49 1.381(12) . ?
C48 C52 1.403(12) . ?
C49 C50 1.413(13) . ?
C49 H49A 0.9500 . ?
C50 C51 1.373(14) . ?
C50 H50A 0.9500 . ?
C51 H51A 0.9500 . ?
C52 H52A 0.9500 . ?
C53 C54 1.435(16) . ?
C53 H53A 0.9500 . ?
C54 C55 1.416(15) . ?
C54 H54A 0.9500 . ?
C55 C56 1.398(16) . ?
C55 H55A 0.9500 . ?
C56 C57 1.402(14) . ?
C56 H56A 0.9500 . ?
C57 C58 1.437(14) . ?
C58 C59 1.420(13) . ?
C59 C60 1.413(14) . ?
C59 H59A 0.9500 . ?
C60 C61 1.493(12) . ?
C61 C62 1.384(12) . ?
C61 C65 1.406(12) . ?
C62 C63 1.381(16) . ?
C62 H62A 0.9500 . ?
C63 C64 1.351(16) . ?
C63 H63A 0.9500 . ?
C64 H64A 0.9500 . ?
C65 H65A 0.9500 . ?
C66 C67 1.377(15) . ?
C66 H66A 0.9500 . ?
C67 C68 1.333(19) . ?
C67 H67A 0.9500 . ?
C68 C69 1.409(16) . ?
C68 H68A 0.9500 . ?
C69 C70 1.395(13) . ?
C69 H69A 0.9500 . ?
C70 C71 1.482(12) . ?
C71 C72 1.372(14) . ?
C72 C73 1.362(12) . ?
C72 H72A 0.9500 . ?
C73 C74 1.499(14) . ?
C74 C78 1.373(13) . ?
C74 C75 1.419(13) . ?
C75 C76 1.362(18) . ?
C75 H75A 0.9500 . ?
C76 C77 1.430(18) . ?
C76 H76A 0.9500 . ?
C77 H77A 0.9500 . ?
C78 H78A 0.9500 . ?
Fe3 N29 1.98(2) . ?
Fe3 N34 2.03(2) . ?
Fe3 N30 2.050(18) . ?
Fe3 N25 2.080(19) . ?
Fe3 N26 2.08(2) . ?
Fe3 N33 2.097(17) . ?
N25 C83 1.31(3) . ?
N25 C79 1.42(3) . ?
N26 C84 1.31(3) . ?
N26 N27 1.36(4) . ?
N27 C86 1.39(4) . ?
N27 H27B 0.8800 . ?
N28 C90 1.31(5) . ?
N28 C91 1.50(6) . ?
N29 C96 1.33(3) . ?
N29 C92 1.40(3) . ?
N30 N31 1.31(3) . ?
N30 C97 1.36(3) . ?
N31 C99 1.41(3) . ?
N31 H31A 0.8800 . ?
N32 C104 1.38(3) . ?
N32 C103 1.41(3) . ?
N33 C105 1.30(3) . ?
N33 C109 1.33(3) . ?
N34 N35 1.37(3) . ?
N34 C110 1.41(3) . ?
N35 C112 1.36(3) . ?
N35 H35A 0.8800 . ?
C79 C80 1.37(3) . ?
C79 H79A 0.9500 . ?
C80 C81 1.34(4) . ?
C80 H80A 0.9500 . ?
C81 C82 1.41(4) . ?
C81 H81A 0.9500 . ?
C82 C83 1.40(3) . ?
C82 H82A 0.9500 . ?
C83 C84 1.51(3) . ?
C84 C85 1.48(6) . ?
C85 C86 1.37(5) . ?
C85 H85A 0.9500 . ?
C86 C87 1.51(5) . ?
C87 C88 1.29(5) . ?
C87 C91 1.36(5) . ?
C88 C89 1.47(4) . ?
C88 H88A 0.9500 . ?
C89 C90 1.46(4) . ?
C89 H89A 0.9500 . ?
C90 H90A 0.9500 . ?
C91 H91A 0.9500 . ?
C92 C93 1.38(4) . ?
C92 H92A 0.9500 . ?
C93 C94 1.24(4) . ?
C93 H93A 0.9500 . ?
C94 C95 1.54(4) . ?
C94 H94A 0.9500 . ?
C95 C96 1.45(4) . ?
C95 H95A 0.9500 . ?
C96 C97 1.51(3) . ?
C97 C98 1.42(3) . ?
C98 C99 1.41(3) . ?
C98 H98A 0.9500 . ?
C99 C100 1.42(3) . ?
C100 C101 1.39(3) . ?
C100 C104 1.45(4) . ?
C101 C102 1.42(3) . ?
C101 H10B 0.9500 . ?
C102 C103 1.38(3) . ?
C102 H10C 0.9500 . ?
C103 H10D 0.9500 . ?
C104 H10E 0.9500 . ?
C105 C106 1.44(3) . ?
C105 H10F 0.9500 . ?
C106 C107 1.39(4) . ?
C106 H10G 0.9500 . ?
C107 C108 1.38(3) . ?
C107 H10H 0.9500 . ?
C108 C109 1.48(3) . ?
C108 H10I 0.9500 . ?
C109 C110 1.44(3) . ?
C110 C111 1.41(3) . ?
C111 C112 1.38(4) . ?
C111 H11F 0.9500 . ?
C112 C113 1.52(3) . ?
C113 C114 1.3900 . ?
C113 C117 1.3900 . ?
C114 C115 1.3900 . ?
C114 H11G 0.9500 . ?
C115 C116 1.3900 . ?
C115 H11H 0.9500 . ?
C116 N36 1.3900 . ?
C116 H11I 0.9500 . ?
N36 C117 1.3900 . ?
C117 H11J 0.9500 . ?
Fe13 N126 1.92(3) . ?
Fe13 N134 1.94(2) . ?
Fe13 N130 1.984(19) . ?
Fe13 N133 1.996(19) . ?
Fe13 N125 2.03(2) . ?
Fe13 N129 2.06(2) . ?
N125 C179 1.35(3) . ?
N125 C183 1.42(3) . ?
N126 N127 1.38(4) . ?
N126 C184 1.45(4) . ?
N127 C186 1.33(5) . ?
N127 H12A 0.8800 . ?
N128 C191 1.20(6) . ?
N128 C190 1.37(5) . ?
N129 C192 1.35(4) . ?
N129 C196 1.38(3) . ?
N130 C197 1.35(3) . ?
N130 N131 1.37(3) . ?
N131 C199 1.37(3) . ?
N131 H13B 0.8800 . ?
N132 C203 1.27(5) . ?
N132 C204 1.38(4) . ?
N133 C209 1.38(3) . ?
N133 C205 1.43(3) . ?
N134 C210 1.36(3) . ?
N134 N135 1.38(3) . ?
N135 C212 1.37(4) . ?
N135 H13K 0.8800 . ?
C179 C180 1.42(4) . ?
C179 H17E 0.9500 . ?
C180 C181 1.28(4) . ?
C180 H18D 0.9500 . ?
C181 C182 1.42(4) . ?
C181 H18E 0.9500 . ?
C182 C183 1.48(3) . ?
C182 H18F 0.9500 . ?
C183 C184 1.45(4) . ?
C184 C185 1.34(6) . ?
C185 C186 1.46(6) . ?
C185 H18G 0.9500 . ?
C186 C187 1.46(5) . ?
C187 C191 1.41(5) . ?
C187 C188 1.55(5) . ?
C188 C189 1.33(5) . ?
C188 H18H 0.9500 . ?
C189 C190 1.32(5) . ?
C189 H18I 0.9500 . ?
C190 H19B 0.9500 . ?
C191 H19C 0.9500 . ?
C192 C193 1.33(4) . ?
C192 H19D 0.9500 . ?
C193 C194 1.47(3) . ?
C193 H19E 0.9500 . ?
C194 C195 1.34(4) . ?
C194 H19F 0.9500 . ?
C195 C196 1.37(3) . ?
C195 H19G 0.9500 . ?
C196 C197 1.48(3) . ?
C197 C198 1.47(3) . ?
C198 C199 1.35(4) . ?
C198 H19H 0.9500 . ?
C199 C200 1.45(4) . ?
C200 C204 1.38(5) . ?
C200 C201 1.41(3) . ?
C201 C202 1.45(4) . ?
C201 H20E 0.9500 . ?
C202 C203 1.38(4) . ?
C202 H20F 0.9500 . ?
C203 H20G 0.9500 . ?
C204 H20H 0.9500 . ?
C205 C206 1.38(3) . ?
C205 H20I 0.9500 . ?
C206 C207 1.29(4) . ?
C206 H20J 0.9500 . ?
C207 C208 1.44(4) . ?
C207 H20K 0.9500 . ?
C208 C209 1.39(4) . ?
C208 H20L 0.9500 . ?
C209 C210 1.51(4) . ?
C210 C211 1.42(4) . ?
C211 C212 1.37(4) . ?
C211 H21D 0.9500 . ?
C212 C213 1.52(3) . ?
C213 C214 1.3900 . ?
C213 C217 1.3900 . ?
C214 C215 1.3900 . ?
C214 H21E 0.9500 . ?
C215 C216 1.3900 . ?
C215 H21F 0.9500 . ?
C216 N136 1.3900 . ?
C216 H21G 0.9500 . ?
N136 C217 1.3900 . ?
C217 H21H 0.9500 . ?
Fe4 N38 1.966(15) . ?
Fe4 N46 1.97(2) . ?
Fe4 N42 1.985(18) . ?
Fe4 N45 1.999(14) . ?
Fe4 N41 2.021(16) . ?
Fe4 N37 2.03(2) . ?
N37 C122 1.34(3) . ?
N37 C118 1.40(2) . ?
N38 C123 1.36(3) . ?
N38 N39 1.37(2) . ?
N39 C125 1.35(3) . ?
N39 H39E 0.8800 . ?
N41 C135 1.31(3) . ?
N41 C131 1.39(2) . ?
N42 N43 1.35(2) . ?
N42 C136 1.41(3) . ?
N43 C138 1.42(3) . ?
N43 H43B 0.8800 . ?
N44 C143 1.31(3) . ?
N44 C142 1.35(4) . ?
N45 C144 1.34(2) . ?
N45 C148 1.36(2) . ?
N46 N47 1.33(3) . ?
N46 C149 1.36(3) . ?
N47 C151 1.38(4) . ?
N47 H47A 0.8800 . ?
N48 C156 1.40(5) . ?
N48 C155 1.40(6) . ?
C118 C119 1.37(3) . ?
C118 H11K 0.9500 . ?
C119 C120 1.33(4) . ?
C119 H11L 0.9500 . ?
C120 C121 1.46(3) . ?
C120 H12F 0.9500 . ?
C121 C122 1.40(3) . ?
C121 H12G 0.9500 . ?
C122 C123 1.46(3) . ?
C123 C124 1.44(3) . ?
C124 C125 1.40(3) . ?
C124 H12H 0.9500 . ?
C125 C126 1.485(19) . ?
C126 C127 1.3900 . ?
C126 C130 1.3900 . ?
C127 C128 1.3900 . ?
C127 H12I 0.9500 . ?
C128 C129 1.3900 . ?
C128 H12J 0.9500 . ?
C129 N40 1.3900 . ?
C129 H12K 0.9500 . ?
N40 C130 1.3900 . ?
C130 H13C 0.9500 . ?
C131 C132 1.32(3) . ?
C131 H13E 0.9500 . ?
C132 C133 1.47(4) . ?
C132 H13F 0.9500 . ?
C133 C134 1.41(3) . ?
C133 H13G 0.9500 . ?
C134 C135 1.48(4) . ?
C134 H13H 0.9500 . ?
C135 C136 1.51(3) . ?
C136 C137 1.34(3) . ?
C137 C138 1.43(3) . ?
C137 H13I 0.9500 . ?
C138 C139 1.46(3) . ?
C139 C143 1.37(4) . ?
C139 C140 1.38(3) . ?
C140 C141 1.35(3) . ?
C140 H14E 0.9500 . ?
C141 C142 1.47(4) . ?
C141 H14F 0.9500 . ?
C142 H14G 0.9500 . ?
C143 H14H 0.9500 . ?
C144 C145 1.40(3) . ?
C144 H14I 0.9500 . ?
C145 C146 1.39(3) . ?
C145 H14J 0.9500 . ?
C146 C147 1.42(3) . ?
C146 H14K 0.9500 . ?
C147 C148 1.42(2) . ?
C147 H14L 0.9500 . ?
C148 C149 1.49(2) . ?
C149 C150 1.39(3) . ?
C150 C151 1.40(2) . ?
C150 H15F 0.9500 . ?
C151 C152 1.44(4) . ?
C152 C156 1.35(4) . ?
C152 C153 1.60(6) . ?
C153 C154 1.31(5) . ?
C153 H15G 0.9500 . ?
C154 C155 1.40(6) . ?
C154 H15H 0.9500 . ?
C155 H15I 0.9500 . ?
C156 H15J 0.9500 . ?
Fe14 N142 1.936(17) . ?
Fe14 N138 1.963(18) . ?
Fe14 N137 1.973(18) . ?
Fe14 N146 1.97(2) . ?
Fe14 N145 2.009(15) . ?
Fe14 N141 2.019(19) . ?
N137 C222 1.36(3) . ?
N137 C218 1.38(3) . ?
N138 C223 1.31(3) . ?
N138 N139 1.34(3) . ?
N139 C225 1.35(3) . ?
N139 H13J 0.8800 . ?
N141 C235 1.33(3) . ?
N141 C231 1.38(3) . ?
N142 N143 1.35(3) . ?
N142 C236 1.42(3) . ?
N143 C238 1.39(3) . ?
N143 H14N 0.8800 . ?
N144 C242 1.31(4) . ?
N144 C243 1.38(3) . ?
N145 C244 1.33(2) . ?
N145 C248 1.38(3) . ?
N146 N147 1.36(4) . ?
N146 C249 1.37(3) . ?
N147 C251 1.34(4) . ?
N147 H14P 0.8800 . ?
N148 C256 1.29(6) . ?
N148 C255 1.32(6) . ?
C218 C219 1.45(3) . ?
C218 H21I 0.9500 . ?
C219 C220 1.39(5) . ?
C219 H21J 0.9500 . ?
C220 C221 1.38(5) . ?
C220 H22A 0.9500 . ?
C221 C222 1.35(3) . ?
C221 H22B 0.9500 . ?
C222 C223 1.51(4) . ?
C223 C224 1.43(3) . ?
C224 C225 1.41(4) . ?
C224 H22C 0.9500 . ?
C225 C226 1.49(2) . ?
C226 C230 1.38(3) . ?
C226 C227 1.46(3) . ?
C227 C228 1.32(4) . ?
C227 H22D 0.9500 . ?
C228 C229 1.49(3) . ?
C228 H22E 0.9500 . ?
C229 N140 1.30(3) . ?
C229 H22F 0.9500 . ?
N140 C230 1.36(3) . ?
C230 H23F 0.9500 . ?
C231 C232 1.39(4) . ?
C231 H23G 0.9500 . ?
C232 C233 1.47(4) . ?
C232 H23H 0.9500 . ?
C233 C234 1.40(3) . ?
C233 H23I 0.9500 . ?
C234 C235 1.41(4) . ?
C234 H23J 0.9500 . ?
C235 C236 1.53(3) . ?
C236 C237 1.36(3) . ?
C237 C238 1.40(3) . ?
C237 H23K 0.9500 . ?
C238 C239 1.49(3) . ?
C239 C240 1.34(4) . ?
C239 C243 1.38(5) . ?
C240 C241 1.38(3) . ?
C240 H24B 0.9500 . ?
C241 C242 1.41(4) . ?
C241 H24C 0.9500 . ?
C242 H24D 0.9500 . ?
C243 H24E 0.9500 . ?
C244 C245 1.44(3) . ?
C244 H24F 0.9500 . ?
C245 C246 1.32(3) . ?
C245 H24G 0.9500 . ?
C246 C247 1.40(3) . ?
C246 H24H 0.9500 . ?
C247 C248 1.41(3) . ?
C247 H24I 0.9500 . ?
C248 C249 1.44(3) . ?
C249 C250 1.43(3) . ?
C250 C251 1.37(3) . ?
C250 H25B 0.9500 . ?
C251 C252 1.58(5) . ?
C252 C253 1.19(7) . ?
C252 C256 1.47(4) . ?
C253 C254 1.45(5) . ?
C253 H25C 0.9500 . ?
C254 C255 1.40(7) . ?
C254 H25D 0.9500 . ?
C255 H25E 0.9500 . ?
C256 H25F 0.9500 . ?
Fe5 Cl3 2.213(2) . ?
Fe5 Cl2 2.218(2) . ?
Fe5 Cl1 2.220(2) . ?
Fe5 Cl4 2.223(3) . ?
Fe6 Cl6 2.183(4) . ?
Fe6 Cl6 2.183(4) 2_755 ?
Fe6 Cl5B 2.23(2) 2_755 ?
Fe6 Cl5B 2.23(2) . ?
Fe6 Cl5A 2.237(6) . ?
Fe6 Cl5A 2.237(6) 2_755 ?
F1 B1 1.397(13) . ?
F2 B1 1.379(13) . ?
F3 B1 1.381(12) . ?
F4 B1 1.362(12) . ?
F5 B2 1.356(16) . ?
F6 B2 1.353(16) . ?
F7 B2 1.357(16) . ?
F8 B2 1.351(16) . ?
F55 B12 1.362(14) . ?
F56 B12 1.372(14) . ?
F57 B12 1.354(14) . ?
F58 B12 1.344(14) . ?
F9 B3 1.326(15) . ?
F10 B3 1.332(15) . ?
F11 B3 1.337(15) . ?
F12 B3 1.357(15) . ?
F15 B5 1.376(11) . ?
F16 B5 1.370(10) . ?
F17 B5 1.393(11) . ?
F18 B5 1.371(10) . ?
F19 B6 1.351(15) . ?
F20 B6 1.341(14) . ?
F21 B6 1.374(15) . ?
F22 B6 1.341(15) . ?
F23 B7 1.355(11) . ?
F24 B7 1.397(12) . ?
F25 B7 1.384(11) . ?
F26 B7 1.374(12) . ?
F27 B8 1.384(19) . ?
F28 B8 1.39(2) . ?
F29 B8 1.375(19) . ?
F30 B8 1.32(4) . ?
O1S C1S 1.18(2) . ?
C1S C2S 1.55(3) . ?
C1S C3S 1.62(3) . ?
C2S H2SA 0.9800 . ?
C2S H2SB 0.9800 . ?
C2S H2SC 0.9800 . ?
C3S H3SA 0.9800 . ?
C3S H3SB 0.9800 . ?
C3S H3SC 0.9800 . ?
O2S C4S 1.195(17) . ?
C4S C6S 1.435(18) . ?
C4S C5S 1.448(18) . ?
C5S H5SA 0.9800 . ?
C5S H5SB 0.9800 . ?
C5S H5SC 0.9800 . ?
C6S H6SA 0.9800 . ?
C6S H6SB 0.9800 . ?
C6S H6SC 0.9800 . ?
O3S C7S 1.17(3) . ?
C7S C9S 1.43(3) . ?
C7S C8S 1.45(4) . ?
C8S H8SA 0.9800 . ?
C8S H8SB 0.9800 . ?
C8S H8SC 0.9800 . ?
C9S H9SA 0.9800 . ?
C9S H9SB 0.9800 . ?
C9S H9SC 0.9800 . ?
O4S C10S 1.22(2) . ?
C10S C12S 1.39(3) . ?
C10S C11S 1.52(3) . ?
C11S H11C 0.9800 . ?
C11S H11D 0.9800 . ?
C11S H11E 0.9800 . ?
C12S H12B 0.9800 . ?
C12S H12C 0.9800 . ?
C12S H12D 0.9800 . ?
O5S C13S 1.195(17) . ?
C13S C15S 1.445(18) . ?
C13S C14S 1.452(18) . ?
C14S H14B 0.9800 . ?
C14S H14C 0.9800 . ?
C14S H14D 0.9800 . ?
C15S H15C 0.9800 . ?
C15S H15D 0.9800 . ?
C15S H15E 0.9800 . ?
O6S C16S 1.199(17) . ?
C16S C17S 1.427(17) . ?
C16S C18S 1.438(18) . ?
C17S H17B 0.9800 . ?
C17S H17C 0.9800 . ?
C17S H17D 0.9800 . ?
C18S H18A 0.9800 . ?
C18S H18B 0.9800 . ?
C18S H18C 0.9800 . ?
O7S C19S 1.196(18) . ?
C19S C20S 1.444(19) . ?
C19S C21S 1.447(19) . ?
C20S H20B 0.9800 . ?
C20S H20C 0.9800 . ?
C20S H20D 0.9800 . ?
C21S H21A 0.9800 . ?
C21S H21B 0.9800 . ?
C21S H21C 0.9800 . ?

loop_
_geom_hbond_atom_site_label_D
_geom_hbond_atom_site_label_H
_geom_hbond_atom_site_label_A
_geom_hbond_distance_DH
_geom_hbond_distance_HA
_geom_hbond_distance_DA
_geom_hbond_angle_DHA
_geom_hbond_site_symmetry_A
_geom_hbond_publ_flag
N3 H3A N28^a 0.88 2.04 2.81(5) 144.7 . yes
N7 H7A N16 0.88 2.08 2.853(9) 146.4 . yes
N11 H11A N48^a 0.88 1.95 2.73(3) 146.9 . yes
N15 H15B N44^a 0.88 2.18 2.97(3) 149.6 . yes
N19 H19A N32^a 0.88 2.19 2.97(3) 147.4 . yes
N23 H23B N4 0.88 2.06 2.830(10) 146.4 . yes
N27^a H27B^a N24 0.88 2.24 2.96(3) 138.8 . yes
N31^a H31A^a N40^a 0.88 1.98 2.68(3) 136.2 . yes
N35^a H35A^a N12 0.88 1.96 2.75(3) 149.8 . yes
N39^a H39E^a N20 0.88 2.22 2.97(3) 143.3 . yes
N43^a H43B^a N8 0.88 2.11 2.86(2) 142.2 . yes
N47^a H47A^a N36^a 0.88 1.82 2.51(2) 133.3 . yes

loop_
_geom_torsion_atom_site_label_1
_geom_torsion_atom_site_label_2
_geom_torsion_atom_site_label_3
_geom_torsion_atom_site_label_4
_geom_torsion
_geom_torsion_site_symmetry_1
_geom_torsion_site_symmetry_2
_geom_torsion_site_symmetry_3
_geom_torsion_site_symmetry_4
_geom_torsion_publ_flag
C6 N2 N3 C8 -1.4(7) . . . . ?
Fe1 N2 N3 C8 169.3(5) . . . . ?
C19 N6 N7 C21 -1.1(8) . . . . ?
Fe1 N6 N7 C21 171.2(6) . . . . ?
C32 N10 N11 C34 -0.2(8) . . . . ?
Fe1 N10 N11 C34 168.7(6) . . . . ?
C5 N1 C1 C2 0.5(15) . . . . ?
Fe1 N1 C1 C2 -178.6(8) . . . . ?
N1 C1 C2 C3 -0.2(18) . . . . ?
C1 C2 C3 C4 1(2) . . . . ?
C2 C3 C4 C5 -2.1(19) . . . . ?
C1 N1 C5 C4 -1.7(14) . . . . ?
Fe1 N1 C5 C4 177.5(8) . . . . ?
C1 N1 C5 C6 -179.4(8) . . . . ?
Fe1 N1 C5 C6 -0.2(9) . . . . ?
C3 C4 C5 N1 2.4(17) . . . . ?
C3 C4 C5 C6 180.0(10) . . . . ?
N3 N2 C6 C7 2.2(8) . . . . ?
Fe1 N2 C6 C7 -170.9(5) . . . . ?
N3 N2 C6 C5 179.5(6) . . . . ?
Fe1 N2 C6 C5 6.4(8) . . . . ?
N1 C5 C6 N2 -4.0(10) . . . . ?
C4 C5 C6 N2 178.3(9) . . . . ?
N1 C5 C6 C7 172.5(8) . . . . ?
C4 C5 C6 C7 -5.3(15) . . . . ?
N2 C6 C7 C8 -2.2(8) . . . . ?
C5 C6 C7 C8 -178.7(9) . . . . ?
N2 N3 C8 C7 0.1(8) . . . . ?
N2 N3 C8 C9 179.2(6) . . . . ?
C6 C7 C8 N3 1.2(8) . . . . ?
C6 C7 C8 C9 -177.8(7) . . . . ?
N3 C8 C9 C13 -42.1(10) . . . . ?
C7 C8 C9 C13 136.8(8) . . . . ?
N3 C8 C9 C10 139.4(8) . . . . ?
C7 C8 C9 C10 -41.6(11) . . . . ?
C13 C9 C10 C11 1.9(12) . . . . ?
C8 C9 C10 C11 -179.6(7) . . . . ?
C9 C10 C11 C12 -1.9(13) . . . . ?
C13 N4 C12 C11 1.8(13) . . . . ?
C10 C11 C12 N4 0.1(14) . . . . ?
C12 N4 C13 C9 -1.8(12) . . . . ?
C10 C9 C13 N4 0.0(12) . . . . ?
C8 C9 C13 N4 -178.5(7) . . . . ?
C18 N5 C14 C15 -1.1(15) . . . . ?
Fe1 N5 C14 C15 172.9(9) . . . . ?
N5 C14 C15 C16 4(2) . . . . ?
C14 C15 C16 C17 -5(2) . . . . ?
C15 C16 C17 C18 3(2) . . . . ?
C14 N5 C18 C17 -1.1(15) . . . . ?
Fe1 N5 C18 C17 -175.7(9) . . . . ?
C14 N5 C18 C19 175.3(8) . . . . ?
Fe1 N5 C18 C19 0.7(10) . . . . ?
C16 C17 C18 N5 0.0(18) . . . . ?
C16 C17 C18 C19 -176.2(11) . . . . ?
N7 N6 C19 C20 0.5(9) . . . . ?
Fe1 N6 C19 C20 -173.8(6) . . . . ?
N7 N6 C19 C18 -177.7(7) . . . . ?
Fe1 N6 C19 C18 8.0(9) . . . . ?
N5 C18 C19 N6 -5.6(11) . . . . ?
C17 C18 C19 N6 170.9(9) . . . . ?
N5 C18 C19 C20 176.7(9) . . . . ?
C17 C18 C19 C20 -6.7(17) . . . . ?
N6 C19 C20 C21 0.2(10) . . . . ?
C18 C19 C20 C21 177.9(10) . . . . ?
N6 N7 C21 C20 1.3(9) . . . . ?
N6 N7 C21 C22 178.0(7) . . . . ?
C19 C20 C21 N7 -0.9(9) . . . . ?
C19 C20 C21 C22 -177.4(8) . . . . ?
N7 C21 C22 C26 -39.6(13) . . . . ?
C20 C21 C22 C26 136.4(10) . . . . ?
N7 C21 C22 C23 140.7(9) . . . . ?
C20 C21 C22 C23 -43.3(14) . . . . ?
C26 C22 C23 C24 0.6(17) . . . . ?
C21 C22 C23 C24 -179.6(10) . . . . ?
C22 C23 C24 C25 -0.6(19) . . . . ?
C26 N8 C25 C24 2.4(18) . . . . ?
C23 C24 C25 N8 -1(2) . . . . ?
C25 N8 C26 C22 -2.3(15) . . . . ?
C23 C22 C26 N8 0.9(15) . . . . ?
C21 C22 C26 N8 -178.8(9) . . . . ?
C31 N9 C27 C28 -0.9(14) . . . . ?
Fe1 N9 C27 C28 172.3(9) . . . . ?
N9 C27 C28 C29 3.8(19) . . . . ?
C27 C28 C29 C30 -4(2) . . . . ?
C28 C29 C30 C31 1.4(18) . . . . ?
C27 N9 C31 C30 -1.9(13) . . . . ?
Fe1 N9 C31 C30 -176.0(7) . . . . ?
C27 N9 C31 C32 175.3(7) . . . . ?
Fe1 N9 C31 C32 1.3(9) . . . . ?
C29 C30 C31 N9 1.6(15) . . . . ?
C29 C30 C31 C32 -175.3(10) . . . . ?
N11 N10 C32 C33 0.9(8) . . . . ?
Fe1 N10 C32 C33 -170.6(5) . . . . ?
N11 N10 C32 C31 -178.0(6) . . . . ?
Fe1 N10 C32 C31 10.5(9) . . . . ?
N9 C31 C32 N10 -7.4(10) . . . . ?
C30 C31 C32 N10 169.7(8) . . . . ?
N9 C31 C32 C33 173.9(8) . . . . ?
C30 C31 C32 C33 -8.9(15) . . . . ?
N10 C32 C33 C34 -1.3(9) . . . . ?
C31 C32 C33 C34 177.4(9) . . . . ?
N10 N11 C34 C33 -0.6(8) . . . . ?
N10 N11 C34 C35 178.4(6) . . . . ?
C32 C33 C34 N11 1.1(8) . . . . ?
C32 C33 C34 C35 -177.8(8) . . . . ?
N11 C34 C35 C36 140.0(8) . . . . ?
C33 C34 C35 C36 -41.2(12) . . . . ?
N11 C34 C35 C39 -42.8(11) . . . . ?
C33 C34 C35 C39 135.9(9) . . . . ?
C39 C35 C36 C37 -1.1(12) . . . . ?
C34 C35 C36 C37 176.2(8) . . . . ?
C35 C36 C37 C38 1.7(15) . . . . ?
C39 N12 C38 C37 3.7(15) . . . . ?
C36 C37 C38 N12 -3.1(17) . . . . ?
C38 N12 C39 C35 -3.1(13) . . . . ?
C36 C35 C39 N12 1.9(12) . . . . ?
C34 C35 C39 N12 -175.4(8) . . . . ?
C45 N14 N15 C47 -0.8(9) . . . . ?
Fe2 N14 N15 C47 171.4(6) . . . . ?
C58 N18 N19 C60 -0.6(8) . . . . ?
Fe2 N18 N19 C60 172.4(6) . . . . ?
C71 N22 N23 C73 -1.4(10) . . . . ?
Fe2 N22 N23 C73 169.4(6) . . . . ?
C44 N13 C40 C41 -0.8(17) . . . . ?
Fe2 N13 C40 C41 -177.2(10) . . . . ?
N13 C40 C41 C42 0(2) . . . . ?
C40 C41 C42 C43 0(2) . . . . ?
C41 C42 C43 C44 2(2) . . . . ?
C42 C43 C44 N13 -2.6(16) . . . . ?
C42 C43 C44 C45 178.2(11) . . . . ?
C40 N13 C44 C43 2.1(14) . . . . ?
Fe2 N13 C44 C43 179.1(8) . . . . ?
C40 N13 C44 C45 -178.6(9) . . . . ?
Fe2 N13 C44 C45 -1.7(9) . . . . ?
N15 N14 C45 C46 0.8(9) . . . . ?
Fe2 N14 C45 C46 -173.5(5) . . . . ?
N15 N14 C45 C44 -179.2(7) . . . . ?
Fe2 N14 C45 C44 6.5(10) . . . . ?
C43 C44 C45 N14 176.1(9) . . . . ?
N13 C44 C45 N14 -3.1(11) . . . . ?
C43 C44 C45 C46 -3.9(16) . . . . ?
N13 C44 C45 C46 176.9(8) . . . . ?
N14 C45 C46 C47 -0.5(9) . . . . ?
C44 C45 C46 C47 179.5(9) . . . . ?
N14 N15 C47 C46 0.4(9) . . . . ?
N14 N15 C47 C48 180.0(6) . . . . ?
C45 C46 C47 N15 0.0(9) . . . . ?
C45 C46 C47 C48 -179.4(7) . . . . ?
N15 C47 C48 C49 141.1(8) . . . . ?
C46 C47 C48 C49 -39.5(12) . . . . ?
N15 C47 C48 C52 -43.4(11) . . . . ?
C46 C47 C48 C52 136.0(9) . . . . ?
C52 C48 C49 C50 2.3(13) . . . . ?
C47 C48 C49 C50 177.8(8) . . . . ?
C48 C49 C50 C51 -2.5(14) . . . . ?
C52 N16 C51 C50 2.7(12) . . . . ?
C49 C50 C51 N16 0.0(15) . . . . ?
C51 N16 C52 C48 -3.0(11) . . . . ?
C49 C48 C52 N16 0.5(12) . . . . ?
C47 C48 C52 N16 -175.0(7) . . . . ?
C57 N17 C53 C54 -0.1(13) . . . . ?
Fe2 N17 C53 C54 177.3(7) . . . . ?
N17 C53 C54 C55 0.8(15) . . . . ?
C53 C54 C55 C56 0.1(16) . . . . ?
C54 C55 C56 C57 -1.7(16) . . . . ?
C53 N17 C57 C56 -1.6(13) . . . . ?
Fe2 N17 C57 C56 -179.2(7) . . . . ?
C53 N17 C57 C58 179.2(8) . . . . ?
Fe2 N17 C57 C58 1.5(9) . . . . ?
C55 C56 C57 N17 2.5(15) . . . . ?
C55 C56 C57 C58 -178.4(9) . . . . ?
N19 N18 C58 C59 0.4(9) . . . . ?
Fe2 N18 C58 C59 -174.4(6) . . . . ?
N19 N18 C58 C57 -177.3(7) . . . . ?
Fe2 N18 C58 C57 7.9(9) . . . . ?
N17 C57 C58 N18 -6.2(11) . . . . ?
C56 C57 C58 N18 174.6(8) . . . . ?
N17 C57 C58 C59 176.9(9) . . . . ?
C56 C57 C58 C59 -2.4(16) . . . . ?
N18 C58 C59 C60 0.0(10) . . . . ?
C57 C58 C59 C60 177.1(9) . . . . ?
N18 N19 C60 C59 0.6(9) . . . . ?
N18 N19 C60 C61 178.7(7) . . . . ?
C58 C59 C60 N19 -0.4(9) . . . . ?
C58 C59 C60 C61 -178.4(8) . . . . ?
N19 C60 C61 C62 142.3(9) . . . . ?
C59 C60 C61 C62 -40.1(14) . . . . ?
N19 C60 C61 C65 -39.3(13) . . . . ?
C59 C60 C61 C65 138.4(9) . . . . ?
C65 C61 C62 C63 1.1(15) . . . . ?
C60 C61 C62 C63 179.5(10) . . . . ?
C61 C62 C63 C64 -1.9(17) . . . . ?
C62 C63 C64 N20 -0.6(18) . . . . ?
C65 N20 C64 C63 4.0(15) . . . . ?
C64 N20 C65 C61 -4.9(14) . . . . ?
C62 C61 C65 N20 2.5(14) . . . . ?
C60 C61 C65 N20 -176.0(9) . . . . ?
C70 N21 C66 C67 1.6(15) . . . . ?
Fe2 N21 C66 C67 179.8(8) . . . . ?
N21 C66 C67 C68 -0.1(18) . . . . ?
C66 C67 C68 C69 -2.2(19) . . . . ?
C67 C68 C69 C70 2.8(18) . . . . ?
C66 N21 C70 C69 -0.9(14) . . . . ?
Fe2 N21 C70 C69 -179.3(8) . . . . ?
C66 N21 C70 C71 -178.3(8) . . . . ?
Fe2 N21 C70 C71 3.4(10) . . . . ?
C68 C69 C70 N21 -1.3(16) . . . . ?
C68 C69 C70 C71 175.8(10) . . . . ?
N23 N22 C71 C72 0.6(11) . . . . ?
Fe2 N22 C71 C72 -172.5(7) . . . . ?
N23 N22 C71 C70 -179.7(8) . . . . ?
Fe2 N22 C71 C70 7.2(11) . . . . ?
N21 C70 C71 N22 -6.9(12) . . . . ?
C69 C70 C71 N22 175.8(10) . . . . ?
N21 C70 C71 C72 172.8(11) . . . . ?
C69 C70 C71 C72 -4.5(19) . . . . ?
N22 C71 C72 C73 0.4(13) . . . . ?
C70 C71 C72 C73 -179.2(11) . . . . ?
N22 N23 C73 C72 1.7(11) . . . . ?
N22 N23 C73 C74 178.8(8) . . . . ?
C71 C72 C73 N23 -1.3(12) . . . . ?
C71 C72 C73 C74 -177.9(10) . . . . ?
N23 C73 C74 C78 -44.8(15) . . . . ?
C72 C73 C74 C78 131.4(12) . . . . ?
N23 C73 C74 C75 139.4(12) . . . . ?
C72 C73 C74 C75 -44.3(18) . . . . ?
C78 C74 C75 C76 1(2) . . . . ?
C73 C74 C75 C76 177.3(14) . . . . ?
C74 C75 C76 C77 -2(2) . . . . ?
C78 N24 C77 C76 0(2) . . . . ?
C75 C76 C77 N24 2(3) . . . . ?
C77 N24 C78 C74 -1.5(16) . . . . ?
C75 C74 C78 N24 0.7(16) . . . . ?
C73 C74 C78 N24 -175.1(9) . . . . ?
C84 N26 N27 C86 -3(5) . . . . ?
Fe3 N26 N27 C86 -178(3) . . . . ?
C97 N30 N31 C99 1(3) . . . . ?
Fe3 N30 N31 C99 175.0(19) . . . . ?
C110 N34 N35 C112 1(3) . . . . ?
Fe3 N34 N35 C112 169(2) . . . . ?
C83 N25 C79 C80 -14(4) . . . . ?
Fe3 N25 C79 C80 171(2) . . . . ?
N25 C79 C80 C81 15(5) . . . . ?
C79 C80 C81 C82 -6(6) . . . . ?
C80 C81 C82 C83 -2(6) . . . . ?
C79 N25 C83 C82 5(6) . . . . ?
Fe3 N25 C83 C82 -179(4) . . . . ?
C79 N25 C83 C84 -172(3) . . . . ?
Fe3 N25 C83 C84 4(4) . . . . ?
C81 C82 C83 N25 3(6) . . . . ?
C81 C82 C83 C84 179(4) . . . . ?
N27 N26 C84 C85 2(6) . . . . ?
Fe3 N26 C84 C85 178(3) . . . . ?
N27 N26 C84 C83 -170(5) . . . . ?
Fe3 N26 C84 C83 6(6) . . . . ?
N25 C83 C84 N26 -7(6) . . . . ?
C82 C83 C84 N26 176(5) . . . . ?
N25 C83 C84 C85 -176(6) . . . . ?
C82 C83 C84 C85 7(8) . . . . ?
N26 C84 C85 C86 0(6) . . . . ?
C83 C84 C85 C86 170(5) . . . . ?
C84 C85 C86 N27 -2(5) . . . . ?
C84 C85 C86 C87 172(4) . . . . ?
N26 N27 C86 C85 3(4) . . . . ?
N26 N27 C86 C87 -171(4) . . . . ?
C85 C86 C87 C88 -42(7) . . . . ?
N27 C86 C87 C88 130(4) . . . . ?
C85 C86 C87 C91 137(5) . . . . ?
N27 C86 C87 C91 -50(6) . . . . ?
C91 C87 C88 C89 -10(7) . . . . ?
C86 C87 C88 C89 170(3) . . . . ?
C87 C88 C89 C90 5(5) . . . . ?
C91 N28 C90 C89 -6(6) . . . . ?
C88 C89 C90 N28 3(5) . . . . ?
C88 C87 C91 N28 7(8) . . . . ?
C86 C87 C91 N28 -173(4) . . . . ?
C90 N28 C91 C87 2(7) . . . . ?
C96 N29 C92 C93 12(4) . . . . ?
Fe3 N29 C92 C93 -174(2) . . . . ?
N29 C92 C93 C94 -21(5) . . . . ?
C92 C93 C94 C95 15(5) . . . . ?
C93 C94 C95 C96 -2(4) . . . . ?
C92 N29 C96 C95 0(4) . . . . ?
Fe3 N29 C96 C95 -175(2) . . . . ?
C92 N29 C96 C97 176(2) . . . . ?
Fe3 N29 C96 C97 1(3) . . . . ?
C94 C95 C96 N29 -5(4) . . . . ?
C94 C95 C96 C97 179(2) . . . . ?
N31 N30 C97 C98 -2(3) . . . . ?
Fe3 N30 C97 C98 -177.1(16) . . . . ?
N31 N30 C97 C96 -175(2) . . . . ?
Fe3 N30 C97 C96 10(3) . . . . ?
N29 C96 C97 N30 -7(3) . . . . ?
C95 C96 C97 N30 170(2) . . . . ?
N29 C96 C97 C98 -178(3) . . . . ?
C95 C96 C97 C98 -1(4) . . . . ?
N30 C97 C98 C99 1(3) . . . . ?
C96 C97 C98 C99 172(3) . . . . ?
C97 C98 C99 N31 -1(2) . . . . ?
C97 C98 C99 C100 -180(2) . . . . ?
N30 N31 C99 C98 -1(3) . . . . ?
N30 N31 C99 C100 179(2) . . . . ?
C98 C99 C100 C101 -45(4) . . . . ?
N31 C99 C100 C101 136(3) . . . . ?
C98 C99 C100 C104 137(3) . . . . ?
N31 C99 C100 C104 -42(4) . . . . ?
C99 C100 C101 C102 179(3) . . . . ?
C104 C100 C101 C102 -3(4) . . . . ?
C100 C101 C102 C103 4(4) . . . . ?
C101 C102 C103 N32 -3(4) . . . . ?
C104 N32 C103 C102 0(4) . . . . ?
C103 N32 C104 C100 1(4) . . . . ?
C101 C100 C104 N32 1(4) . . . . ?
C99 C100 C104 N32 179(3) . . . . ?
C109 N33 C105 C106 -2(3) . . . . ?
Fe3 N33 C105 C106 179.6(18) . . . . ?
N33 C105 C106 C107 0(4) . . . . ?
C105 C106 C107 C108 6(4) . . . . ?
C106 C107 C108 C109 -8(3) . . . . ?
C105 N33 C109 C110 -170(2) . . . . ?
Fe3 N33 C109 C110 9(3) . . . . ?
C105 N33 C109 C108 -1(3) . . . . ?
Fe3 N33 C109 C108 177.7(16) . . . . ?
C107 C108 C109 N33 6(3) . . . . ?
C107 C108 C109 C110 175(2) . . . . ?
N35 N34 C110 C111 1(3) . . . . ?
Fe3 N34 C110 C111 -170.4(17) . . . . ?
N35 N34 C110 C109 179(2) . . . . ?
Fe3 N34 C110 C109 7(3) . . . . ?
N33 C109 C110 C111 166(3) . . . . ?
C108 C109 C110 C111 -4(4) . . . . ?
N33 C109 C110 N34 -11(3) . . . . ?
C108 C109 C110 N34 180(2) . . . . ?
N34 C110 C111 C112 -3(3) . . . . ?
C109 C110 C111 C112 -179(3) . . . . ?
N34 N35 C112 C111 -3(3) . . . . ?
N34 N35 C112 C113 173(2) . . . . ?
C110 C111 C112 N35 4(3) . . . . ?
C110 C111 C112 C113 -172(3) . . . . ?
N35 C112 C113 C114 145(2) . . . . ?
C111 C112 C113 C114 -40(4) . . . . ?
N35 C112 C113 C117 -37(4) . . . . ?
C111 C112 C113 C117 138(2) . . . . ?
C117 C113 C114 C115 0.0 . . . . ?
C112 C113 C114 C115 178(2) . . . . ?
C113 C114 C115 C116 0.0 . . . . ?
C114 C115 C116 N36 0.0 . . . . ?
C115 C116 N36 C117 0.0 . . . . ?
C116 N36 C117 C113 0.0 . . . . ?
C114 C113 C117 N36 0.0 . . . . ?
C112 C113 C117 N36 -178(2) . . . . ?
C184 N126 N127 C186 -3(5) . . . . ?
Fe13 N126 N127 C186 159(4) . . . . ?
C197 N130 N131 C199 3(3) . . . . ?
Fe13 N130 N131 C199 172(2) . . . . ?
C210 N134 N135 C212 0(3) . . . . ?
Fe13 N134 N135 C212 169(2) . . . . ?
C183 N125 C179 C180 -1(4) . . . . ?
Fe13 N125 C179 C180 -176(2) . . . . ?
N125 C179 C180 C181 -9(5) . . . . ?
C179 C180 C181 C182 15(6) . . . . ?
C180 C181 C182 C183 -9(5) . . . . ?
C179 N125 C183 C184 -179(4) . . . . ?
Fe13 N125 C183 C184 -3(4) . . . . ?
C179 N125 C183 C182 5(4) . . . . ?
Fe13 N125 C183 C182 -178(2) . . . . ?
C181 C182 C183 N125 -1(4) . . . . ?
C181 C182 C183 C184 -176(4) . . . . ?
N125 C183 C184 C185 166(6) . . . . ?
C182 C183 C184 C185 -19(9) . . . . ?
N125 C183 C184 N126 -4(6) . . . . ?
C182 C183 C184 N126 172(4) . . . . ?
N127 N126 C184 C185 5(6) . . . . ?
Fe13 N126 C184 C185 -162(4) . . . . ?
N127 N126 C184 C183 177(4) . . . . ?
Fe13 N126 C184 C183 10(6) . . . . ?
C183 C184 C185 C186 -174(6) . . . . ?
N126 C184 C185 C186 -5(6) . . . . ?
N126 N127 C186 C187 167(4) . . . . ?
N126 N127 C186 C185 0(5) . . . . ?
C184 C185 C186 N127 3(6) . . . . ?
C184 C185 C186 C187 -162(5) . . . . ?
N127 C186 C187 C191 -35(7) . . . . ?
C185 C186 C187 C191 129(6) . . . . ?
N127 C186 C187 C188 144(4) . . . . ?
C185 C186 C187 C188 -52(6) . . . . ?
C191 C187 C188 C189 11(5) . . . . ?
C186 C187 C188 C189 -169(4) . . . . ?
C187 C188 C189 C190 -11(5) . . . . ?
C188 C189 C190 N128 2(6) . . . . ?
C191 N128 C190 C189 6(8) . . . . ?
C190 N128 C191 C187 -5(10) . . . . ?
C186 C187 C191 N128 176(6) . . . . ?
C188 C187 C191 N128 -3(8) . . . . ?
C196 N129 C192 C193 -1(5) . . . . ?
Fe13 N129 C192 C193 169(3) . . . . ?
N129 C192 C193 C194 9(5) . . . . ?
C192 C193 C194 C195 -13(4) . . . . ?
C193 C194 C195 C196 11(4) . . . . ?
C194 C195 C196 N129 -3(4) . . . . ?
C194 C195 C196 C197 179(2) . . . . ?
C192 N129 C196 C195 -2(4) . . . . ?
Fe13 N129 C196 C195 -174.2(19) . . . . ?
C192 N129 C196 C197 177(2) . . . . ?
Fe13 N129 C196 C197 5(3) . . . . ?
N131 N130 C197 C198 -3(3) . . . . ?
Fe13 N130 C197 C198 -175.5(16) . . . . ?
N131 N130 C197 C196 -176(2) . . . . ?
Fe13 N130 C197 C196 12(3) . . . . ?
C195 C196 C197 N130 168(2) . . . . ?
N129 C196 C197 N130 -11(3) . . . . ?
C195 C196 C197 C198 -2(4) . . . . ?
N129 C196 C197 C198 179(3) . . . . ?
N130 C197 C198 C199 3(3) . . . . ?
C196 C197 C198 C199 173(3) . . . . ?
C197 C198 C199 N131 -1(3) . . . . ?
C197 C198 C199 C200 178(3) . . . . ?
N130 N131 C199 C198 -1(3) . . . . ?
N130 N131 C199 C200 -180(3) . . . . ?
C198 C199 C200 C204 136(4) . . . . ?
N131 C199 C200 C204 -46(4) . . . . ?
C198 C199 C200 C201 -40(5) . . . . ?
N131 C199 C200 C201 138(3) . . . . ?
C204 C200 C201 C202 -4(4) . . . . ?
C199 C200 C201 C202 172(3) . . . . ?
C200 C201 C202 C203 5(4) . . . . ?
C204 N132 C203 C202 6(5) . . . . ?
C201 C202 C203 N132 -6(5) . . . . ?
C201 C200 C204 N132 4(5) . . . . ?
C199 C200 C204 N132 -172(3) . . . . ?
C203 N132 C204 C200 -5(6) . . . . ?
C209 N133 C205 C206 13(3) . . . . ?
Fe13 N133 C205 C206 -176(2) . . . . ?
N133 C205 C206 C207 -11(5) . . . . ?
C205 C206 C207 C208 7(5) . . . . ?
C206 C207 C208 C209 -4(5) . . . . ?
C205 N133 C209 C208 -12(4) . . . . ?
Fe13 N133 C209 C208 176(2) . . . . ?
C205 N133 C209 C210 174(2) . . . . ?
Fe13 N133 C209 C210 2(3) . . . . ?
C207 C208 C209 N133 7(5) . . . . ?
C207 C208 C209 C210 -180(3) . . . . ?
N135 N134 C210 C211 -2(3) . . . . ?
Fe13 N134 C210 C211 -173(2) . . . . ?
N135 N134 C210 C209 -174(2) . . . . ?
Fe13 N134 C210 C209 14(3) . . . . ?
N133 C209 C210 N134 -10(3) . . . . ?
C208 C209 C210 N134 175(3) . . . . ?
N133 C209 C210 C211 179(3) . . . . ?
C208 C209 C210 C211 5(5) . . . . ?
N134 C210 C211 C212 3(4) . . . . ?
C209 C210 C211 C212 173(3) . . . . ?
N134 N135 C212 C211 1(4) . . . . ?
N134 N135 C212 C213 -171(3) . . . . ?
C210 C211 C212 N135 -2(4) . . . . ?
C210 C211 C212 C213 169(4) . . . . ?
N135 C212 C213 C214 138(2) . . . . ?
C211 C212 C213 C214 -32(5) . . . . ?
N135 C212 C213 C217 -53(4) . . . . ?
C211 C212 C213 C217 137(4) . . . . ?
C217 C213 C214 C215 0.0 . . . . ?
C212 C213 C214 C215 168(3) . . . . ?
C213 C214 C215 C216 0.0 . . . . ?
C214 C215 C216 N136 0.0 . . . . ?
C215 C216 N136 C217 0.0 . . . . ?
C216 N136 C217 C213 0.0 . . . . ?
C214 C213 C217 N136 0.0 . . . . ?
C212 C213 C217 N136 -170(2) . . . . ?
C123 N38 N39 C125 -6(3) . . . . ?
Fe4 N38 N39 C125 171(2) . . . . ?
C136 N42 N43 C138 1(3) . . . . ?
Fe4 N42 N43 C138 164(2) . . . . ?
C149 N46 N47 C151 -1(3) . . . . ?
Fe4 N46 N47 C151 168(2) . . . . ?
C122 N37 C118 C119 1(3) . . . . ?
Fe4 N37 C118 C119 178.2(17) . . . . ?
N37 C118 C119 C120 -4(4) . . . . ?
C118 C119 C120 C121 5(4) . . . . ?
C119 C120 C121 C122 -4(3) . . . . ?
C118 N37 C122 C121 1(3) . . . . ?
Fe4 N37 C122 C121 -177.2(15) . . . . ?
C118 N37 C122 C123 -179.9(17) . . . . ?
Fe4 N37 C122 C123 2(2) . . . . ?
C120 C121 C122 N37 1(3) . . . . ?
C120 C121 C122 C123 -178.3(18) . . . . ?
N39 N38 C123 C124 3(2) . . . . ?
Fe4 N38 C123 C124 -174.9(14) . . . . ?
N39 N38 C123 C122 -176(2) . . . . ?
Fe4 N38 C123 C122 6(2) . . . . ?
N37 C122 C123 N38 -5(3) . . . . ?
C121 C122 C123 N38 174.2(19) . . . . ?
N37 C122 C123 C124 176(2) . . . . ?
C121 C122 C123 C124 -5(3) . . . . ?
N38 C123 C124 C125 1(2) . . . . ?
C122 C123 C124 C125 180(2) . . . . ?
N38 N39 C125 C124 7(3) . . . . ?
N38 N39 C125 C126 177(2) . . . . ?
C123 C124 C125 N39 -5(3) . . . . ?
C123 C124 C125 C126 -173(2) . . . . ?
N39 C125 C126 C127 144(3) . . . . ?
C124 C125 C126 C127 -49(3) . . . . ?
N39 C125 C126 C130 -33(4) . . . . ?
C124 C125 C126 C130 135(2) . . . . ?
C130 C126 C127 C128 0.0 . . . . ?
C125 C126 C127 C128 -176(2) . . . . ?
C126 C127 C128 C129 0.0 . . . . ?
C127 C128 C129 N40 0.0 . . . . ?
C128 C129 N40 C130 0.0 . . . . ?
C129 N40 C130 C126 0.0 . . . . ?
C127 C126 C130 N40 0.0 . . . . ?
C125 C126 C130 N40 176(2) . . . . ?
C135 N41 C131 C132 0(4) . . . . ?
Fe4 N41 C131 C132 -176(2) . . . . ?
N41 C131 C132 C133 -4(4) . . . . ?
C131 C132 C133 C134 5(5) . . . . ?
C132 C133 C134 C135 -2(5) . . . . ?
C131 N41 C135 C134 3(4) . . . . ?
Fe4 N41 C135 C134 179(2) . . . . ?
C131 N41 C135 C136 -178(2) . . . . ?
Fe4 N41 C135 C136 -2(3) . . . . ?
C133 C134 C135 N41 -2(4) . . . . ?
C133 C134 C135 C136 179(3) . . . . ?
N43 N42 C136 C137 -6(3) . . . . ?
Fe4 N42 C136 C137 -173(2) . . . . ?
N43 N42 C136 C135 -179(2) . . . . ?
Fe4 N42 C136 C135 13(3) . . . . ?
N41 C135 C136 C137 -178(3) . . . . ?
C134 C135 C136 C137 0(6) . . . . ?
N41 C135 C136 N42 -7(4) . . . . ?
C134 C135 C136 N42 171(3) . . . . ?
N42 C136 C137 C138 7(4) . . . . ?
C135 C136 C137 C138 178(3) . . . . ?
N42 N43 C138 C137 3(3) . . . . ?
N42 N43 C138 C139 173(2) . . . . ?
C136 C137 C138 N43 -6(3) . . . . ?
C136 C137 C138 C139 -175(3) . . . . ?
N43 C138 C139 C143 -37(4) . . . . ?
C137 C138 C139 C143 130(4) . . . . ?
N43 C138 C139 C140 146(3) . . . . ?
C137 C138 C139 C140 -47(4) . . . . ?
C143 C139 C140 C141 3(5) . . . . ?
C138 C139 C140 C141 180(3) . . . . ?
C139 C140 C141 C142 -1(5) . . . . ?
C143 N44 C142 C141 4(5) . . . . ?
C140 C141 C142 N44 -3(5) . . . . ?
C142 N44 C143 C139 -2(7) . . . . ?
C140 C139 C143 N44 -2(6) . . . . ?
C138 C139 C143 N44 -178(4) . . . . ?
C148 N45 C144 C145 -2(3) . . . . ?
Fe4 N45 C144 C145 -174.7(18) . . . . ?
N45 C144 C145 C146 0(4) . . . . ?
C144 C145 C146 C147 -2(4) . . . . ?
C145 C146 C147 C148 7(3) . . . . ?
C144 N45 C148 C147 7(3) . . . . ?
Fe4 N45 C148 C147 -179.3(17) . . . . ?
C144 N45 C148 C149 -175.3(18) . . . . ?
Fe4 N45 C148 C149 -2(2) . . . . ?
C146 C147 C148 N45 -9(3) . . . . ?
C146 C147 C148 C149 173(2) . . . . ?
N47 N46 C149 C150 2(3) . . . . ?
Fe4 N46 C149 C150 -169.5(15) . . . . ?
N47 N46 C149 C148 -179.5(19) . . . . ?
Fe4 N46 C149 C148 9(2) . . . . ?
N45 C148 C149 N46 -5(3) . . . . ?
C147 C148 C149 N46 173(2) . . . . ?
N45 C148 C149 C150 173(2) . . . . ?
C147 C148 C149 C150 -9(4) . . . . ?
N46 C149 C150 C151 -2(3) . . . . ?
C148 C149 C150 C151 180(3) . . . . ?
N46 N47 C151 C150 -1(3) . . . . ?
N46 N47 C151 C152 173(4) . . . . ?
C149 C150 C151 N47 2(3) . . . . ?
C149 C150 C151 C152 -171(4) . . . . ?
N47 C151 C152 C156 -37(7) . . . . ?
C150 C151 C152 C156 135(5) . . . . ?
N47 C151 C152 C153 146(4) . . . . ?
C150 C151 C152 C153 -42(6) . . . . ?
C156 C152 C153 C154 3(6) . . . . ?
C151 C152 C153 C154 180(4) . . . . ?
C152 C153 C154 C155 2(6) . . . . ?
C156 N48 C155 C154 -1(5) . . . . ?
C153 C154 C155 N48 -3(6) . . . . ?
C151 C152 C156 N48 176(5) . . . . ?
C153 C152 C156 N48 -7(7) . . . . ?
C155 N48 C156 C152 6(6) . . . . ?
C223 N138 N139 C225 4(4) . . . . ?
Fe14 N138 N139 C225 174(3) . . . . ?
C236 N142 N143 C238 1(3) . . . . ?
Fe14 N142 N143 C238 168(2) . . . . ?
C249 N146 N147 C251 -1(3) . . . . ?
Fe14 N146 N147 C251 166(2) . . . . ?
C222 N137 C218 C219 8(3) . . . . ?
Fe14 N137 C218 C219 -173.8(18) . . . . ?
N137 C218 C219 C220 -3(4) . . . . ?
C218 C219 C220 C221 -6(5) . . . . ?
C219 C220 C221 C222 12(5) . . . . ?
C220 C221 C222 N137 -7(5) . . . . ?
C220 C221 C222 C223 168(3) . . . . ?
C218 N137 C222 C221 -2(4) . . . . ?
Fe14 N137 C222 C221 179(2) . . . . ?
C218 N137 C222 C223 -179(2) . . . . ?
Fe14 N137 C222 C223 3(3) . . . . ?
N139 N138 C223 C224 -2(3) . . . . ?
Fe14 N138 C223 C224 -175(2) . . . . ?
N139 N138 C223 C222 -176(3) . . . . ?
Fe14 N138 C223 C222 11(3) . . . . ?
C221 C222 C223 N138 175(3) . . . . ?
N137 C222 C223 N138 -9(4) . . . . ?
C221 C222 C223 C224 3(5) . . . . ?
N137 C222 C223 C224 179(3) . . . . ?
N138 C223 C224 C225 0(3) . . . . ?
C222 C223 C224 C225 173(3) . . . . ?
N138 N139 C225 C224 -3(4) . . . . ?
N138 N139 C225 C226 -180(3) . . . . ?
C223 C224 C225 N139 2(3) . . . . ?
C223 C224 C225 C226 178(3) . . . . ?
N139 C225 C226 C230 -50(5) . . . . ?
C224 C225 C226 C230 134(4) . . . . ?
N139 C225 C226 C227 142(4) . . . . ?
C224 C225 C226 C227 -34(5) . . . . ?
C230 C226 C227 C228 0(4) . . . . ?
C225 C226 C227 C228 169(4) . . . . ?
C226 C227 C228 C229 2(5) . . . . ?
C227 C228 C229 N140 -4(5) . . . . ?
C228 C229 N140 C230 4(4) . . . . ?
C229 N140 C230 C226 -2(4) . . . . ?
C227 C226 C230 N140 0(5) . . . . ?
C225 C226 C230 N140 -169(3) . . . . ?
C235 N141 C231 C232 3(3) . . . . ?
Fe14 N141 C231 C232 -178.2(19) . . . . ?
N141 C231 C232 C233 -4(4) . . . . ?
C231 C232 C233 C234 1(4) . . . . ?
C232 C233 C234 C235 3(5) . . . . ?
C231 N141 C235 C234 1(4) . . . . ?
Fe14 N141 C235 C234 -177(2) . . . . ?
C231 N141 C235 C236 179(2) . . . . ?
Fe14 N141 C235 C236 0(3) . . . . ?
C233 C234 C235 N141 -5(5) . . . . ?
C233 C234 C235 C236 178(3) . . . . ?
N143 N142 C236 C237 1(3) . . . . ?
Fe14 N142 C236 C237 -169(2) . . . . ?
N143 N142 C236 C235 177(2) . . . . ?
Fe14 N142 C236 C235 7(3) . . . . ?
N141 C235 C236 C237 169(4) . . . . ?
C234 C235 C236 C237 -13(6) . . . . ?
N141 C235 C236 N142 -5(3) . . . . ?
C234 C235 C236 N142 173(3) . . . . ?
N142 C236 C237 C238 -4(4) . . . . ?
C235 C236 C237 C238 -177(4) . . . . ?
N142 N143 C238 C237 -3(4) . . . . ?
N142 N143 C238 C239 179(3) . . . . ?
C236 C237 C238 N143 4(4) . . . . ?
C236 C237 C238 C239 -179(4) . . . . ?
N143 C238 C239 C240 139(4) . . . . ?
C237 C238 C239 C240 -37(6) . . . . ?
N143 C238 C239 C243 -45(6) . . . . ?
C237 C238 C239 C243 138(5) . . . . ?
C243 C239 C240 C241 0(5) . . . . ?
C238 C239 C240 C241 175(3) . . . . ?
C239 C240 C241 C242 1(5) . . . . ?
C243 N144 C242 C241 1(7) . . . . ?
C240 C241 C242 N144 -1(6) . . . . ?
C242 N144 C243 C239 0(7) . . . . ?
C240 C239 C243 N144 -1(7) . . . . ?
C238 C239 C243 N144 -175(4) . . . . ?
C248 N145 C244 C245 -4(3) . . . . ?
Fe14 N145 C244 C245 -178.2(18) . . . . ?
N145 C244 C245 C246 5(4) . . . . ?
C244 C245 C246 C247 -4(4) . . . . ?
C245 C246 C247 C248 3(4) . . . . ?
C244 N145 C248 C247 3(3) . . . . ?
Fe14 N145 C248 C247 178.0(19) . . . . ?
C244 N145 C248 C249 -180(2) . . . . ?
Fe14 N145 C248 C249 -5(2) . . . . ?
C246 C247 C248 N145 -3(4) . . . . ?
C246 C247 C248 C249 -179(2) . . . . ?
N147 N146 C249 C250 1(3) . . . . ?
Fe14 N146 C249 C250 -169.4(16) . . . . ?
N147 N146 C249 C248 -180(2) . . . . ?
Fe14 N146 C249 C248 10(2) . . . . ?
N145 C248 C249 N146 -3(3) . . . . ?
C247 C248 C249 N146 174(2) . . . . ?
N145 C248 C249 C250 176(2) . . . . ?
C247 C248 C249 C250 -7(4) . . . . ?
N146 C249 C250 C251 -1(3) . . . . ?
C248 C249 C250 C251 180(3) . . . . ?
N146 N147 C251 C250 0(4) . . . . ?
N146 N147 C251 C252 -176(4) . . . . ?
C249 C250 C251 N147 1(3) . . . . ?
C249 C250 C251 C252 176(4) . . . . ?
N147 C251 C252 C253 138(6) . . . . ?
C250 C251 C252 C253 -37(8) . . . . ?
N147 C251 C252 C256 -45(6) . . . . ?
C250 C251 C252 C256 140(4) . . . . ?
C256 C252 C253 C254 -1(8) . . . . ?
C251 C252 C253 C254 175(5) . . . . ?
C252 C253 C254 C255 -7(7) . . . . ?
C256 N148 C255 C254 1(6) . . . . ?
C253 C254 C255 N148 7(6) . . . . ?
C255 N148 C256 C252 -10(6) . . . . ?
C253 C252 C256 N148 11(8) . . . . ?
C251 C252 C256 N148 -166(5) . . . . ?
